data_1561924
loop_
_publ_author_name
'Urban, Philipp'
'Schneider, Matthias N.'
'Oeckler, Oliver'

_publ_section_title
;
 Temperature-dependent ordering phenomena in single crystals of germanium
 antimony tellurides
;
_journal_name_full 'Journal of Solid State Chemistry'
_journal_page_first 223
_journal_page_last 231
_journal_paper_doi 10.1016/j.jssc.2015.04.007
_journal_volume 227
_journal_year 2015
_chemical_absolute_configuration .
_chemical_formula_sum 'Ge0.605 Sb0.263 Te'
_chemical_formula_weight 203.9
_chemical_name_common 'germanium antimony telluride'
_space_group_IT_number 225
_space_group_name_Hall '-F 4 2 3'
_space_group_name_H-M_alt 'F m -3 m'
_symmetry_cell_setting cubic
_symmetry_Int_Tables_number 225
_symmetry_space_group_name_Hall '-F 4 2 3'
_symmetry_space_group_name_H-M 'F m -3 m'
_cell_angle_alpha 90
_cell_angle_beta 90
_cell_angle_gamma 90
_cell_formula_units_Z 4
_cell_length_a 5.979(4)
_cell_length_b 5.979(4)
_cell_length_c 5.979(4)
_cell_measurement_reflns_used 500
_cell_measurement_temperature 293(2)
_cell_measurement_theta_max 21.88
_cell_measurement_theta_min 3.38
_cell_volume 213.7(2)
_computing_cell_refinement SAINT
_computing_data_reduction 'SAINT and SADABS'
_computing_structure_refinement JANA2006
_computing_structure_solution 'starting values from the literature'
_diffrn_ambient_temperature 293(2)
_diffrn_detector 'CCD plate'
_diffrn_detector_type FReLoN2k
_diffrn_measured_fraction_theta_full 0.982
_diffrn_measured_fraction_theta_max 0.982
_diffrn_measurement_device_type 'Heavy duty (Huber)'
_diffrn_measurement_method oscillation
_diffrn_measurement_specimen_support 'silica glass capillary'
_diffrn_radiation_probe x-ray
_diffrn_radiation_type synchrotron
_diffrn_radiation_wavelength 0.40681
_diffrn_reflns_av_R_equivalents 0.0124
_diffrn_reflns_av_sigmaI/netI 0.0083
_diffrn_reflns_limit_h_max 9
_diffrn_reflns_limit_h_min -10
_diffrn_reflns_limit_k_max 10
_diffrn_reflns_limit_k_min -9
_diffrn_reflns_limit_l_max 9
_diffrn_reflns_limit_l_min -10
_diffrn_reflns_number 1040
_diffrn_reflns_theta_full 21.49
_diffrn_reflns_theta_max 21.49
_diffrn_reflns_theta_min 4.682
_diffrn_source_type 'ESRF beamline ID11'
_diffrn_standards_decay_% 0
_diffrn_standards_number 0
_exptl_absorpt_coefficient_mu 5.70
_exptl_absorpt_correction_T_max 0.880
_exptl_absorpt_correction_T_min 0.628
_exptl_absorpt_correction_type multi-scan
_exptl_absorpt_process_details 'SADABS and XPREP'
_exptl_crystal_colour metallic_dark_grey
_exptl_crystal_density_diffrn 6.337
_exptl_crystal_description octahedron
_exptl_crystal_F_000 339
_exptl_crystal_size_max 0.15
_exptl_crystal_size_mid 0.15
_exptl_crystal_size_min 0.15
_refine_diff_density_max 2.10
_refine_diff_density_min -3.68
_refine_ls_extinction_method none
_refine_ls_goodness_of_fit_gt 1.87
_refine_ls_goodness_of_fit_ref 1.85
_refine_ls_hydrogen_treatment none
_refine_ls_number_constraints 1
_refine_ls_number_parameters 7
_refine_ls_number_reflns 150
_refine_ls_number_restraints 0
_refine_ls_R_factor_all 0.0373
_refine_ls_R_factor_gt 0.0365
_refine_ls_shift/su_max 0.0000
_refine_ls_shift/su_mean 0.0000
_refine_ls_structure_factor_coef F
_refine_ls_weighting_details w=1/(\s^2^(F)+0.000625F^2^)
_refine_ls_weighting_scheme sigma
_refine_ls_wR_factor_gt 0.0510
_refine_ls_wR_factor_ref 0.0513
_reflns_number_gt 54
_reflns_number_total 54
_reflns_threshold_expression I>3\s(I)
_cod_data_source_file JSSC-2015-227-223.cif
_cod_data_source_block II
_cod_depositor_comments
;
The following automatic conversions were performed:

data item '_diffrn_radiation_probe' value 'X-ray' was changed to
'x-ray' in accordance with the built-in table derived from the CIF
Core dictionary named 'cif_core.dic' version 2.4.5 last updated on
2014-11-21.

Automatic conversion script
Id: cif_fix_values 8369 2020-08-20 11:38:08Z andrius 
;
_cod_original_cell_volume 213.7(4)
_cod_original_formula_sum 'Ge0.605 Sb0.263 Te1'
_cod_database_code 1561924

loop_
_symmetry_equiv_pos_site_id
_symmetry_equiv_pos_as_xyz
1 x,y,z
2 -x,-y,z
3 -x,y,-z
4 x,-y,-z
5 z,x,y
6 z,-x,-y
7 -z,-x,y
8 -z,x,-y
9 y,z,x
10 -y,z,-x
11 y,-z,-x
12 -y,-z,x
13 y,x,-z
14 -y,-x,-z
15 y,-x,z
16 -y,x,z
17 x,z,-y
18 -x,z,y
19 -x,-z,-y
20 x,-z,y
21 z,y,-x
22 z,-y,x
23 -z,y,x
24 -z,-y,-x
25 -x,-y,-z
26 x,y,-z
27 x,-y,z
28 -x,y,z
29 -z,-x,-y
30 -z,x,y
31 z,x,-y
32 z,-x,y
33 -y,-z,-x
34 y,-z,x
35 -y,z,x
36 y,z,-x
37 -y,-x,z
38 y,x,z
39 -y,x,-z
40 y,-x,-z
41 -x,-z,y
42 x,-z,-y
43 x,z,y
44 -x,z,-y
45 -z,-y,x
46 -z,y,-x
47 z,-y,-x
48 z,y,x
49 x,y+1/2,z+1/2
50 -x,-y+1/2,z+1/2
51 -x,y+1/2,-z+1/2
52 x,-y+1/2,-z+1/2
53 z,x+1/2,y+1/2
54 z,-x+1/2,-y+1/2
55 -z,-x+1/2,y+1/2
56 -z,x+1/2,-y+1/2
57 y,z+1/2,x+1/2
58 -y,z+1/2,-x+1/2
59 y,-z+1/2,-x+1/2
60 -y,-z+1/2,x+1/2
61 y,x+1/2,-z+1/2
62 -y,-x+1/2,-z+1/2
63 y,-x+1/2,z+1/2
64 -y,x+1/2,z+1/2
65 x,z+1/2,-y+1/2
66 -x,z+1/2,y+1/2
67 -x,-z+1/2,-y+1/2
68 x,-z+1/2,y+1/2
69 z,y+1/2,-x+1/2
70 z,-y+1/2,x+1/2
71 -z,y+1/2,x+1/2
72 -z,-y+1/2,-x+1/2
73 -x,-y+1/2,-z+1/2
74 x,y+1/2,-z+1/2
75 x,-y+1/2,z+1/2
76 -x,y+1/2,z+1/2
77 -z,-x+1/2,-y+1/2
78 -z,x+1/2,y+1/2
79 z,x+1/2,-y+1/2
80 z,-x+1/2,y+1/2
81 -y,-z+1/2,-x+1/2
82 y,-z+1/2,x+1/2
83 -y,z+1/2,x+1/2
84 y,z+1/2,-x+1/2
85 -y,-x+1/2,z+1/2
86 y,x+1/2,z+1/2
87 -y,x+1/2,-z+1/2
88 y,-x+1/2,-z+1/2
89 -x,-z+1/2,y+1/2
90 x,-z+1/2,-y+1/2
91 x,z+1/2,y+1/2
92 -x,z+1/2,-y+1/2
93 -z,-y+1/2,x+1/2
94 -z,y+1/2,-x+1/2
95 z,-y+1/2,-x+1/2
96 z,y+1/2,x+1/2
97 x+1/2,y,z+1/2
98 -x+1/2,-y,z+1/2
99 -x+1/2,y,-z+1/2
100 x+1/2,-y,-z+1/2
101 z+1/2,x,y+1/2
102 z+1/2,-x,-y+1/2
103 -z+1/2,-x,y+1/2
104 -z+1/2,x,-y+1/2
105 y+1/2,z,x+1/2
106 -y+1/2,z,-x+1/2
107 y+1/2,-z,-x+1/2
108 -y+1/2,-z,x+1/2
109 y+1/2,x,-z+1/2
110 -y+1/2,-x,-z+1/2
111 y+1/2,-x,z+1/2
112 -y+1/2,x,z+1/2
113 x+1/2,z,-y+1/2
114 -x+1/2,z,y+1/2
115 -x+1/2,-z,-y+1/2
116 x+1/2,-z,y+1/2
117 z+1/2,y,-x+1/2
118 z+1/2,-y,x+1/2
119 -z+1/2,y,x+1/2
120 -z+1/2,-y,-x+1/2
121 -x+1/2,-y,-z+1/2
122 x+1/2,y,-z+1/2
123 x+1/2,-y,z+1/2
124 -x+1/2,y,z+1/2
125 -z+1/2,-x,-y+1/2
126 -z+1/2,x,y+1/2
127 z+1/2,x,-y+1/2
128 z+1/2,-x,y+1/2
129 -y+1/2,-z,-x+1/2
130 y+1/2,-z,x+1/2
131 -y+1/2,z,x+1/2
132 y+1/2,z,-x+1/2
133 -y+1/2,-x,z+1/2
134 y+1/2,x,z+1/2
135 -y+1/2,x,-z+1/2
136 y+1/2,-x,-z+1/2
137 -x+1/2,-z,y+1/2
138 x+1/2,-z,-y+1/2
139 x+1/2,z,y+1/2
140 -x+1/2,z,-y+1/2
141 -z+1/2,-y,x+1/2
142 -z+1/2,y,-x+1/2
143 z+1/2,-y,-x+1/2
144 z+1/2,y,x+1/2
145 x+1/2,y+1/2,z
146 -x+1/2,-y+1/2,z
147 -x+1/2,y+1/2,-z
148 x+1/2,-y+1/2,-z
149 z+1/2,x+1/2,y
150 z+1/2,-x+1/2,-y
151 -z+1/2,-x+1/2,y
152 -z+1/2,x+1/2,-y
153 y+1/2,z+1/2,x
154 -y+1/2,z+1/2,-x
155 y+1/2,-z+1/2,-x
156 -y+1/2,-z+1/2,x
157 y+1/2,x+1/2,-z
158 -y+1/2,-x+1/2,-z
159 y+1/2,-x+1/2,z
160 -y+1/2,x+1/2,z
161 x+1/2,z+1/2,-y
162 -x+1/2,z+1/2,y
163 -x+1/2,-z+1/2,-y
164 x+1/2,-z+1/2,y
165 z+1/2,y+1/2,-x
166 z+1/2,-y+1/2,x
167 -z+1/2,y+1/2,x
168 -z+1/2,-y+1/2,-x
169 -x+1/2,-y+1/2,-z
170 x+1/2,y+1/2,-z
171 x+1/2,-y+1/2,z
172 -x+1/2,y+1/2,z
173 -z+1/2,-x+1/2,-y
174 -z+1/2,x+1/2,y
175 z+1/2,x+1/2,-y
176 z+1/2,-x+1/2,y
177 -y+1/2,-z+1/2,-x
178 y+1/2,-z+1/2,x
179 -y+1/2,z+1/2,x
180 y+1/2,z+1/2,-x
181 -y+1/2,-x+1/2,z
182 y+1/2,x+1/2,z
183 -y+1/2,x+1/2,-z
184 y+1/2,-x+1/2,-z
185 -x+1/2,-z+1/2,y
186 x+1/2,-z+1/2,-y
187 x+1/2,z+1/2,y
188 -x+1/2,z+1/2,-y
189 -z+1/2,-y+1/2,x
190 -z+1/2,y+1/2,-x
191 z+1/2,-y+1/2,-x
192 z+1/2,y+1/2,x

loop_
_atom_site_label
_atom_site_type_symbol
_atom_site_fract_x
_atom_site_fract_y
_atom_site_fract_z
_atom_site_adp_type
_atom_site_U_iso_or_equiv
_atom_site_symmetry_multiplicity
_atom_site_occupancy
_atom_site_calc_flag
_atom_site_refinement_flags
_atom_site_disorder_assembly
_atom_site_disorder_group
Ge1 Ge 0.0168(7) 0.0168(7) 0.0168(7) Uiso 0.030(3) 32 0.076(14) d . . .
Sb1 Sb 0.0168(7) 0.0168(7) 0.0168(7) Uiso 0.030(3) 32 0.033(9) d . . .
Te2 Te 0.5 0.5 0.5 Uiso 0.0186(3) 4 1 d . . .

loop_
_atom_type_symbol
_atom_type_scat_dispersion_real
_atom_type_scat_dispersion_imag
_atom_type_scat_source
Ge 0.2791 0.6705
;
 Kissel et al. Acta Crystallogr. Sect A 1995, 51, 271.
 As implemented in JANA2006.
;
Sb -5.6632 0.5731
;
 Kissel et al. Acta Crystallogr. Sect A 1995, 51, 271.
 As implemented in JANA2006.
;
Te -2.5738 0.6227
;
 Kissel et al. Acta Crystallogr. Sect A 1995, 51, 271.
 As implemented in JANA2006.
;

loop_
_geom_angle_atom_site_label_1
_geom_angle_atom_site_label_2
_geom_angle_atom_site_label_3
_geom_angle_site_symmetry_1
_geom_angle_site_symmetry_2
_geom_angle_site_symmetry_3
_geom_angle
Ge1 Ge1 Ge1 2_555 . 3_555 60.0(15)
Ge1 Ge1 Ge1 2_555 . 4_555 60.0(15)
Ge1 Ge1 Ge1 2_555 . 13_555 90(2)
Ge1 Ge1 Ge1 2_555 . 14_555 35.3(13)
Ge1 Ge1 Ge1 2_555 . 15_555 45.0(18)
Ge1 Ge1 Ge1 2_555 . 16_555 45.0(18)
Ge1 Ge1 Sb1 2_555 . . 0
Ge1 Ge1 Sb1 2_555 . 2_555 0.0(5)
Ge1 Ge1 Sb1 2_555 . 3_555 60.0(15)
Ge1 Ge1 Sb1 2_555 . 4_555 60.0(15)
Ge1 Ge1 Sb1 2_555 . 13_555 90(2)
Ge1 Ge1 Sb1 2_555 . 14_555 35.3(13)
Ge1 Ge1 Sb1 2_555 . 15_555 45.0(18)
Ge1 Ge1 Sb1 2_555 . 16_555 45.0(18)
Ge1 Ge1 Te2 2_555 . 49_444 43.2(12)
Ge1 Ge1 Te2 2_555 . 49_544 133.0(13)
Ge1 Ge1 Te2 2_555 . 97_444 43.2(12)
Ge1 Ge1 Te2 2_555 . 97_454 133.0(13)
Ge1 Ge1 Te2 2_555 . 145_444 87.4(13)
Ge1 Ge1 Te2 2_555 . 145_445 87.2(13)
Ge1 Ge1 Ge1 3_555 . 4_555 60.0(15)
Ge1 Ge1 Ge1 3_555 . 13_555 45.0(18)
Ge1 Ge1 Ge1 3_555 . 14_555 35.3(13)
Ge1 Ge1 Ge1 3_555 . 15_555 90(2)
Ge1 Ge1 Ge1 3_555 . 16_555 45.0(18)
Ge1 Ge1 Sb1 3_555 . . 0
Ge1 Ge1 Sb1 3_555 . 2_555 60.0(15)
Ge1 Ge1 Sb1 3_555 . 3_555 0.0(5)
Ge1 Ge1 Sb1 3_555 . 4_555 60.0(15)
Ge1 Ge1 Sb1 3_555 . 13_555 45.0(18)
Ge1 Ge1 Sb1 3_555 . 14_555 35.3(13)
Ge1 Ge1 Sb1 3_555 . 15_555 90(2)
Ge1 Ge1 Sb1 3_555 . 16_555 45.0(18)
Ge1 Ge1 Te2 3_555 . 49_444 43.2(12)
Ge1 Ge1 Te2 3_555 . 49_544 133.0(13)
Ge1 Ge1 Te2 3_555 . 97_444 87.4(13)
Ge1 Ge1 Te2 3_555 . 97_454 87.2(13)
Ge1 Ge1 Te2 3_555 . 145_444 43.2(12)
Ge1 Ge1 Te2 3_555 . 145_445 133.0(13)
Ge1 Ge1 Ge1 4_555 . 13_555 45.0(18)
Ge1 Ge1 Ge1 4_555 . 14_555 35.3(13)
Ge1 Ge1 Ge1 4_555 . 15_555 45.0(18)
Ge1 Ge1 Ge1 4_555 . 16_555 90(2)
Ge1 Ge1 Sb1 4_555 . . 0
Ge1 Ge1 Sb1 4_555 . 2_555 60.0(15)
Ge1 Ge1 Sb1 4_555 . 3_555 60.0(15)
Ge1 Ge1 Sb1 4_555 . 4_555 0.0(5)
Ge1 Ge1 Sb1 4_555 . 13_555 45.0(18)
Ge1 Ge1 Sb1 4_555 . 14_555 35.3(13)
Ge1 Ge1 Sb1 4_555 . 15_555 45.0(18)
Ge1 Ge1 Sb1 4_555 . 16_555 90(2)
Ge1 Ge1 Te2 4_555 . 49_444 87.4(13)
Ge1 Ge1 Te2 4_555 . 49_544 87.2(13)
Ge1 Ge1 Te2 4_555 . 97_444 43.2(12)
Ge1 Ge1 Te2 4_555 . 97_454 133.0(13)
Ge1 Ge1 Te2 4_555 . 145_444 43.2(12)
Ge1 Ge1 Te2 4_555 . 145_445 133.0(13)
Ge1 Ge1 Ge1 13_555 . 14_555 54.7(18)
Ge1 Ge1 Ge1 13_555 . 15_555 90(3)
Ge1 Ge1 Ge1 13_555 . 16_555 90(3)
Ge1 Ge1 Sb1 13_555 . . 0
Ge1 Ge1 Sb1 13_555 . 2_555 90(2)
Ge1 Ge1 Sb1 13_555 . 3_555 45.0(18)
Ge1 Ge1 Sb1 13_555 . 4_555 45.0(18)
Ge1 Ge1 Sb1 13_555 . 13_555 0.0(5)
Ge1 Ge1 Sb1 13_555 . 14_555 54.7(18)
Ge1 Ge1 Sb1 13_555 . 15_555 90(3)
Ge1 Ge1 Sb1 13_555 . 16_555 90(3)
Ge1 Ge1 Te2 13_555 . 49_444 88.1(18)
Ge1 Ge1 Te2 13_555 . 49_544 88.0(18)
Ge1 Ge1 Te2 13_555 . 97_444 88.1(18)
Ge1 Ge1 Te2 13_555 . 97_454 88.0(18)
Ge1 Ge1 Te2 13_555 . 145_444 2.6(17)
Ge1 Ge1 Te2 13_555 . 145_445 177.2(18)
Ge1 Ge1 Ge1 14_555 . 15_555 54.7(18)
Ge1 Ge1 Ge1 14_555 . 16_555 54.7(18)
Ge1 Ge1 Sb1 14_555 . . 0
Ge1 Ge1 Sb1 14_555 . 2_555 35.3(13)
Ge1 Ge1 Sb1 14_555 . 3_555 35.3(13)
Ge1 Ge1 Sb1 14_555 . 4_555 35.3(13)
Ge1 Ge1 Sb1 14_555 . 13_555 54.7(18)
Ge1 Ge1 Sb1 14_555 . 14_555 0.0(5)
Ge1 Ge1 Sb1 14_555 . 15_555 54.7(18)
Ge1 Ge1 Sb1 14_555 . 16_555 54.7(18)
Ge1 Ge1 Te2 14_555 . 49_444 52.1(10)
Ge1 Ge1 Te2 14_555 . 49_544 122.5(11)
Ge1 Ge1 Te2 14_555 . 97_444 52.1(10)
Ge1 Ge1 Te2 14_555 . 97_454 122.5(11)
Ge1 Ge1 Te2 14_555 . 145_444 52.1(10)
Ge1 Ge1 Te2 14_555 . 145_445 122.5(11)
Ge1 Ge1 Ge1 15_555 . 16_555 90(3)
Ge1 Ge1 Sb1 15_555 . . 0
Ge1 Ge1 Sb1 15_555 . 2_555 45.0(18)
Ge1 Ge1 Sb1 15_555 . 3_555 90(2)
Ge1 Ge1 Sb1 15_555 . 4_555 45.0(18)
Ge1 Ge1 Sb1 15_555 . 13_555 90(3)
Ge1 Ge1 Sb1 15_555 . 14_555 54.7(18)
Ge1 Ge1 Sb1 15_555 . 15_555 0.0(5)
Ge1 Ge1 Sb1 15_555 . 16_555 90(3)
Ge1 Ge1 Te2 15_555 . 49_444 88.1(18)
Ge1 Ge1 Te2 15_555 . 49_544 88.0(18)
Ge1 Ge1 Te2 15_555 . 97_444 2.6(17)
Ge1 Ge1 Te2 15_555 . 97_454 177.2(18)
Ge1 Ge1 Te2 15_555 . 145_444 88.1(18)
Ge1 Ge1 Te2 15_555 . 145_445 88.0(18)
Ge1 Ge1 Sb1 16_555 . . 0
Ge1 Ge1 Sb1 16_555 . 2_555 45.0(18)
Ge1 Ge1 Sb1 16_555 . 3_555 45.0(18)
Ge1 Ge1 Sb1 16_555 . 4_555 90(2)
Ge1 Ge1 Sb1 16_555 . 13_555 90(3)
Ge1 Ge1 Sb1 16_555 . 14_555 54.7(18)
Ge1 Ge1 Sb1 16_555 . 15_555 90(3)
Ge1 Ge1 Sb1 16_555 . 16_555 0.0(5)
Ge1 Ge1 Te2 16_555 . 49_444 2.6(17)
Ge1 Ge1 Te2 16_555 . 49_544 177.2(18)
Ge1 Ge1 Te2 16_555 . 97_444 88.1(18)
Ge1 Ge1 Te2 16_555 . 97_454 88.0(18)
Ge1 Ge1 Te2 16_555 . 145_444 88.1(18)
Ge1 Ge1 Te2 16_555 . 145_445 88.0(18)
Sb1 Ge1 Sb1 . . 2_555 0
Sb1 Ge1 Sb1 . . 3_555 0
Sb1 Ge1 Sb1 . . 4_555 0
Sb1 Ge1 Sb1 . . 13_555 0
Sb1 Ge1 Sb1 . . 14_555 0
Sb1 Ge1 Sb1 . . 15_555 0
Sb1 Ge1 Sb1 . . 16_555 0
Sb1 Ge1 Te2 . . 49_444 0
Sb1 Ge1 Te2 . . 49_544 0
Sb1 Ge1 Te2 . . 97_444 0
Sb1 Ge1 Te2 . . 97_454 0
Sb1 Ge1 Te2 . . 145_444 0
Sb1 Ge1 Te2 . . 145_445 0
Sb1 Ge1 Sb1 2_555 . 3_555 60.0(15)
Sb1 Ge1 Sb1 2_555 . 4_555 60.0(15)
Sb1 Ge1 Sb1 2_555 . 13_555 90(2)
Sb1 Ge1 Sb1 2_555 . 14_555 35.3(13)
Sb1 Ge1 Sb1 2_555 . 15_555 45.0(18)
Sb1 Ge1 Sb1 2_555 . 16_555 45.0(18)
Sb1 Ge1 Te2 2_555 . 49_444 43.2(12)
Sb1 Ge1 Te2 2_555 . 49_544 133.0(13)
Sb1 Ge1 Te2 2_555 . 97_444 43.2(12)
Sb1 Ge1 Te2 2_555 . 97_454 133.0(13)
Sb1 Ge1 Te2 2_555 . 145_444 87.4(13)
Sb1 Ge1 Te2 2_555 . 145_445 87.2(13)
Sb1 Ge1 Sb1 3_555 . 4_555 60.0(15)
Sb1 Ge1 Sb1 3_555 . 13_555 45.0(18)
Sb1 Ge1 Sb1 3_555 . 14_555 35.3(13)
Sb1 Ge1 Sb1 3_555 . 15_555 90(2)
Sb1 Ge1 Sb1 3_555 . 16_555 45.0(18)
Sb1 Ge1 Te2 3_555 . 49_444 43.2(12)
Sb1 Ge1 Te2 3_555 . 49_544 133.0(13)
Sb1 Ge1 Te2 3_555 . 97_444 87.4(13)
Sb1 Ge1 Te2 3_555 . 97_454 87.2(13)
Sb1 Ge1 Te2 3_555 . 145_444 43.2(12)
Sb1 Ge1 Te2 3_555 . 145_445 133.0(13)
Sb1 Ge1 Sb1 4_555 . 13_555 45.0(18)
Sb1 Ge1 Sb1 4_555 . 14_555 35.3(13)
Sb1 Ge1 Sb1 4_555 . 15_555 45.0(18)
Sb1 Ge1 Sb1 4_555 . 16_555 90(2)
Sb1 Ge1 Te2 4_555 . 49_444 87.4(13)
Sb1 Ge1 Te2 4_555 . 49_544 87.2(13)
Sb1 Ge1 Te2 4_555 . 97_444 43.2(12)
Sb1 Ge1 Te2 4_555 . 97_454 133.0(13)
Sb1 Ge1 Te2 4_555 . 145_444 43.2(12)
Sb1 Ge1 Te2 4_555 . 145_445 133.0(13)
Sb1 Ge1 Sb1 13_555 . 14_555 54.7(18)
Sb1 Ge1 Sb1 13_555 . 15_555 90(3)
Sb1 Ge1 Sb1 13_555 . 16_555 90(3)
Sb1 Ge1 Te2 13_555 . 49_444 88.1(18)
Sb1 Ge1 Te2 13_555 . 49_544 88.0(18)
Sb1 Ge1 Te2 13_555 . 97_444 88.1(18)
Sb1 Ge1 Te2 13_555 . 97_454 88.0(18)
Sb1 Ge1 Te2 13_555 . 145_444 2.6(17)
Sb1 Ge1 Te2 13_555 . 145_445 177.2(18)
Sb1 Ge1 Sb1 14_555 . 15_555 54.7(18)
Sb1 Ge1 Sb1 14_555 . 16_555 54.7(18)
Sb1 Ge1 Te2 14_555 . 49_444 52.1(10)
Sb1 Ge1 Te2 14_555 . 49_544 122.5(11)
Sb1 Ge1 Te2 14_555 . 97_444 52.1(10)
Sb1 Ge1 Te2 14_555 . 97_454 122.5(11)
Sb1 Ge1 Te2 14_555 . 145_444 52.1(10)
Sb1 Ge1 Te2 14_555 . 145_445 122.5(11)
Sb1 Ge1 Sb1 15_555 . 16_555 90(3)
Sb1 Ge1 Te2 15_555 . 49_444 88.1(18)
Sb1 Ge1 Te2 15_555 . 49_544 88.0(18)
Sb1 Ge1 Te2 15_555 . 97_444 2.6(17)
Sb1 Ge1 Te2 15_555 . 97_454 177.2(18)
Sb1 Ge1 Te2 15_555 . 145_444 88.1(18)
Sb1 Ge1 Te2 15_555 . 145_445 88.0(18)
Sb1 Ge1 Te2 16_555 . 49_444 2.6(17)
Sb1 Ge1 Te2 16_555 . 49_544 177.2(18)
Sb1 Ge1 Te2 16_555 . 97_444 88.1(18)
Sb1 Ge1 Te2 16_555 . 97_454 88.0(18)
Sb1 Ge1 Te2 16_555 . 145_444 88.1(18)
Sb1 Ge1 Te2 16_555 . 145_445 88.0(18)
Te2 Ge1 Te2 49_444 . 49_544 174.57(17)
Te2 Ge1 Te2 49_444 . 97_444 86.23(11)
Te2 Ge1 Te2 49_444 . 97_454 89.81(12)
Te2 Ge1 Te2 49_444 . 145_444 86.23(11)
Te2 Ge1 Te2 49_444 . 145_445 89.81(12)
Te2 Ge1 Te2 49_544 . 97_444 89.81(12)
Te2 Ge1 Te2 49_544 . 97_454 93.90(13)
Te2 Ge1 Te2 49_544 . 145_444 89.81(12)
Te2 Ge1 Te2 49_544 . 145_445 93.90(13)
Te2 Ge1 Te2 97_444 . 97_454 174.57(17)
Te2 Ge1 Te2 97_444 . 145_444 86.23(11)
Te2 Ge1 Te2 97_444 . 145_445 89.81(12)
Te2 Ge1 Te2 97_454 . 145_444 89.81(12)
Te2 Ge1 Te2 97_454 . 145_445 93.90(13)
Te2 Ge1 Te2 145_444 . 145_445 174.57(17)
Ge1 Sb1 Ge1 . . 2_555 0
Ge1 Sb1 Ge1 . . 3_555 0
Ge1 Sb1 Ge1 . . 4_555 0
Ge1 Sb1 Ge1 . . 13_555 0
Ge1 Sb1 Ge1 . . 14_555 0
Ge1 Sb1 Ge1 . . 15_555 0
Ge1 Sb1 Ge1 . . 16_555 0
Ge1 Sb1 Sb1 . . 2_555 0
Ge1 Sb1 Sb1 . . 3_555 0
Ge1 Sb1 Sb1 . . 4_555 0
Ge1 Sb1 Sb1 . . 13_555 0
Ge1 Sb1 Sb1 . . 14_555 0
Ge1 Sb1 Sb1 . . 15_555 0
Ge1 Sb1 Sb1 . . 16_555 0
Ge1 Sb1 Te2 . . 49_444 0
Ge1 Sb1 Te2 . . 49_544 0
Ge1 Sb1 Te2 . . 97_444 0
Ge1 Sb1 Te2 . . 97_454 0
Ge1 Sb1 Te2 . . 145_444 0
Ge1 Sb1 Te2 . . 145_445 0
Ge1 Sb1 Ge1 2_555 . 3_555 60.0(15)
Ge1 Sb1 Ge1 2_555 . 4_555 60.0(15)
Ge1 Sb1 Ge1 2_555 . 13_555 90(2)
Ge1 Sb1 Ge1 2_555 . 14_555 35.3(13)
Ge1 Sb1 Ge1 2_555 . 15_555 45.0(18)
Ge1 Sb1 Ge1 2_555 . 16_555 45.0(18)
Ge1 Sb1 Sb1 2_555 . 2_555 0.0(5)
Ge1 Sb1 Sb1 2_555 . 3_555 60.0(15)
Ge1 Sb1 Sb1 2_555 . 4_555 60.0(15)
Ge1 Sb1 Sb1 2_555 . 13_555 90(2)
Ge1 Sb1 Sb1 2_555 . 14_555 35.3(13)
Ge1 Sb1 Sb1 2_555 . 15_555 45.0(18)
Ge1 Sb1 Sb1 2_555 . 16_555 45.0(18)
Ge1 Sb1 Te2 2_555 . 49_444 43.2(12)
Ge1 Sb1 Te2 2_555 . 49_544 133.0(13)
Ge1 Sb1 Te2 2_555 . 97_444 43.2(12)
Ge1 Sb1 Te2 2_555 . 97_454 133.0(13)
Ge1 Sb1 Te2 2_555 . 145_444 87.4(13)
Ge1 Sb1 Te2 2_555 . 145_445 87.2(13)
Ge1 Sb1 Ge1 3_555 . 4_555 60.0(15)
Ge1 Sb1 Ge1 3_555 . 13_555 45.0(18)
Ge1 Sb1 Ge1 3_555 . 14_555 35.3(13)
Ge1 Sb1 Ge1 3_555 . 15_555 90(2)
Ge1 Sb1 Ge1 3_555 . 16_555 45.0(18)
Ge1 Sb1 Sb1 3_555 . 2_555 60.0(15)
Ge1 Sb1 Sb1 3_555 . 3_555 0.0(5)
Ge1 Sb1 Sb1 3_555 . 4_555 60.0(15)
Ge1 Sb1 Sb1 3_555 . 13_555 45.0(18)
Ge1 Sb1 Sb1 3_555 . 14_555 35.3(13)
Ge1 Sb1 Sb1 3_555 . 15_555 90(2)
Ge1 Sb1 Sb1 3_555 . 16_555 45.0(18)
Ge1 Sb1 Te2 3_555 . 49_444 43.2(12)
Ge1 Sb1 Te2 3_555 . 49_544 133.0(13)
Ge1 Sb1 Te2 3_555 . 97_444 87.4(13)
Ge1 Sb1 Te2 3_555 . 97_454 87.2(13)
Ge1 Sb1 Te2 3_555 . 145_444 43.2(12)
Ge1 Sb1 Te2 3_555 . 145_445 133.0(13)
Ge1 Sb1 Ge1 4_555 . 13_555 45.0(18)
Ge1 Sb1 Ge1 4_555 . 14_555 35.3(13)
Ge1 Sb1 Ge1 4_555 . 15_555 45.0(18)
Ge1 Sb1 Ge1 4_555 . 16_555 90(2)
Ge1 Sb1 Sb1 4_555 . 2_555 60.0(15)
Ge1 Sb1 Sb1 4_555 . 3_555 60.0(15)
Ge1 Sb1 Sb1 4_555 . 4_555 0.0(5)
Ge1 Sb1 Sb1 4_555 . 13_555 45.0(18)
Ge1 Sb1 Sb1 4_555 . 14_555 35.3(13)
Ge1 Sb1 Sb1 4_555 . 15_555 45.0(18)
Ge1 Sb1 Sb1 4_555 . 16_555 90(2)
Ge1 Sb1 Te2 4_555 . 49_444 87.4(13)
Ge1 Sb1 Te2 4_555 . 49_544 87.2(13)
Ge1 Sb1 Te2 4_555 . 97_444 43.2(12)
Ge1 Sb1 Te2 4_555 . 97_454 133.0(13)
Ge1 Sb1 Te2 4_555 . 145_444 43.2(12)
Ge1 Sb1 Te2 4_555 . 145_445 133.0(13)
Ge1 Sb1 Ge1 13_555 . 14_555 54.7(18)
Ge1 Sb1 Ge1 13_555 . 15_555 90(3)
Ge1 Sb1 Ge1 13_555 . 16_555 90(3)
Ge1 Sb1 Sb1 13_555 . 2_555 90(2)
Ge1 Sb1 Sb1 13_555 . 3_555 45.0(18)
Ge1 Sb1 Sb1 13_555 . 4_555 45.0(18)
Ge1 Sb1 Sb1 13_555 . 13_555 0.0(5)
Ge1 Sb1 Sb1 13_555 . 14_555 54.7(18)
Ge1 Sb1 Sb1 13_555 . 15_555 90(3)
Ge1 Sb1 Sb1 13_555 . 16_555 90(3)
Ge1 Sb1 Te2 13_555 . 49_444 88.1(18)
Ge1 Sb1 Te2 13_555 . 49_544 88.0(18)
Ge1 Sb1 Te2 13_555 . 97_444 88.1(18)
Ge1 Sb1 Te2 13_555 . 97_454 88.0(18)
Ge1 Sb1 Te2 13_555 . 145_444 2.6(17)
Ge1 Sb1 Te2 13_555 . 145_445 177.2(18)
Ge1 Sb1 Ge1 14_555 . 15_555 54.7(18)
Ge1 Sb1 Ge1 14_555 . 16_555 54.7(18)
Ge1 Sb1 Sb1 14_555 . 2_555 35.3(13)
Ge1 Sb1 Sb1 14_555 . 3_555 35.3(13)
Ge1 Sb1 Sb1 14_555 . 4_555 35.3(13)
Ge1 Sb1 Sb1 14_555 . 13_555 54.7(18)
Ge1 Sb1 Sb1 14_555 . 14_555 0.0(5)
Ge1 Sb1 Sb1 14_555 . 15_555 54.7(18)
Ge1 Sb1 Sb1 14_555 . 16_555 54.7(18)
Ge1 Sb1 Te2 14_555 . 49_444 52.1(10)
Ge1 Sb1 Te2 14_555 . 49_544 122.5(11)
Ge1 Sb1 Te2 14_555 . 97_444 52.1(10)
Ge1 Sb1 Te2 14_555 . 97_454 122.5(11)
Ge1 Sb1 Te2 14_555 . 145_444 52.1(10)
Ge1 Sb1 Te2 14_555 . 145_445 122.5(11)
Ge1 Sb1 Ge1 15_555 . 16_555 90(3)
Ge1 Sb1 Sb1 15_555 . 2_555 45.0(18)
Ge1 Sb1 Sb1 15_555 . 3_555 90(2)
Ge1 Sb1 Sb1 15_555 . 4_555 45.0(18)
Ge1 Sb1 Sb1 15_555 . 13_555 90(3)
Ge1 Sb1 Sb1 15_555 . 14_555 54.7(18)
Ge1 Sb1 Sb1 15_555 . 15_555 0.0(5)
Ge1 Sb1 Sb1 15_555 . 16_555 90(3)
Ge1 Sb1 Te2 15_555 . 49_444 88.1(18)
Ge1 Sb1 Te2 15_555 . 49_544 88.0(18)
Ge1 Sb1 Te2 15_555 . 97_444 2.6(17)
Ge1 Sb1 Te2 15_555 . 97_454 177.2(18)
Ge1 Sb1 Te2 15_555 . 145_444 88.1(18)
Ge1 Sb1 Te2 15_555 . 145_445 88.0(18)
Ge1 Sb1 Sb1 16_555 . 2_555 45.0(18)
Ge1 Sb1 Sb1 16_555 . 3_555 45.0(18)
Ge1 Sb1 Sb1 16_555 . 4_555 90(2)
Ge1 Sb1 Sb1 16_555 . 13_555 90(3)
Ge1 Sb1 Sb1 16_555 . 14_555 54.7(18)
Ge1 Sb1 Sb1 16_555 . 15_555 90(3)
Ge1 Sb1 Sb1 16_555 . 16_555 0.0(5)
Ge1 Sb1 Te2 16_555 . 49_444 2.6(17)
Ge1 Sb1 Te2 16_555 . 49_544 177.2(18)
Ge1 Sb1 Te2 16_555 . 97_444 88.1(18)
Ge1 Sb1 Te2 16_555 . 97_454 88.0(18)
Ge1 Sb1 Te2 16_555 . 145_444 88.1(18)
Ge1 Sb1 Te2 16_555 . 145_445 88.0(18)
Sb1 Sb1 Sb1 2_555 . 3_555 60.0(15)
Sb1 Sb1 Sb1 2_555 . 4_555 60.0(15)
Sb1 Sb1 Sb1 2_555 . 13_555 90(2)
Sb1 Sb1 Sb1 2_555 . 14_555 35.3(13)
Sb1 Sb1 Sb1 2_555 . 15_555 45.0(18)
Sb1 Sb1 Sb1 2_555 . 16_555 45.0(18)
Sb1 Sb1 Te2 2_555 . 49_444 43.2(12)
Sb1 Sb1 Te2 2_555 . 49_544 133.0(13)
Sb1 Sb1 Te2 2_555 . 97_444 43.2(12)
Sb1 Sb1 Te2 2_555 . 97_454 133.0(13)
Sb1 Sb1 Te2 2_555 . 145_444 87.4(13)
Sb1 Sb1 Te2 2_555 . 145_445 87.2(13)
Sb1 Sb1 Sb1 3_555 . 4_555 60.0(15)
Sb1 Sb1 Sb1 3_555 . 13_555 45.0(18)
Sb1 Sb1 Sb1 3_555 . 14_555 35.3(13)
Sb1 Sb1 Sb1 3_555 . 15_555 90(2)
Sb1 Sb1 Sb1 3_555 . 16_555 45.0(18)
Sb1 Sb1 Te2 3_555 . 49_444 43.2(12)
Sb1 Sb1 Te2 3_555 . 49_544 133.0(13)
Sb1 Sb1 Te2 3_555 . 97_444 87.4(13)
Sb1 Sb1 Te2 3_555 . 97_454 87.2(13)
Sb1 Sb1 Te2 3_555 . 145_444 43.2(12)
Sb1 Sb1 Te2 3_555 . 145_445 133.0(13)
Sb1 Sb1 Sb1 4_555 . 13_555 45.0(18)
Sb1 Sb1 Sb1 4_555 . 14_555 35.3(13)
Sb1 Sb1 Sb1 4_555 . 15_555 45.0(18)
Sb1 Sb1 Sb1 4_555 . 16_555 90(2)
Sb1 Sb1 Te2 4_555 . 49_444 87.4(13)
Sb1 Sb1 Te2 4_555 . 49_544 87.2(13)
Sb1 Sb1 Te2 4_555 . 97_444 43.2(12)
Sb1 Sb1 Te2 4_555 . 97_454 133.0(13)
Sb1 Sb1 Te2 4_555 . 145_444 43.2(12)
Sb1 Sb1 Te2 4_555 . 145_445 133.0(13)
Sb1 Sb1 Sb1 13_555 . 14_555 54.7(18)
Sb1 Sb1 Sb1 13_555 . 15_555 90(3)
Sb1 Sb1 Sb1 13_555 . 16_555 90(3)
Sb1 Sb1 Te2 13_555 . 49_444 88.1(18)
Sb1 Sb1 Te2 13_555 . 49_544 88.0(18)
Sb1 Sb1 Te2 13_555 . 97_444 88.1(18)
Sb1 Sb1 Te2 13_555 . 97_454 88.0(18)
Sb1 Sb1 Te2 13_555 . 145_444 2.6(17)
Sb1 Sb1 Te2 13_555 . 145_445 177.2(18)
Sb1 Sb1 Sb1 14_555 . 15_555 54.7(18)
Sb1 Sb1 Sb1 14_555 . 16_555 54.7(18)
Sb1 Sb1 Te2 14_555 . 49_444 52.1(10)
Sb1 Sb1 Te2 14_555 . 49_544 122.5(11)
Sb1 Sb1 Te2 14_555 . 97_444 52.1(10)
Sb1 Sb1 Te2 14_555 . 97_454 122.5(11)
Sb1 Sb1 Te2 14_555 . 145_444 52.1(10)
Sb1 Sb1 Te2 14_555 . 145_445 122.5(11)
Sb1 Sb1 Sb1 15_555 . 16_555 90(3)
Sb1 Sb1 Te2 15_555 . 49_444 88.1(18)
Sb1 Sb1 Te2 15_555 . 49_544 88.0(18)
Sb1 Sb1 Te2 15_555 . 97_444 2.6(17)
Sb1 Sb1 Te2 15_555 . 97_454 177.2(18)
Sb1 Sb1 Te2 15_555 . 145_444 88.1(18)
Sb1 Sb1 Te2 15_555 . 145_445 88.0(18)
Sb1 Sb1 Te2 16_555 . 49_444 2.6(17)
Sb1 Sb1 Te2 16_555 . 49_544 177.2(18)
Sb1 Sb1 Te2 16_555 . 97_444 88.1(18)
Sb1 Sb1 Te2 16_555 . 97_454 88.0(18)
Sb1 Sb1 Te2 16_555 . 145_444 88.1(18)
Sb1 Sb1 Te2 16_555 . 145_445 88.0(18)
Te2 Sb1 Te2 49_444 . 49_544 174.57(17)
Te2 Sb1 Te2 49_444 . 97_444 86.23(11)
Te2 Sb1 Te2 49_444 . 97_454 89.81(12)
Te2 Sb1 Te2 49_444 . 145_444 86.23(11)
Te2 Sb1 Te2 49_444 . 145_445 89.81(12)
Te2 Sb1 Te2 49_544 . 97_444 89.81(12)
Te2 Sb1 Te2 49_544 . 97_454 93.90(13)
Te2 Sb1 Te2 49_544 . 145_444 89.81(12)
Te2 Sb1 Te2 49_544 . 145_445 93.90(13)
Te2 Sb1 Te2 97_444 . 97_454 174.57(17)
Te2 Sb1 Te2 97_444 . 145_444 86.23(11)
Te2 Sb1 Te2 97_444 . 145_445 89.81(12)
Te2 Sb1 Te2 97_454 . 145_444 89.81(12)
Te2 Sb1 Te2 97_454 . 145_445 93.90(13)
Te2 Sb1 Te2 145_444 . 145_445 174.57(17)
Ge1 Te2 Ge1 49_555 . 49_655 174.57(12)
Ge1 Te2 Ge1 49_555 . 97_555 93.90(12)
Ge1 Te2 Ge1 49_555 . 97_565 89.81(12)
Ge1 Te2 Ge1 49_555 . 145_555 93.90(12)
Ge1 Te2 Ge1 49_555 . 145_556 89.81(12)
Ge1 Te2 Ge1 49_555 . 50_555 3.84(12)
Ge1 Te2 Ge1 49_555 . 50_655 176.03(12)
Ge1 Te2 Ge1 49_555 . 98_555 90.06(12)
Ge1 Te2 Ge1 49_555 . 98_565 85.96(12)
Ge1 Te2 Ge1 49_555 . 146_555 90.07(12)
Ge1 Te2 Ge1 49_555 . 146_556 86.23(12)
Ge1 Te2 Ge1 49_555 . 51_555 3.84(12)
Ge1 Te2 Ge1 49_555 . 51_655 176.03(12)
Ge1 Te2 Ge1 49_555 . 99_555 90.07(12)
Ge1 Te2 Ge1 49_555 . 99_565 86.23(12)
Ge1 Te2 Ge1 49_555 . 147_555 90.06(12)
Ge1 Te2 Ge1 49_555 . 147_556 85.96(12)
Ge1 Te2 Ge1 49_555 . 52_555 5.61(12)
Ge1 Te2 Ge1 49_555 . 52_655 179.82(12)
Ge1 Te2 Ge1 49_555 . 100_555 93.90(12)
Ge1 Te2 Ge1 49_555 . 100_565 90.07(12)
Ge1 Te2 Ge1 49_555 . 148_555 93.90(12)
Ge1 Te2 Ge1 49_555 . 148_556 90.07(12)
Ge1 Te2 Ge1 49_555 . 61_555 3.97(12)
Ge1 Te2 Ge1 49_555 . 61_655 176.16(12)
Ge1 Te2 Ge1 49_555 . 109_555 94.04(12)
Ge1 Te2 Ge1 49_555 . 109_565 89.94(12)
Ge1 Te2 Ge1 49_555 . 157_555 93.77(12)
Ge1 Te2 Ge1 49_555 . 157_556 89.93(12)
Ge1 Te2 Ge1 49_555 . 62_555 5.43(12)
Ge1 Te2 Ge1 49_555 . 62_655 180.0(5)
Ge1 Te2 Ge1 49_555 . 110_555 90.19(12)
Ge1 Te2 Ge1 49_555 . 110_565 86.10(12)
Ge1 Te2 Ge1 49_555 . 158_555 90.19(12)
Ge1 Te2 Ge1 49_555 . 158_556 86.10(12)
Ge1 Te2 Ge1 49_555 . 63_555 3.97(12)
Ge1 Te2 Ge1 49_555 . 63_655 176.16(12)
Ge1 Te2 Ge1 49_555 . 111_555 93.77(12)
Ge1 Te2 Ge1 49_555 . 111_565 89.93(12)
Ge1 Te2 Ge1 49_555 . 159_555 94.04(12)
Ge1 Te2 Ge1 49_555 . 159_556 89.94(12)
Ge1 Te2 Ge1 49_555 . 64_555 0.18(12)
Ge1 Te2 Ge1 49_555 . 64_655 174.39(12)
Ge1 Te2 Ge1 49_555 . 112_555 89.93(12)
Ge1 Te2 Ge1 49_555 . 112_565 86.10(12)
Ge1 Te2 Ge1 49_555 . 160_555 89.93(12)
Ge1 Te2 Ge1 49_555 . 160_556 86.10(12)
Ge1 Te2 Sb1 49_555 . 49_555 0.0(5)
Ge1 Te2 Sb1 49_555 . 49_655 174.57(12)
Ge1 Te2 Sb1 49_555 . 97_555 93.90(12)
Ge1 Te2 Sb1 49_555 . 97_565 89.81(12)
Ge1 Te2 Sb1 49_555 . 145_555 93.90(12)
Ge1 Te2 Sb1 49_555 . 145_556 89.81(12)
Ge1 Te2 Sb1 49_555 . 50_555 3.84(12)
Ge1 Te2 Sb1 49_555 . 50_655 176.03(12)
Ge1 Te2 Sb1 49_555 . 98_555 90.06(12)
Ge1 Te2 Sb1 49_555 . 98_565 85.96(12)
Ge1 Te2 Sb1 49_555 . 146_555 90.07(12)
Ge1 Te2 Sb1 49_555 . 146_556 86.23(12)
Ge1 Te2 Sb1 49_555 . 51_555 3.84(12)
Ge1 Te2 Sb1 49_555 . 51_655 176.03(12)
Ge1 Te2 Sb1 49_555 . 99_555 90.07(12)
Ge1 Te2 Sb1 49_555 . 99_565 86.23(12)
Ge1 Te2 Sb1 49_555 . 147_555 90.06(12)
Ge1 Te2 Sb1 49_555 . 147_556 85.96(12)
Ge1 Te2 Sb1 49_555 . 52_555 5.61(12)
Ge1 Te2 Sb1 49_555 . 52_655 179.82(12)
Ge1 Te2 Sb1 49_555 . 100_555 93.90(12)
Ge1 Te2 Sb1 49_555 . 100_565 90.07(12)
Ge1 Te2 Sb1 49_555 . 148_555 93.90(12)
Ge1 Te2 Sb1 49_555 . 148_556 90.07(12)
Ge1 Te2 Sb1 49_555 . 61_555 3.97(12)
Ge1 Te2 Sb1 49_555 . 61_655 176.16(12)
Ge1 Te2 Sb1 49_555 . 109_555 94.04(12)
Ge1 Te2 Sb1 49_555 . 109_565 89.94(12)
Ge1 Te2 Sb1 49_555 . 157_555 93.77(12)
Ge1 Te2 Sb1 49_555 . 157_556 89.93(12)
Ge1 Te2 Sb1 49_555 . 62_555 5.43(12)
Ge1 Te2 Sb1 49_555 . 62_655 180.0(5)
Ge1 Te2 Sb1 49_555 . 110_555 90.19(12)
Ge1 Te2 Sb1 49_555 . 110_565 86.10(12)
Ge1 Te2 Sb1 49_555 . 158_555 90.19(12)
Ge1 Te2 Sb1 49_555 . 158_556 86.10(12)
Ge1 Te2 Sb1 49_555 . 63_555 3.97(12)
Ge1 Te2 Sb1 49_555 . 63_655 176.16(12)
Ge1 Te2 Sb1 49_555 . 111_555 93.77(12)
Ge1 Te2 Sb1 49_555 . 111_565 89.93(12)
Ge1 Te2 Sb1 49_555 . 159_555 94.04(12)
Ge1 Te2 Sb1 49_555 . 159_556 89.94(12)
Ge1 Te2 Sb1 49_555 . 64_555 0.18(12)
Ge1 Te2 Sb1 49_555 . 64_655 174.39(12)
Ge1 Te2 Sb1 49_555 . 112_555 89.93(12)
Ge1 Te2 Sb1 49_555 . 112_565 86.10(12)
Ge1 Te2 Sb1 49_555 . 160_555 89.93(12)
Ge1 Te2 Sb1 49_555 . 160_556 86.10(12)
Ge1 Te2 Ge1 49_655 . 97_555 89.81(12)
Ge1 Te2 Ge1 49_655 . 97_565 86.23(12)
Ge1 Te2 Ge1 49_655 . 145_555 89.81(12)
Ge1 Te2 Ge1 49_655 . 145_556 86.23(12)
Ge1 Te2 Ge1 49_655 . 50_555 176.29(12)
Ge1 Te2 Ge1 49_655 . 50_655 3.84(12)
Ge1 Te2 Ge1 49_655 . 98_555 93.65(12)
Ge1 Te2 Ge1 49_655 . 98_565 90.06(12)
Ge1 Te2 Ge1 49_655 . 146_555 93.90(12)
Ge1 Te2 Ge1 49_655 . 146_556 90.06(12)
Ge1 Te2 Ge1 49_655 . 51_555 176.29(12)
Ge1 Te2 Ge1 49_655 . 51_655 3.84(12)
Ge1 Te2 Ge1 49_655 . 99_555 93.90(12)
Ge1 Te2 Ge1 49_655 . 99_565 90.06(12)
Ge1 Te2 Ge1 49_655 . 147_555 93.65(12)
Ge1 Te2 Ge1 49_655 . 147_556 90.06(12)
Ge1 Te2 Ge1 49_655 . 52_555 179.82(12)
Ge1 Te2 Ge1 49_655 . 52_655 5.25(12)
Ge1 Te2 Ge1 49_655 . 100_555 90.06(12)
Ge1 Te2 Ge1 49_655 . 100_565 86.23(12)
Ge1 Te2 Ge1 49_655 . 148_555 90.06(12)
Ge1 Te2 Ge1 49_655 . 148_556 86.23(12)
Ge1 Te2 Ge1 49_655 . 61_555 176.16(12)
Ge1 Te2 Ge1 49_655 . 61_655 3.71(12)
Ge1 Te2 Ge1 49_655 . 109_555 89.94(12)
Ge1 Te2 Ge1 49_655 . 109_565 86.35(12)
Ge1 Te2 Ge1 49_655 . 157_555 89.94(12)
Ge1 Te2 Ge1 49_655 . 157_556 86.10(12)
Ge1 Te2 Ge1 49_655 . 62_555 180.0(5)
Ge1 Te2 Ge1 49_655 . 62_655 5.43(12)
Ge1 Te2 Ge1 49_655 . 110_555 93.77(12)
Ge1 Te2 Ge1 49_655 . 110_565 90.19(12)
Ge1 Te2 Ge1 49_655 . 158_555 93.77(12)
Ge1 Te2 Ge1 49_655 . 158_556 90.19(12)
Ge1 Te2 Ge1 49_655 . 63_555 176.16(12)
Ge1 Te2 Ge1 49_655 . 63_655 3.71(12)
Ge1 Te2 Ge1 49_655 . 111_555 89.94(12)
Ge1 Te2 Ge1 49_655 . 111_565 86.10(12)
Ge1 Te2 Ge1 49_655 . 159_555 89.94(12)
Ge1 Te2 Ge1 49_655 . 159_556 86.35(12)
Ge1 Te2 Ge1 49_655 . 64_555 174.75(12)
Ge1 Te2 Ge1 49_655 . 64_655 0.18(12)
Ge1 Te2 Ge1 49_655 . 112_555 93.77(12)
Ge1 Te2 Ge1 49_655 . 112_565 89.94(12)
Ge1 Te2 Ge1 49_655 . 160_555 93.77(12)
Ge1 Te2 Ge1 49_655 . 160_556 89.94(12)
Ge1 Te2 Sb1 49_655 . 49_555 174.57(12)
Ge1 Te2 Sb1 49_655 . 49_655 0.0(5)
Ge1 Te2 Sb1 49_655 . 97_555 89.81(12)
Ge1 Te2 Sb1 49_655 . 97_565 86.23(12)
Ge1 Te2 Sb1 49_655 . 145_555 89.81(12)
Ge1 Te2 Sb1 49_655 . 145_556 86.23(12)
Ge1 Te2 Sb1 49_655 . 50_555 176.29(12)
Ge1 Te2 Sb1 49_655 . 50_655 3.84(12)
Ge1 Te2 Sb1 49_655 . 98_555 93.65(12)
Ge1 Te2 Sb1 49_655 . 98_565 90.06(12)
Ge1 Te2 Sb1 49_655 . 146_555 93.90(12)
Ge1 Te2 Sb1 49_655 . 146_556 90.06(12)
Ge1 Te2 Sb1 49_655 . 51_555 176.29(12)
Ge1 Te2 Sb1 49_655 . 51_655 3.84(12)
Ge1 Te2 Sb1 49_655 . 99_555 93.90(12)
Ge1 Te2 Sb1 49_655 . 99_565 90.06(12)
Ge1 Te2 Sb1 49_655 . 147_555 93.65(12)
Ge1 Te2 Sb1 49_655 . 147_556 90.06(12)
Ge1 Te2 Sb1 49_655 . 52_555 179.82(12)
Ge1 Te2 Sb1 49_655 . 52_655 5.25(12)
Ge1 Te2 Sb1 49_655 . 100_555 90.06(12)
Ge1 Te2 Sb1 49_655 . 100_565 86.23(12)
Ge1 Te2 Sb1 49_655 . 148_555 90.06(12)
Ge1 Te2 Sb1 49_655 . 148_556 86.23(12)
Ge1 Te2 Sb1 49_655 . 61_555 176.16(12)
Ge1 Te2 Sb1 49_655 . 61_655 3.71(12)
Ge1 Te2 Sb1 49_655 . 109_555 89.94(12)
Ge1 Te2 Sb1 49_655 . 109_565 86.35(12)
Ge1 Te2 Sb1 49_655 . 157_555 89.94(12)
Ge1 Te2 Sb1 49_655 . 157_556 86.10(12)
Ge1 Te2 Sb1 49_655 . 62_555 180.0(5)
Ge1 Te2 Sb1 49_655 . 62_655 5.43(12)
Ge1 Te2 Sb1 49_655 . 110_555 93.77(12)
Ge1 Te2 Sb1 49_655 . 110_565 90.19(12)
Ge1 Te2 Sb1 49_655 . 158_555 93.77(12)
Ge1 Te2 Sb1 49_655 . 158_556 90.19(12)
Ge1 Te2 Sb1 49_655 . 63_555 176.16(12)
Ge1 Te2 Sb1 49_655 . 63_655 3.71(12)
Ge1 Te2 Sb1 49_655 . 111_555 89.94(12)
Ge1 Te2 Sb1 49_655 . 111_565 86.10(12)
Ge1 Te2 Sb1 49_655 . 159_555 89.94(12)
Ge1 Te2 Sb1 49_655 . 159_556 86.35(12)
Ge1 Te2 Sb1 49_655 . 64_555 174.75(12)
Ge1 Te2 Sb1 49_655 . 64_655 0.18(12)
Ge1 Te2 Sb1 49_655 . 112_555 93.77(12)
Ge1 Te2 Sb1 49_655 . 112_565 89.94(12)
Ge1 Te2 Sb1 49_655 . 160_555 93.77(12)
Ge1 Te2 Sb1 49_655 . 160_556 89.94(12)
Ge1 Te2 Ge1 97_555 . 97_565 174.57(12)
Ge1 Te2 Ge1 97_555 . 145_555 93.90(12)
Ge1 Te2 Ge1 97_555 . 145_556 89.81(12)
Ge1 Te2 Ge1 97_555 . 50_555 90.06(12)
Ge1 Te2 Ge1 97_555 . 50_655 85.96(12)
Ge1 Te2 Ge1 97_555 . 98_555 3.84(12)
Ge1 Te2 Ge1 97_555 . 98_565 176.03(12)
Ge1 Te2 Ge1 97_555 . 146_555 90.07(12)
Ge1 Te2 Ge1 97_555 . 146_556 86.23(12)
Ge1 Te2 Ge1 97_555 . 51_555 93.90(12)
Ge1 Te2 Ge1 97_555 . 51_655 90.07(12)
Ge1 Te2 Ge1 97_555 . 99_555 5.61(12)
Ge1 Te2 Ge1 97_555 . 99_565 179.82(12)
Ge1 Te2 Ge1 97_555 . 147_555 93.90(12)
Ge1 Te2 Ge1 97_555 . 147_556 90.07(12)
Ge1 Te2 Ge1 97_555 . 52_555 90.07(12)
Ge1 Te2 Ge1 97_555 . 52_655 86.23(12)
Ge1 Te2 Ge1 97_555 . 100_555 3.84(12)
Ge1 Te2 Ge1 97_555 . 100_565 176.03(12)
Ge1 Te2 Ge1 97_555 . 148_555 90.06(12)
Ge1 Te2 Ge1 97_555 . 148_556 85.96(12)
Ge1 Te2 Ge1 97_555 . 61_555 94.04(12)
Ge1 Te2 Ge1 97_555 . 61_655 89.94(12)
Ge1 Te2 Ge1 97_555 . 109_555 3.97(12)
Ge1 Te2 Ge1 97_555 . 109_565 176.16(12)
Ge1 Te2 Ge1 97_555 . 157_555 93.77(12)
Ge1 Te2 Ge1 97_555 . 157_556 89.93(12)
Ge1 Te2 Ge1 97_555 . 62_555 90.19(12)
Ge1 Te2 Ge1 97_555 . 62_655 86.10(12)
Ge1 Te2 Ge1 97_555 . 110_555 5.43(12)
Ge1 Te2 Ge1 97_555 . 110_565 180.0(5)
Ge1 Te2 Ge1 97_555 . 158_555 90.19(12)
Ge1 Te2 Ge1 97_555 . 158_556 86.10(12)
Ge1 Te2 Ge1 97_555 . 63_555 89.93(12)
Ge1 Te2 Ge1 97_555 . 63_655 86.10(12)
Ge1 Te2 Ge1 97_555 . 111_555 0.18(12)
Ge1 Te2 Ge1 97_555 . 111_565 174.39(12)
Ge1 Te2 Ge1 97_555 . 159_555 89.93(12)
Ge1 Te2 Ge1 97_555 . 159_556 86.10(12)
Ge1 Te2 Ge1 97_555 . 64_555 93.77(12)
Ge1 Te2 Ge1 97_555 . 64_655 89.93(12)
Ge1 Te2 Ge1 97_555 . 112_555 3.97(12)
Ge1 Te2 Ge1 97_555 . 112_565 176.16(12)
Ge1 Te2 Ge1 97_555 . 160_555 94.04(12)
Ge1 Te2 Ge1 97_555 . 160_556 89.94(12)
Ge1 Te2 Sb1 97_555 . 49_555 93.90(12)
Ge1 Te2 Sb1 97_555 . 49_655 89.81(12)
Ge1 Te2 Sb1 97_555 . 97_555 0.0(5)
Ge1 Te2 Sb1 97_555 . 97_565 174.57(12)
Ge1 Te2 Sb1 97_555 . 145_555 93.90(12)
Ge1 Te2 Sb1 97_555 . 145_556 89.81(12)
Ge1 Te2 Sb1 97_555 . 50_555 90.06(12)
Ge1 Te2 Sb1 97_555 . 50_655 85.96(12)
Ge1 Te2 Sb1 97_555 . 98_555 3.84(12)
Ge1 Te2 Sb1 97_555 . 98_565 176.03(12)
Ge1 Te2 Sb1 97_555 . 146_555 90.07(12)
Ge1 Te2 Sb1 97_555 . 146_556 86.23(12)
Ge1 Te2 Sb1 97_555 . 51_555 93.90(12)
Ge1 Te2 Sb1 97_555 . 51_655 90.07(12)
Ge1 Te2 Sb1 97_555 . 99_555 5.61(12)
Ge1 Te2 Sb1 97_555 . 99_565 179.82(12)
Ge1 Te2 Sb1 97_555 . 147_555 93.90(12)
Ge1 Te2 Sb1 97_555 . 147_556 90.07(12)
Ge1 Te2 Sb1 97_555 . 52_555 90.07(12)
Ge1 Te2 Sb1 97_555 . 52_655 86.23(12)
Ge1 Te2 Sb1 97_555 . 100_555 3.84(12)
Ge1 Te2 Sb1 97_555 . 100_565 176.03(12)
Ge1 Te2 Sb1 97_555 . 148_555 90.06(12)
Ge1 Te2 Sb1 97_555 . 148_556 85.96(12)
Ge1 Te2 Sb1 97_555 . 61_555 94.04(12)
Ge1 Te2 Sb1 97_555 . 61_655 89.94(12)
Ge1 Te2 Sb1 97_555 . 109_555 3.97(12)
Ge1 Te2 Sb1 97_555 . 109_565 176.16(12)
Ge1 Te2 Sb1 97_555 . 157_555 93.77(12)
Ge1 Te2 Sb1 97_555 . 157_556 89.93(12)
Ge1 Te2 Sb1 97_555 . 62_555 90.19(12)
Ge1 Te2 Sb1 97_555 . 62_655 86.10(12)
Ge1 Te2 Sb1 97_555 . 110_555 5.43(12)
Ge1 Te2 Sb1 97_555 . 110_565 180.0(5)
Ge1 Te2 Sb1 97_555 . 158_555 90.19(12)
Ge1 Te2 Sb1 97_555 . 158_556 86.10(12)
Ge1 Te2 Sb1 97_555 . 63_555 89.93(12)
Ge1 Te2 Sb1 97_555 . 63_655 86.10(12)
Ge1 Te2 Sb1 97_555 . 111_555 0.18(12)
Ge1 Te2 Sb1 97_555 . 111_565 174.39(12)
Ge1 Te2 Sb1 97_555 . 159_555 89.93(12)
Ge1 Te2 Sb1 97_555 . 159_556 86.10(12)
Ge1 Te2 Sb1 97_555 . 64_555 93.77(12)
Ge1 Te2 Sb1 97_555 . 64_655 89.93(12)
Ge1 Te2 Sb1 97_555 . 112_555 3.97(12)
Ge1 Te2 Sb1 97_555 . 112_565 176.16(12)
Ge1 Te2 Sb1 97_555 . 160_555 94.04(12)
Ge1 Te2 Sb1 97_555 . 160_556 89.94(12)
Ge1 Te2 Ge1 97_565 . 145_555 89.81(12)
Ge1 Te2 Ge1 97_565 . 145_556 86.23(12)
Ge1 Te2 Ge1 97_565 . 50_555 93.65(12)
Ge1 Te2 Ge1 97_565 . 50_655 90.06(12)
Ge1 Te2 Ge1 97_565 . 98_555 176.29(12)
Ge1 Te2 Ge1 97_565 . 98_565 3.84(12)
Ge1 Te2 Ge1 97_565 . 146_555 93.90(12)
Ge1 Te2 Ge1 97_565 . 146_556 90.06(12)
Ge1 Te2 Ge1 97_565 . 51_555 90.06(12)
Ge1 Te2 Ge1 97_565 . 51_655 86.23(12)
Ge1 Te2 Ge1 97_565 . 99_555 179.82(12)
Ge1 Te2 Ge1 97_565 . 99_565 5.25(12)
Ge1 Te2 Ge1 97_565 . 147_555 90.06(12)
Ge1 Te2 Ge1 97_565 . 147_556 86.23(12)
Ge1 Te2 Ge1 97_565 . 52_555 93.90(12)
Ge1 Te2 Ge1 97_565 . 52_655 90.06(12)
Ge1 Te2 Ge1 97_565 . 100_555 176.29(12)
Ge1 Te2 Ge1 97_565 . 100_565 3.84(12)
Ge1 Te2 Ge1 97_565 . 148_555 93.65(12)
Ge1 Te2 Ge1 97_565 . 148_556 90.06(12)
Ge1 Te2 Ge1 97_565 . 61_555 89.94(12)
Ge1 Te2 Ge1 97_565 . 61_655 86.35(12)
Ge1 Te2 Ge1 97_565 . 109_555 176.16(12)
Ge1 Te2 Ge1 97_565 . 109_565 3.71(12)
Ge1 Te2 Ge1 97_565 . 157_555 89.94(12)
Ge1 Te2 Ge1 97_565 . 157_556 86.10(12)
Ge1 Te2 Ge1 97_565 . 62_555 93.77(12)
Ge1 Te2 Ge1 97_565 . 62_655 90.19(12)
Ge1 Te2 Ge1 97_565 . 110_555 180.0(5)
Ge1 Te2 Ge1 97_565 . 110_565 5.43(12)
Ge1 Te2 Ge1 97_565 . 158_555 93.77(12)
Ge1 Te2 Ge1 97_565 . 158_556 90.19(12)
Ge1 Te2 Ge1 97_565 . 63_555 93.77(12)
Ge1 Te2 Ge1 97_565 . 63_655 89.94(12)
Ge1 Te2 Ge1 97_565 . 111_555 174.75(12)
Ge1 Te2 Ge1 97_565 . 111_565 0.18(12)
Ge1 Te2 Ge1 97_565 . 159_555 93.77(12)
Ge1 Te2 Ge1 97_565 . 159_556 89.94(12)
Ge1 Te2 Ge1 97_565 . 64_555 89.94(12)
Ge1 Te2 Ge1 97_565 . 64_655 86.10(12)
Ge1 Te2 Ge1 97_565 . 112_555 176.16(12)
Ge1 Te2 Ge1 97_565 . 112_565 3.71(12)
Ge1 Te2 Ge1 97_565 . 160_555 89.94(12)
Ge1 Te2 Ge1 97_565 . 160_556 86.35(12)
Ge1 Te2 Sb1 97_565 . 49_555 89.81(12)
Ge1 Te2 Sb1 97_565 . 49_655 86.23(12)
Ge1 Te2 Sb1 97_565 . 97_555 174.57(12)
Ge1 Te2 Sb1 97_565 . 97_565 0.0(5)
Ge1 Te2 Sb1 97_565 . 145_555 89.81(12)
Ge1 Te2 Sb1 97_565 . 145_556 86.23(12)
Ge1 Te2 Sb1 97_565 . 50_555 93.65(12)
Ge1 Te2 Sb1 97_565 . 50_655 90.06(12)
Ge1 Te2 Sb1 97_565 . 98_555 176.29(12)
Ge1 Te2 Sb1 97_565 . 98_565 3.84(12)
Ge1 Te2 Sb1 97_565 . 146_555 93.90(12)
Ge1 Te2 Sb1 97_565 . 146_556 90.06(12)
Ge1 Te2 Sb1 97_565 . 51_555 90.06(12)
Ge1 Te2 Sb1 97_565 . 51_655 86.23(12)
Ge1 Te2 Sb1 97_565 . 99_555 179.82(12)
Ge1 Te2 Sb1 97_565 . 99_565 5.25(12)
Ge1 Te2 Sb1 97_565 . 147_555 90.06(12)
Ge1 Te2 Sb1 97_565 . 147_556 86.23(12)
Ge1 Te2 Sb1 97_565 . 52_555 93.90(12)
Ge1 Te2 Sb1 97_565 . 52_655 90.06(12)
Ge1 Te2 Sb1 97_565 . 100_555 176.29(12)
Ge1 Te2 Sb1 97_565 . 100_565 3.84(12)
Ge1 Te2 Sb1 97_565 . 148_555 93.65(12)
Ge1 Te2 Sb1 97_565 . 148_556 90.06(12)
Ge1 Te2 Sb1 97_565 . 61_555 89.94(12)
Ge1 Te2 Sb1 97_565 . 61_655 86.35(12)
Ge1 Te2 Sb1 97_565 . 109_555 176.16(12)
Ge1 Te2 Sb1 97_565 . 109_565 3.71(12)
Ge1 Te2 Sb1 97_565 . 157_555 89.94(12)
Ge1 Te2 Sb1 97_565 . 157_556 86.10(12)
Ge1 Te2 Sb1 97_565 . 62_555 93.77(12)
Ge1 Te2 Sb1 97_565 . 62_655 90.19(12)
Ge1 Te2 Sb1 97_565 . 110_555 180.0(5)
Ge1 Te2 Sb1 97_565 . 110_565 5.43(12)
Ge1 Te2 Sb1 97_565 . 158_555 93.77(12)
Ge1 Te2 Sb1 97_565 . 158_556 90.19(12)
Ge1 Te2 Sb1 97_565 . 63_555 93.77(12)
Ge1 Te2 Sb1 97_565 . 63_655 89.94(12)
Ge1 Te2 Sb1 97_565 . 111_555 174.75(12)
Ge1 Te2 Sb1 97_565 . 111_565 0.18(12)
Ge1 Te2 Sb1 97_565 . 159_555 93.77(12)
Ge1 Te2 Sb1 97_565 . 159_556 89.94(12)
Ge1 Te2 Sb1 97_565 . 64_555 89.94(12)
Ge1 Te2 Sb1 97_565 . 64_655 86.10(12)
Ge1 Te2 Sb1 97_565 . 112_555 176.16(12)
Ge1 Te2 Sb1 97_565 . 112_565 3.71(12)
Ge1 Te2 Sb1 97_565 . 160_555 89.94(12)
Ge1 Te2 Sb1 97_565 . 160_556 86.35(12)
Ge1 Te2 Ge1 145_555 . 145_556 174.57(12)
Ge1 Te2 Ge1 145_555 . 50_555 93.90(12)
Ge1 Te2 Ge1 145_555 . 50_655 90.07(12)
Ge1 Te2 Ge1 145_555 . 98_555 93.90(12)
Ge1 Te2 Ge1 145_555 . 98_565 90.07(12)
Ge1 Te2 Ge1 145_555 . 146_555 5.61(12)
Ge1 Te2 Ge1 145_555 . 146_556 179.82(12)
Ge1 Te2 Ge1 145_555 . 51_555 90.06(12)
Ge1 Te2 Ge1 145_555 . 51_655 85.96(12)
Ge1 Te2 Ge1 145_555 . 99_555 90.07(12)
Ge1 Te2 Ge1 145_555 . 99_565 86.23(12)
Ge1 Te2 Ge1 145_555 . 147_555 3.84(12)
Ge1 Te2 Ge1 145_555 . 147_556 176.03(12)
Ge1 Te2 Ge1 145_555 . 52_555 90.07(12)
Ge1 Te2 Ge1 145_555 . 52_655 86.23(12)
Ge1 Te2 Ge1 145_555 . 100_555 90.06(12)
Ge1 Te2 Ge1 145_555 . 100_565 85.96(12)
Ge1 Te2 Ge1 145_555 . 148_555 3.84(12)
Ge1 Te2 Ge1 145_555 . 148_556 176.03(12)
Ge1 Te2 Ge1 145_555 . 61_555 89.93(12)
Ge1 Te2 Ge1 145_555 . 61_655 86.10(12)
Ge1 Te2 Ge1 145_555 . 109_555 89.93(12)
Ge1 Te2 Ge1 145_555 . 109_565 86.10(12)
Ge1 Te2 Ge1 145_555 . 157_555 0.18(12)
Ge1 Te2 Ge1 145_555 . 157_556 174.39(12)
Ge1 Te2 Ge1 145_555 . 62_555 90.19(12)
Ge1 Te2 Ge1 145_555 . 62_655 86.10(12)
Ge1 Te2 Ge1 145_555 . 110_555 90.19(12)
Ge1 Te2 Ge1 145_555 . 110_565 86.10(12)
Ge1 Te2 Ge1 145_555 . 158_555 5.43(12)
Ge1 Te2 Ge1 145_555 . 158_556 180.0(5)
Ge1 Te2 Ge1 145_555 . 63_555 94.04(12)
Ge1 Te2 Ge1 145_555 . 63_655 89.94(12)
Ge1 Te2 Ge1 145_555 . 111_555 93.77(12)
Ge1 Te2 Ge1 145_555 . 111_565 89.93(12)
Ge1 Te2 Ge1 145_555 . 159_555 3.97(12)
Ge1 Te2 Ge1 145_555 . 159_556 176.16(12)
Ge1 Te2 Ge1 145_555 . 64_555 93.77(12)
Ge1 Te2 Ge1 145_555 . 64_655 89.93(12)
Ge1 Te2 Ge1 145_555 . 112_555 94.04(12)
Ge1 Te2 Ge1 145_555 . 112_565 89.94(12)
Ge1 Te2 Ge1 145_555 . 160_555 3.97(12)
Ge1 Te2 Ge1 145_555 . 160_556 176.16(12)
Ge1 Te2 Sb1 145_555 . 49_555 93.90(12)
Ge1 Te2 Sb1 145_555 . 49_655 89.81(12)
Ge1 Te2 Sb1 145_555 . 97_555 93.90(12)
Ge1 Te2 Sb1 145_555 . 97_565 89.81(12)
Ge1 Te2 Sb1 145_555 . 145_555 0.0(5)
Ge1 Te2 Sb1 145_555 . 145_556 174.57(12)
Ge1 Te2 Sb1 145_555 . 50_555 93.90(12)
Ge1 Te2 Sb1 145_555 . 50_655 90.07(12)
Ge1 Te2 Sb1 145_555 . 98_555 93.90(12)
Ge1 Te2 Sb1 145_555 . 98_565 90.07(12)
Ge1 Te2 Sb1 145_555 . 146_555 5.61(12)
Ge1 Te2 Sb1 145_555 . 146_556 179.82(12)
Ge1 Te2 Sb1 145_555 . 51_555 90.06(12)
Ge1 Te2 Sb1 145_555 . 51_655 85.96(12)
Ge1 Te2 Sb1 145_555 . 99_555 90.07(12)
Ge1 Te2 Sb1 145_555 . 99_565 86.23(12)
Ge1 Te2 Sb1 145_555 . 147_555 3.84(12)
Ge1 Te2 Sb1 145_555 . 147_556 176.03(12)
Ge1 Te2 Sb1 145_555 . 52_555 90.07(12)
Ge1 Te2 Sb1 145_555 . 52_655 86.23(12)
Ge1 Te2 Sb1 145_555 . 100_555 90.06(12)
Ge1 Te2 Sb1 145_555 . 100_565 85.96(12)
Ge1 Te2 Sb1 145_555 . 148_555 3.84(12)
Ge1 Te2 Sb1 145_555 . 148_556 176.03(12)
Ge1 Te2 Sb1 145_555 . 61_555 89.93(12)
Ge1 Te2 Sb1 145_555 . 61_655 86.10(12)
Ge1 Te2 Sb1 145_555 . 109_555 89.93(12)
Ge1 Te2 Sb1 145_555 . 109_565 86.10(12)
Ge1 Te2 Sb1 145_555 . 157_555 0.18(12)
Ge1 Te2 Sb1 145_555 . 157_556 174.39(12)
Ge1 Te2 Sb1 145_555 . 62_555 90.19(12)
Ge1 Te2 Sb1 145_555 . 62_655 86.10(12)
Ge1 Te2 Sb1 145_555 . 110_555 90.19(12)
Ge1 Te2 Sb1 145_555 . 110_565 86.10(12)
Ge1 Te2 Sb1 145_555 . 158_555 5.43(12)
Ge1 Te2 Sb1 145_555 . 158_556 180.0(5)
Ge1 Te2 Sb1 145_555 . 63_555 94.04(12)
Ge1 Te2 Sb1 145_555 . 63_655 89.94(12)
Ge1 Te2 Sb1 145_555 . 111_555 93.77(12)
Ge1 Te2 Sb1 145_555 . 111_565 89.93(12)
Ge1 Te2 Sb1 145_555 . 159_555 3.97(12)
Ge1 Te2 Sb1 145_555 . 159_556 176.16(12)
Ge1 Te2 Sb1 145_555 . 64_555 93.77(12)
Ge1 Te2 Sb1 145_555 . 64_655 89.93(12)
Ge1 Te2 Sb1 145_555 . 112_555 94.04(12)
Ge1 Te2 Sb1 145_555 . 112_565 89.94(12)
Ge1 Te2 Sb1 145_555 . 160_555 3.97(12)
Ge1 Te2 Sb1 145_555 . 160_556 176.16(12)
Ge1 Te2 Ge1 145_556 . 50_555 90.06(12)
Ge1 Te2 Ge1 145_556 . 50_655 86.23(12)
Ge1 Te2 Ge1 145_556 . 98_555 90.06(12)
Ge1 Te2 Ge1 145_556 . 98_565 86.23(12)
Ge1 Te2 Ge1 145_556 . 146_555 179.82(12)
Ge1 Te2 Ge1 145_556 . 146_556 5.25(12)
Ge1 Te2 Ge1 145_556 . 51_555 93.65(12)
Ge1 Te2 Ge1 145_556 . 51_655 90.06(12)
Ge1 Te2 Ge1 145_556 . 99_555 93.90(12)
Ge1 Te2 Ge1 145_556 . 99_565 90.06(12)
Ge1 Te2 Ge1 145_556 . 147_555 176.29(12)
Ge1 Te2 Ge1 145_556 . 147_556 3.84(12)
Ge1 Te2 Ge1 145_556 . 52_555 93.90(12)
Ge1 Te2 Ge1 145_556 . 52_655 90.06(12)
Ge1 Te2 Ge1 145_556 . 100_555 93.65(12)
Ge1 Te2 Ge1 145_556 . 100_565 90.06(12)
Ge1 Te2 Ge1 145_556 . 148_555 176.29(12)
Ge1 Te2 Ge1 145_556 . 148_556 3.84(12)
Ge1 Te2 Ge1 145_556 . 61_555 93.77(12)
Ge1 Te2 Ge1 145_556 . 61_655 89.94(12)
Ge1 Te2 Ge1 145_556 . 109_555 93.77(12)
Ge1 Te2 Ge1 145_556 . 109_565 89.94(12)
Ge1 Te2 Ge1 145_556 . 157_555 174.75(12)
Ge1 Te2 Ge1 145_556 . 157_556 0.18(12)
Ge1 Te2 Ge1 145_556 . 62_555 93.77(12)
Ge1 Te2 Ge1 145_556 . 62_655 90.19(12)
Ge1 Te2 Ge1 145_556 . 110_555 93.77(12)
Ge1 Te2 Ge1 145_556 . 110_565 90.19(12)
Ge1 Te2 Ge1 145_556 . 158_555 180.0(5)
Ge1 Te2 Ge1 145_556 . 158_556 5.43(12)
Ge1 Te2 Ge1 145_556 . 63_555 89.94(12)
Ge1 Te2 Ge1 145_556 . 63_655 86.35(12)
Ge1 Te2 Ge1 145_556 . 111_555 89.94(12)
Ge1 Te2 Ge1 145_556 . 111_565 86.10(12)
Ge1 Te2 Ge1 145_556 . 159_555 176.16(12)
Ge1 Te2 Ge1 145_556 . 159_556 3.71(12)
Ge1 Te2 Ge1 145_556 . 64_555 89.94(12)
Ge1 Te2 Ge1 145_556 . 64_655 86.10(12)
Ge1 Te2 Ge1 145_556 . 112_555 89.94(12)
Ge1 Te2 Ge1 145_556 . 112_565 86.35(12)
Ge1 Te2 Ge1 145_556 . 160_555 176.16(12)
Ge1 Te2 Ge1 145_556 . 160_556 3.71(12)
Ge1 Te2 Sb1 145_556 . 49_555 89.81(12)
Ge1 Te2 Sb1 145_556 . 49_655 86.23(12)
Ge1 Te2 Sb1 145_556 . 97_555 89.81(12)
Ge1 Te2 Sb1 145_556 . 97_565 86.23(12)
Ge1 Te2 Sb1 145_556 . 145_555 174.57(12)
Ge1 Te2 Sb1 145_556 . 145_556 0.0(5)
Ge1 Te2 Sb1 145_556 . 50_555 90.06(12)
Ge1 Te2 Sb1 145_556 . 50_655 86.23(12)
Ge1 Te2 Sb1 145_556 . 98_555 90.06(12)
Ge1 Te2 Sb1 145_556 . 98_565 86.23(12)
Ge1 Te2 Sb1 145_556 . 146_555 179.82(12)
Ge1 Te2 Sb1 145_556 . 146_556 5.25(12)
Ge1 Te2 Sb1 145_556 . 51_555 93.65(12)
Ge1 Te2 Sb1 145_556 . 51_655 90.06(12)
Ge1 Te2 Sb1 145_556 . 99_555 93.90(12)
Ge1 Te2 Sb1 145_556 . 99_565 90.06(12)
Ge1 Te2 Sb1 145_556 . 147_555 176.29(12)
Ge1 Te2 Sb1 145_556 . 147_556 3.84(12)
Ge1 Te2 Sb1 145_556 . 52_555 93.90(12)
Ge1 Te2 Sb1 145_556 . 52_655 90.06(12)
Ge1 Te2 Sb1 145_556 . 100_555 93.65(12)
Ge1 Te2 Sb1 145_556 . 100_565 90.06(12)
Ge1 Te2 Sb1 145_556 . 148_555 176.29(12)
Ge1 Te2 Sb1 145_556 . 148_556 3.84(12)
Ge1 Te2 Sb1 145_556 . 61_555 93.77(12)
Ge1 Te2 Sb1 145_556 . 61_655 89.94(12)
Ge1 Te2 Sb1 145_556 . 109_555 93.77(12)
Ge1 Te2 Sb1 145_556 . 109_565 89.94(12)
Ge1 Te2 Sb1 145_556 . 157_555 174.75(12)
Ge1 Te2 Sb1 145_556 . 157_556 0.18(12)
Ge1 Te2 Sb1 145_556 . 62_555 93.77(12)
Ge1 Te2 Sb1 145_556 . 62_655 90.19(12)
Ge1 Te2 Sb1 145_556 . 110_555 93.77(12)
Ge1 Te2 Sb1 145_556 . 110_565 90.19(12)
Ge1 Te2 Sb1 145_556 . 158_555 180.0(5)
Ge1 Te2 Sb1 145_556 . 158_556 5.43(12)
Ge1 Te2 Sb1 145_556 . 63_555 89.94(12)
Ge1 Te2 Sb1 145_556 . 63_655 86.35(12)
Ge1 Te2 Sb1 145_556 . 111_555 89.94(12)
Ge1 Te2 Sb1 145_556 . 111_565 86.10(12)
Ge1 Te2 Sb1 145_556 . 159_555 176.16(12)
Ge1 Te2 Sb1 145_556 . 159_556 3.71(12)
Ge1 Te2 Sb1 145_556 . 64_555 89.94(12)
Ge1 Te2 Sb1 145_556 . 64_655 86.10(12)
Ge1 Te2 Sb1 145_556 . 112_555 89.94(12)
Ge1 Te2 Sb1 145_556 . 112_565 86.35(12)
Ge1 Te2 Sb1 145_556 . 160_555 176.16(12)
Ge1 Te2 Sb1 145_556 . 160_556 3.71(12)
Ge1 Te2 Ge1 50_555 . 50_655 174.57(12)
Ge1 Te2 Ge1 50_555 . 98_555 86.23(12)
Ge1 Te2 Ge1 50_555 . 98_565 89.81(12)
Ge1 Te2 Ge1 50_555 . 146_555 89.81(12)
Ge1 Te2 Ge1 50_555 . 146_556 86.23(12)
Ge1 Te2 Ge1 50_555 . 51_555 5.25(12)
Ge1 Te2 Ge1 50_555 . 51_655 179.82(12)
Ge1 Te2 Ge1 50_555 . 99_555 86.23(12)
Ge1 Te2 Ge1 50_555 . 99_565 90.06(12)
Ge1 Te2 Ge1 50_555 . 147_555 90.06(12)
Ge1 Te2 Ge1 50_555 . 147_556 86.23(12)
Ge1 Te2 Ge1 50_555 . 52_555 3.84(12)
Ge1 Te2 Ge1 50_555 . 52_655 176.29(12)
Ge1 Te2 Ge1 50_555 . 100_555 90.06(12)
Ge1 Te2 Ge1 50_555 . 100_565 93.90(12)
Ge1 Te2 Ge1 50_555 . 148_555 93.65(12)
Ge1 Te2 Ge1 50_555 . 148_556 90.06(12)
Ge1 Te2 Ge1 50_555 . 61_555 5.43(12)
Ge1 Te2 Ge1 50_555 . 61_655 180.0(5)
Ge1 Te2 Ge1 50_555 . 109_555 90.19(12)
Ge1 Te2 Ge1 50_555 . 109_565 93.77(12)
Ge1 Te2 Ge1 50_555 . 157_555 93.77(12)
Ge1 Te2 Ge1 50_555 . 157_556 90.19(12)
Ge1 Te2 Ge1 50_555 . 62_555 3.71(12)
Ge1 Te2 Ge1 50_555 . 62_655 176.16(12)
Ge1 Te2 Ge1 50_555 . 110_555 86.35(12)
Ge1 Te2 Ge1 50_555 . 110_565 89.94(12)
Ge1 Te2 Ge1 50_555 . 158_555 89.94(12)
Ge1 Te2 Ge1 50_555 . 158_556 86.10(12)
Ge1 Te2 Ge1 50_555 . 63_555 0.18(12)
Ge1 Te2 Ge1 50_555 . 63_655 174.75(12)
Ge1 Te2 Ge1 50_555 . 111_555 89.94(12)
Ge1 Te2 Ge1 50_555 . 111_565 93.77(12)
Ge1 Te2 Ge1 50_555 . 159_555 93.77(12)
Ge1 Te2 Ge1 50_555 . 159_556 89.94(12)
Ge1 Te2 Ge1 50_555 . 64_555 3.71(12)
Ge1 Te2 Ge1 50_555 . 64_655 176.16(12)
Ge1 Te2 Ge1 50_555 . 112_555 86.10(12)
Ge1 Te2 Ge1 50_555 . 112_565 89.94(12)
Ge1 Te2 Ge1 50_555 . 160_555 89.94(12)
Ge1 Te2 Ge1 50_555 . 160_556 86.35(12)
Ge1 Te2 Sb1 50_555 . 49_555 3.84(12)
Ge1 Te2 Sb1 50_555 . 49_655 176.29(12)
Ge1 Te2 Sb1 50_555 . 97_555 90.06(12)
Ge1 Te2 Sb1 50_555 . 97_565 93.65(12)
Ge1 Te2 Sb1 50_555 . 145_555 93.90(12)
Ge1 Te2 Sb1 50_555 . 145_556 90.06(12)
Ge1 Te2 Sb1 50_555 . 50_555 0.0(5)
Ge1 Te2 Sb1 50_555 . 50_655 174.57(12)
Ge1 Te2 Sb1 50_555 . 98_555 86.23(12)
Ge1 Te2 Sb1 50_555 . 98_565 89.81(12)
Ge1 Te2 Sb1 50_555 . 146_555 89.81(12)
Ge1 Te2 Sb1 50_555 . 146_556 86.23(12)
Ge1 Te2 Sb1 50_555 . 51_555 5.25(12)
Ge1 Te2 Sb1 50_555 . 51_655 179.82(12)
Ge1 Te2 Sb1 50_555 . 99_555 86.23(12)
Ge1 Te2 Sb1 50_555 . 99_565 90.06(12)
Ge1 Te2 Sb1 50_555 . 147_555 90.06(12)
Ge1 Te2 Sb1 50_555 . 147_556 86.23(12)
Ge1 Te2 Sb1 50_555 . 52_555 3.84(12)
Ge1 Te2 Sb1 50_555 . 52_655 176.29(12)
Ge1 Te2 Sb1 50_555 . 100_555 90.06(12)
Ge1 Te2 Sb1 50_555 . 100_565 93.90(12)
Ge1 Te2 Sb1 50_555 . 148_555 93.65(12)
Ge1 Te2 Sb1 50_555 . 148_556 90.06(12)
Ge1 Te2 Sb1 50_555 . 61_555 5.43(12)
Ge1 Te2 Sb1 50_555 . 61_655 180.0(5)
Ge1 Te2 Sb1 50_555 . 109_555 90.19(12)
Ge1 Te2 Sb1 50_555 . 109_565 93.77(12)
Ge1 Te2 Sb1 50_555 . 157_555 93.77(12)
Ge1 Te2 Sb1 50_555 . 157_556 90.19(12)
Ge1 Te2 Sb1 50_555 . 62_555 3.71(12)
Ge1 Te2 Sb1 50_555 . 62_655 176.16(12)
Ge1 Te2 Sb1 50_555 . 110_555 86.35(12)
Ge1 Te2 Sb1 50_555 . 110_565 89.94(12)
Ge1 Te2 Sb1 50_555 . 158_555 89.94(12)
Ge1 Te2 Sb1 50_555 . 158_556 86.10(12)
Ge1 Te2 Sb1 50_555 . 63_555 0.18(12)
Ge1 Te2 Sb1 50_555 . 63_655 174.75(12)
Ge1 Te2 Sb1 50_555 . 111_555 89.94(12)
Ge1 Te2 Sb1 50_555 . 111_565 93.77(12)
Ge1 Te2 Sb1 50_555 . 159_555 93.77(12)
Ge1 Te2 Sb1 50_555 . 159_556 89.94(12)
Ge1 Te2 Sb1 50_555 . 64_555 3.71(12)
Ge1 Te2 Sb1 50_555 . 64_655 176.16(12)
Ge1 Te2 Sb1 50_555 . 112_555 86.10(12)
Ge1 Te2 Sb1 50_555 . 112_565 89.94(12)
Ge1 Te2 Sb1 50_555 . 160_555 89.94(12)
Ge1 Te2 Sb1 50_555 . 160_556 86.35(12)
Ge1 Te2 Ge1 50_655 . 98_555 89.81(12)
Ge1 Te2 Ge1 50_655 . 98_565 93.90(12)
Ge1 Te2 Ge1 50_655 . 146_555 93.90(12)
Ge1 Te2 Ge1 50_655 . 146_556 89.81(12)
Ge1 Te2 Ge1 50_655 . 51_555 179.82(12)
Ge1 Te2 Ge1 50_655 . 51_655 5.61(12)
Ge1 Te2 Ge1 50_655 . 99_555 90.07(12)
Ge1 Te2 Ge1 50_655 . 99_565 93.90(12)
Ge1 Te2 Ge1 50_655 . 147_555 93.90(12)
Ge1 Te2 Ge1 50_655 . 147_556 90.07(12)
Ge1 Te2 Ge1 50_655 . 52_555 176.03(12)
Ge1 Te2 Ge1 50_655 . 52_655 3.84(12)
Ge1 Te2 Ge1 50_655 . 100_555 86.23(12)
Ge1 Te2 Ge1 50_655 . 100_565 90.07(12)
Ge1 Te2 Ge1 50_655 . 148_555 90.06(12)
Ge1 Te2 Ge1 50_655 . 148_556 85.96(12)
Ge1 Te2 Ge1 50_655 . 61_555 180.0(5)
Ge1 Te2 Ge1 50_655 . 61_655 5.43(12)
Ge1 Te2 Ge1 50_655 . 109_555 86.10(12)
Ge1 Te2 Ge1 50_655 . 109_565 90.19(12)
Ge1 Te2 Ge1 50_655 . 157_555 90.19(12)
Ge1 Te2 Ge1 50_655 . 157_556 86.10(12)
Ge1 Te2 Ge1 50_655 . 62_555 176.16(12)
Ge1 Te2 Ge1 50_655 . 62_655 3.97(12)
Ge1 Te2 Ge1 50_655 . 110_555 89.94(12)
Ge1 Te2 Ge1 50_655 . 110_565 94.04(12)
Ge1 Te2 Ge1 50_655 . 158_555 93.77(12)
Ge1 Te2 Ge1 50_655 . 158_556 89.93(12)
Ge1 Te2 Ge1 50_655 . 63_555 174.39(12)
Ge1 Te2 Ge1 50_655 . 63_655 0.18(12)
Ge1 Te2 Ge1 50_655 . 111_555 86.10(12)
Ge1 Te2 Ge1 50_655 . 111_565 89.93(12)
Ge1 Te2 Ge1 50_655 . 159_555 89.93(12)
Ge1 Te2 Ge1 50_655 . 159_556 86.10(12)
Ge1 Te2 Ge1 50_655 . 64_555 176.16(12)
Ge1 Te2 Ge1 50_655 . 64_655 3.97(12)
Ge1 Te2 Ge1 50_655 . 112_555 89.93(12)
Ge1 Te2 Ge1 50_655 . 112_565 93.77(12)
Ge1 Te2 Ge1 50_655 . 160_555 94.04(12)
Ge1 Te2 Ge1 50_655 . 160_556 89.94(12)
Ge1 Te2 Sb1 50_655 . 49_555 176.03(12)
Ge1 Te2 Sb1 50_655 . 49_655 3.84(12)
Ge1 Te2 Sb1 50_655 . 97_555 85.96(12)
Ge1 Te2 Sb1 50_655 . 97_565 90.06(12)
Ge1 Te2 Sb1 50_655 . 145_555 90.07(12)
Ge1 Te2 Sb1 50_655 . 145_556 86.23(12)
Ge1 Te2 Sb1 50_655 . 50_555 174.57(12)
Ge1 Te2 Sb1 50_655 . 50_655 0.0(5)
Ge1 Te2 Sb1 50_655 . 98_555 89.81(12)
Ge1 Te2 Sb1 50_655 . 98_565 93.90(12)
Ge1 Te2 Sb1 50_655 . 146_555 93.90(12)
Ge1 Te2 Sb1 50_655 . 146_556 89.81(12)
Ge1 Te2 Sb1 50_655 . 51_555 179.82(12)
Ge1 Te2 Sb1 50_655 . 51_655 5.61(12)
Ge1 Te2 Sb1 50_655 . 99_555 90.07(12)
Ge1 Te2 Sb1 50_655 . 99_565 93.90(12)
Ge1 Te2 Sb1 50_655 . 147_555 93.90(12)
Ge1 Te2 Sb1 50_655 . 147_556 90.07(12)
Ge1 Te2 Sb1 50_655 . 52_555 176.03(12)
Ge1 Te2 Sb1 50_655 . 52_655 3.84(12)
Ge1 Te2 Sb1 50_655 . 100_555 86.23(12)
Ge1 Te2 Sb1 50_655 . 100_565 90.07(12)
Ge1 Te2 Sb1 50_655 . 148_555 90.06(12)
Ge1 Te2 Sb1 50_655 . 148_556 85.96(12)
Ge1 Te2 Sb1 50_655 . 61_555 180.0(5)
Ge1 Te2 Sb1 50_655 . 61_655 5.43(12)
Ge1 Te2 Sb1 50_655 . 109_555 86.10(12)
Ge1 Te2 Sb1 50_655 . 109_565 90.19(12)
Ge1 Te2 Sb1 50_655 . 157_555 90.19(12)
Ge1 Te2 Sb1 50_655 . 157_556 86.10(12)
Ge1 Te2 Sb1 50_655 . 62_555 176.16(12)
Ge1 Te2 Sb1 50_655 . 62_655 3.97(12)
Ge1 Te2 Sb1 50_655 . 110_555 89.94(12)
Ge1 Te2 Sb1 50_655 . 110_565 94.04(12)
Ge1 Te2 Sb1 50_655 . 158_555 93.77(12)
Ge1 Te2 Sb1 50_655 . 158_556 89.93(12)
Ge1 Te2 Sb1 50_655 . 63_555 174.39(12)
Ge1 Te2 Sb1 50_655 . 63_655 0.18(12)
Ge1 Te2 Sb1 50_655 . 111_555 86.10(12)
Ge1 Te2 Sb1 50_655 . 111_565 89.93(12)
Ge1 Te2 Sb1 50_655 . 159_555 89.93(12)
Ge1 Te2 Sb1 50_655 . 159_556 86.10(12)
Ge1 Te2 Sb1 50_655 . 64_555 176.16(12)
Ge1 Te2 Sb1 50_655 . 64_655 3.97(12)
Ge1 Te2 Sb1 50_655 . 112_555 89.93(12)
Ge1 Te2 Sb1 50_655 . 112_565 93.77(12)
Ge1 Te2 Sb1 50_655 . 160_555 94.04(12)
Ge1 Te2 Sb1 50_655 . 160_556 89.94(12)
Ge1 Te2 Ge1 98_555 . 98_565 174.57(12)
Ge1 Te2 Ge1 98_555 . 146_555 89.81(12)
Ge1 Te2 Ge1 98_555 . 146_556 86.23(12)
Ge1 Te2 Ge1 98_555 . 51_555 90.06(12)
Ge1 Te2 Ge1 98_555 . 51_655 93.90(12)
Ge1 Te2 Ge1 98_555 . 99_555 3.84(12)
Ge1 Te2 Ge1 98_555 . 99_565 176.29(12)
Ge1 Te2 Ge1 98_555 . 147_555 93.65(12)
Ge1 Te2 Ge1 98_555 . 147_556 90.06(12)
Ge1 Te2 Ge1 98_555 . 52_555 86.23(12)
Ge1 Te2 Ge1 98_555 . 52_655 90.06(12)
Ge1 Te2 Ge1 98_555 . 100_555 5.25(12)
Ge1 Te2 Ge1 98_555 . 100_565 179.82(12)
Ge1 Te2 Ge1 98_555 . 148_555 90.06(12)
Ge1 Te2 Ge1 98_555 . 148_556 86.23(12)
Ge1 Te2 Ge1 98_555 . 61_555 90.19(12)
Ge1 Te2 Ge1 98_555 . 61_655 93.77(12)
Ge1 Te2 Ge1 98_555 . 109_555 5.43(12)
Ge1 Te2 Ge1 98_555 . 109_565 180.0(5)
Ge1 Te2 Ge1 98_555 . 157_555 93.77(12)
Ge1 Te2 Ge1 98_555 . 157_556 90.19(12)
Ge1 Te2 Ge1 98_555 . 62_555 86.35(12)
Ge1 Te2 Ge1 98_555 . 62_655 89.94(12)
Ge1 Te2 Ge1 98_555 . 110_555 3.71(12)
Ge1 Te2 Ge1 98_555 . 110_565 176.16(12)
Ge1 Te2 Ge1 98_555 . 158_555 89.94(12)
Ge1 Te2 Ge1 98_555 . 158_556 86.10(12)
Ge1 Te2 Ge1 98_555 . 63_555 86.10(12)
Ge1 Te2 Ge1 98_555 . 63_655 89.94(12)
Ge1 Te2 Ge1 98_555 . 111_555 3.71(12)
Ge1 Te2 Ge1 98_555 . 111_565 176.16(12)
Ge1 Te2 Ge1 98_555 . 159_555 89.94(12)
Ge1 Te2 Ge1 98_555 . 159_556 86.35(12)
Ge1 Te2 Ge1 98_555 . 64_555 89.94(12)
Ge1 Te2 Ge1 98_555 . 64_655 93.77(12)
Ge1 Te2 Ge1 98_555 . 112_555 0.18(12)
Ge1 Te2 Ge1 98_555 . 112_565 174.75(12)
Ge1 Te2 Ge1 98_555 . 160_555 93.77(12)
Ge1 Te2 Ge1 98_555 . 160_556 89.94(12)
Ge1 Te2 Sb1 98_555 . 49_555 90.06(12)
Ge1 Te2 Sb1 98_555 . 49_655 93.65(12)
Ge1 Te2 Sb1 98_555 . 97_555 3.84(12)
Ge1 Te2 Sb1 98_555 . 97_565 176.29(12)
Ge1 Te2 Sb1 98_555 . 145_555 93.90(12)
Ge1 Te2 Sb1 98_555 . 145_556 90.06(12)
Ge1 Te2 Sb1 98_555 . 50_555 86.23(12)
Ge1 Te2 Sb1 98_555 . 50_655 89.81(12)
Ge1 Te2 Sb1 98_555 . 98_555 0.0(5)
Ge1 Te2 Sb1 98_555 . 98_565 174.57(12)
Ge1 Te2 Sb1 98_555 . 146_555 89.81(12)
Ge1 Te2 Sb1 98_555 . 146_556 86.23(12)
Ge1 Te2 Sb1 98_555 . 51_555 90.06(12)
Ge1 Te2 Sb1 98_555 . 51_655 93.90(12)
Ge1 Te2 Sb1 98_555 . 99_555 3.84(12)
Ge1 Te2 Sb1 98_555 . 99_565 176.29(12)
Ge1 Te2 Sb1 98_555 . 147_555 93.65(12)
Ge1 Te2 Sb1 98_555 . 147_556 90.06(12)
Ge1 Te2 Sb1 98_555 . 52_555 86.23(12)
Ge1 Te2 Sb1 98_555 . 52_655 90.06(12)
Ge1 Te2 Sb1 98_555 . 100_555 5.25(12)
Ge1 Te2 Sb1 98_555 . 100_565 179.82(12)
Ge1 Te2 Sb1 98_555 . 148_555 90.06(12)
Ge1 Te2 Sb1 98_555 . 148_556 86.23(12)
Ge1 Te2 Sb1 98_555 . 61_555 90.19(12)
Ge1 Te2 Sb1 98_555 . 61_655 93.77(12)
Ge1 Te2 Sb1 98_555 . 109_555 5.43(12)
Ge1 Te2 Sb1 98_555 . 109_565 180.0(5)
Ge1 Te2 Sb1 98_555 . 157_555 93.77(12)
Ge1 Te2 Sb1 98_555 . 157_556 90.19(12)
Ge1 Te2 Sb1 98_555 . 62_555 86.35(12)
Ge1 Te2 Sb1 98_555 . 62_655 89.94(12)
Ge1 Te2 Sb1 98_555 . 110_555 3.71(12)
Ge1 Te2 Sb1 98_555 . 110_565 176.16(12)
Ge1 Te2 Sb1 98_555 . 158_555 89.94(12)
Ge1 Te2 Sb1 98_555 . 158_556 86.10(12)
Ge1 Te2 Sb1 98_555 . 63_555 86.10(12)
Ge1 Te2 Sb1 98_555 . 63_655 89.94(12)
Ge1 Te2 Sb1 98_555 . 111_555 3.71(12)
Ge1 Te2 Sb1 98_555 . 111_565 176.16(12)
Ge1 Te2 Sb1 98_555 . 159_555 89.94(12)
Ge1 Te2 Sb1 98_555 . 159_556 86.35(12)
Ge1 Te2 Sb1 98_555 . 64_555 89.94(12)
Ge1 Te2 Sb1 98_555 . 64_655 93.77(12)
Ge1 Te2 Sb1 98_555 . 112_555 0.18(12)
Ge1 Te2 Sb1 98_555 . 112_565 174.75(12)
Ge1 Te2 Sb1 98_555 . 160_555 93.77(12)
Ge1 Te2 Sb1 98_555 . 160_556 89.94(12)
Ge1 Te2 Ge1 98_565 . 146_555 93.90(12)
Ge1 Te2 Ge1 98_565 . 146_556 89.81(12)
Ge1 Te2 Ge1 98_565 . 51_555 86.23(12)
Ge1 Te2 Ge1 98_565 . 51_655 90.07(12)
Ge1 Te2 Ge1 98_565 . 99_555 176.03(12)
Ge1 Te2 Ge1 98_565 . 99_565 3.84(12)
Ge1 Te2 Ge1 98_565 . 147_555 90.06(12)
Ge1 Te2 Ge1 98_565 . 147_556 85.96(12)
Ge1 Te2 Ge1 98_565 . 52_555 90.07(12)
Ge1 Te2 Ge1 98_565 . 52_655 93.90(12)
Ge1 Te2 Ge1 98_565 . 100_555 179.82(12)
Ge1 Te2 Ge1 98_565 . 100_565 5.61(12)
Ge1 Te2 Ge1 98_565 . 148_555 93.90(12)
Ge1 Te2 Ge1 98_565 . 148_556 90.07(12)
Ge1 Te2 Ge1 98_565 . 61_555 86.10(12)
Ge1 Te2 Ge1 98_565 . 61_655 90.19(12)
Ge1 Te2 Ge1 98_565 . 109_555 180.0(5)
Ge1 Te2 Ge1 98_565 . 109_565 5.43(12)
Ge1 Te2 Ge1 98_565 . 157_555 90.19(12)
Ge1 Te2 Ge1 98_565 . 157_556 86.10(12)
Ge1 Te2 Ge1 98_565 . 62_555 89.94(12)
Ge1 Te2 Ge1 98_565 . 62_655 94.04(12)
Ge1 Te2 Ge1 98_565 . 110_555 176.16(12)
Ge1 Te2 Ge1 98_565 . 110_565 3.97(12)
Ge1 Te2 Ge1 98_565 . 158_555 93.77(12)
Ge1 Te2 Ge1 98_565 . 158_556 89.93(12)
Ge1 Te2 Ge1 98_565 . 63_555 89.93(12)
Ge1 Te2 Ge1 98_565 . 63_655 93.77(12)
Ge1 Te2 Ge1 98_565 . 111_555 176.16(12)
Ge1 Te2 Ge1 98_565 . 111_565 3.97(12)
Ge1 Te2 Ge1 98_565 . 159_555 94.04(12)
Ge1 Te2 Ge1 98_565 . 159_556 89.94(12)
Ge1 Te2 Ge1 98_565 . 64_555 86.10(12)
Ge1 Te2 Ge1 98_565 . 64_655 89.93(12)
Ge1 Te2 Ge1 98_565 . 112_555 174.39(12)
Ge1 Te2 Ge1 98_565 . 112_565 0.18(12)
Ge1 Te2 Ge1 98_565 . 160_555 89.93(12)
Ge1 Te2 Ge1 98_565 . 160_556 86.10(12)
Ge1 Te2 Sb1 98_565 . 49_555 85.96(12)
Ge1 Te2 Sb1 98_565 . 49_655 90.06(12)
Ge1 Te2 Sb1 98_565 . 97_555 176.03(12)
Ge1 Te2 Sb1 98_565 . 97_565 3.84(12)
Ge1 Te2 Sb1 98_565 . 145_555 90.07(12)
Ge1 Te2 Sb1 98_565 . 145_556 86.23(12)
Ge1 Te2 Sb1 98_565 . 50_555 89.81(12)
Ge1 Te2 Sb1 98_565 . 50_655 93.90(12)
Ge1 Te2 Sb1 98_565 . 98_555 174.57(12)
Ge1 Te2 Sb1 98_565 . 98_565 0.0(5)
Ge1 Te2 Sb1 98_565 . 146_555 93.90(12)
Ge1 Te2 Sb1 98_565 . 146_556 89.81(12)
Ge1 Te2 Sb1 98_565 . 51_555 86.23(12)
Ge1 Te2 Sb1 98_565 . 51_655 90.07(12)
Ge1 Te2 Sb1 98_565 . 99_555 176.03(12)
Ge1 Te2 Sb1 98_565 . 99_565 3.84(12)
Ge1 Te2 Sb1 98_565 . 147_555 90.06(12)
Ge1 Te2 Sb1 98_565 . 147_556 85.96(12)
Ge1 Te2 Sb1 98_565 . 52_555 90.07(12)
Ge1 Te2 Sb1 98_565 . 52_655 93.90(12)
Ge1 Te2 Sb1 98_565 . 100_555 179.82(12)
Ge1 Te2 Sb1 98_565 . 100_565 5.61(12)
Ge1 Te2 Sb1 98_565 . 148_555 93.90(12)
Ge1 Te2 Sb1 98_565 . 148_556 90.07(12)
Ge1 Te2 Sb1 98_565 . 61_555 86.10(12)
Ge1 Te2 Sb1 98_565 . 61_655 90.19(12)
Ge1 Te2 Sb1 98_565 . 109_555 180.0(5)
Ge1 Te2 Sb1 98_565 . 109_565 5.43(12)
Ge1 Te2 Sb1 98_565 . 157_555 90.19(12)
Ge1 Te2 Sb1 98_565 . 157_556 86.10(12)
Ge1 Te2 Sb1 98_565 . 62_555 89.94(12)
Ge1 Te2 Sb1 98_565 . 62_655 94.04(12)
Ge1 Te2 Sb1 98_565 . 110_555 176.16(12)
Ge1 Te2 Sb1 98_565 . 110_565 3.97(12)
Ge1 Te2 Sb1 98_565 . 158_555 93.77(12)
Ge1 Te2 Sb1 98_565 . 158_556 89.93(12)
Ge1 Te2 Sb1 98_565 . 63_555 89.93(12)
Ge1 Te2 Sb1 98_565 . 63_655 93.77(12)
Ge1 Te2 Sb1 98_565 . 111_555 176.16(12)
Ge1 Te2 Sb1 98_565 . 111_565 3.97(12)
Ge1 Te2 Sb1 98_565 . 159_555 94.04(12)
Ge1 Te2 Sb1 98_565 . 159_556 89.94(12)
Ge1 Te2 Sb1 98_565 . 64_555 86.10(12)
Ge1 Te2 Sb1 98_565 . 64_655 89.93(12)
Ge1 Te2 Sb1 98_565 . 112_555 174.39(12)
Ge1 Te2 Sb1 98_565 . 112_565 0.18(12)
Ge1 Te2 Sb1 98_565 . 160_555 89.93(12)
Ge1 Te2 Sb1 98_565 . 160_556 86.10(12)
Ge1 Te2 Ge1 146_555 . 146_556 174.57(12)
Ge1 Te2 Ge1 146_555 . 51_555 86.23(12)
Ge1 Te2 Ge1 146_555 . 51_655 90.07(12)
Ge1 Te2 Ge1 146_555 . 99_555 85.96(12)
Ge1 Te2 Ge1 146_555 . 99_565 90.06(12)
Ge1 Te2 Ge1 146_555 . 147_555 3.84(12)
Ge1 Te2 Ge1 146_555 . 147_556 176.03(12)
Ge1 Te2 Ge1 146_555 . 52_555 85.96(12)
Ge1 Te2 Ge1 146_555 . 52_655 90.06(12)
Ge1 Te2 Ge1 146_555 . 100_555 86.23(12)
Ge1 Te2 Ge1 146_555 . 100_565 90.07(12)
Ge1 Te2 Ge1 146_555 . 148_555 3.84(12)
Ge1 Te2 Ge1 146_555 . 148_556 176.03(12)
Ge1 Te2 Ge1 146_555 . 61_555 86.10(12)
Ge1 Te2 Ge1 146_555 . 61_655 90.19(12)
Ge1 Te2 Ge1 146_555 . 109_555 86.10(12)
Ge1 Te2 Ge1 146_555 . 109_565 90.19(12)
Ge1 Te2 Ge1 146_555 . 157_555 5.43(12)
Ge1 Te2 Ge1 146_555 . 157_556 180.0(5)
Ge1 Te2 Ge1 146_555 . 62_555 86.10(12)
Ge1 Te2 Ge1 146_555 . 62_655 89.93(12)
Ge1 Te2 Ge1 146_555 . 110_555 86.10(12)
Ge1 Te2 Ge1 146_555 . 110_565 89.93(12)
Ge1 Te2 Ge1 146_555 . 158_555 0.18(12)
Ge1 Te2 Ge1 146_555 . 158_556 174.39(12)
Ge1 Te2 Ge1 146_555 . 63_555 89.93(12)
Ge1 Te2 Ge1 146_555 . 63_655 93.77(12)
Ge1 Te2 Ge1 146_555 . 111_555 89.94(12)
Ge1 Te2 Ge1 146_555 . 111_565 94.04(12)
Ge1 Te2 Ge1 146_555 . 159_555 3.97(12)
Ge1 Te2 Ge1 146_555 . 159_556 176.16(12)
Ge1 Te2 Ge1 146_555 . 64_555 89.94(12)
Ge1 Te2 Ge1 146_555 . 64_655 94.04(12)
Ge1 Te2 Ge1 146_555 . 112_555 89.93(12)
Ge1 Te2 Ge1 146_555 . 112_565 93.77(12)
Ge1 Te2 Ge1 146_555 . 160_555 3.97(12)
Ge1 Te2 Ge1 146_555 . 160_556 176.16(12)
Ge1 Te2 Sb1 146_555 . 49_555 90.07(12)
Ge1 Te2 Sb1 146_555 . 49_655 93.90(12)
Ge1 Te2 Sb1 146_555 . 97_555 90.07(12)
Ge1 Te2 Sb1 146_555 . 97_565 93.90(12)
Ge1 Te2 Sb1 146_555 . 145_555 5.61(12)
Ge1 Te2 Sb1 146_555 . 145_556 179.82(12)
Ge1 Te2 Sb1 146_555 . 50_555 89.81(12)
Ge1 Te2 Sb1 146_555 . 50_655 93.90(12)
Ge1 Te2 Sb1 146_555 . 98_555 89.81(12)
Ge1 Te2 Sb1 146_555 . 98_565 93.90(12)
Ge1 Te2 Sb1 146_555 . 146_555 0.0(5)
Ge1 Te2 Sb1 146_555 . 146_556 174.57(12)
Ge1 Te2 Sb1 146_555 . 51_555 86.23(12)
Ge1 Te2 Sb1 146_555 . 51_655 90.07(12)
Ge1 Te2 Sb1 146_555 . 99_555 85.96(12)
Ge1 Te2 Sb1 146_555 . 99_565 90.06(12)
Ge1 Te2 Sb1 146_555 . 147_555 3.84(12)
Ge1 Te2 Sb1 146_555 . 147_556 176.03(12)
Ge1 Te2 Sb1 146_555 . 52_555 85.96(12)
Ge1 Te2 Sb1 146_555 . 52_655 90.06(12)
Ge1 Te2 Sb1 146_555 . 100_555 86.23(12)
Ge1 Te2 Sb1 146_555 . 100_565 90.07(12)
Ge1 Te2 Sb1 146_555 . 148_555 3.84(12)
Ge1 Te2 Sb1 146_555 . 148_556 176.03(12)
Ge1 Te2 Sb1 146_555 . 61_555 86.10(12)
Ge1 Te2 Sb1 146_555 . 61_655 90.19(12)
Ge1 Te2 Sb1 146_555 . 109_555 86.10(12)
Ge1 Te2 Sb1 146_555 . 109_565 90.19(12)
Ge1 Te2 Sb1 146_555 . 157_555 5.43(12)
Ge1 Te2 Sb1 146_555 . 157_556 180.0(5)
Ge1 Te2 Sb1 146_555 . 62_555 86.10(12)
Ge1 Te2 Sb1 146_555 . 62_655 89.93(12)
Ge1 Te2 Sb1 146_555 . 110_555 86.10(12)
Ge1 Te2 Sb1 146_555 . 110_565 89.93(12)
Ge1 Te2 Sb1 146_555 . 158_555 0.18(12)
Ge1 Te2 Sb1 146_555 . 158_556 174.39(12)
Ge1 Te2 Sb1 146_555 . 63_555 89.93(12)
Ge1 Te2 Sb1 146_555 . 63_655 93.77(12)
Ge1 Te2 Sb1 146_555 . 111_555 89.94(12)
Ge1 Te2 Sb1 146_555 . 111_565 94.04(12)
Ge1 Te2 Sb1 146_555 . 159_555 3.97(12)
Ge1 Te2 Sb1 146_555 . 159_556 176.16(12)
Ge1 Te2 Sb1 146_555 . 64_555 89.94(12)
Ge1 Te2 Sb1 146_555 . 64_655 94.04(12)
Ge1 Te2 Sb1 146_555 . 112_555 89.93(12)
Ge1 Te2 Sb1 146_555 . 112_565 93.77(12)
Ge1 Te2 Sb1 146_555 . 160_555 3.97(12)
Ge1 Te2 Sb1 146_555 . 160_556 176.16(12)
Ge1 Te2 Ge1 146_556 . 51_555 90.06(12)
Ge1 Te2 Ge1 146_556 . 51_655 93.90(12)
Ge1 Te2 Ge1 146_556 . 99_555 90.06(12)
Ge1 Te2 Ge1 146_556 . 99_565 93.65(12)
Ge1 Te2 Ge1 146_556 . 147_555 176.29(12)
Ge1 Te2 Ge1 146_556 . 147_556 3.84(12)
Ge1 Te2 Ge1 146_556 . 52_555 90.06(12)
Ge1 Te2 Ge1 146_556 . 52_655 93.65(12)
Ge1 Te2 Ge1 146_556 . 100_555 90.06(12)
Ge1 Te2 Ge1 146_556 . 100_565 93.90(12)
Ge1 Te2 Ge1 146_556 . 148_555 176.29(12)
Ge1 Te2 Ge1 146_556 . 148_556 3.84(12)
Ge1 Te2 Ge1 146_556 . 61_555 90.19(12)
Ge1 Te2 Ge1 146_556 . 61_655 93.77(12)
Ge1 Te2 Ge1 146_556 . 109_555 90.19(12)
Ge1 Te2 Ge1 146_556 . 109_565 93.77(12)
Ge1 Te2 Ge1 146_556 . 157_555 180.0(5)
Ge1 Te2 Ge1 146_556 . 157_556 5.43(12)
Ge1 Te2 Ge1 146_556 . 62_555 89.94(12)
Ge1 Te2 Ge1 146_556 . 62_655 93.77(12)
Ge1 Te2 Ge1 146_556 . 110_555 89.94(12)
Ge1 Te2 Ge1 146_556 . 110_565 93.77(12)
Ge1 Te2 Ge1 146_556 . 158_555 174.75(12)
Ge1 Te2 Ge1 146_556 . 158_556 0.18(12)
Ge1 Te2 Ge1 146_556 . 63_555 86.10(12)
Ge1 Te2 Ge1 146_556 . 63_655 89.94(12)
Ge1 Te2 Ge1 146_556 . 111_555 86.35(12)
Ge1 Te2 Ge1 146_556 . 111_565 89.94(12)
Ge1 Te2 Ge1 146_556 . 159_555 176.16(12)
Ge1 Te2 Ge1 146_556 . 159_556 3.71(12)
Ge1 Te2 Ge1 146_556 . 64_555 86.35(12)
Ge1 Te2 Ge1 146_556 . 64_655 89.94(12)
Ge1 Te2 Ge1 146_556 . 112_555 86.10(12)
Ge1 Te2 Ge1 146_556 . 112_565 89.94(12)
Ge1 Te2 Ge1 146_556 . 160_555 176.16(12)
Ge1 Te2 Ge1 146_556 . 160_556 3.71(12)
Ge1 Te2 Sb1 146_556 . 49_555 86.23(12)
Ge1 Te2 Sb1 146_556 . 49_655 90.06(12)
Ge1 Te2 Sb1 146_556 . 97_555 86.23(12)
Ge1 Te2 Sb1 146_556 . 97_565 90.06(12)
Ge1 Te2 Sb1 146_556 . 145_555 179.82(12)
Ge1 Te2 Sb1 146_556 . 145_556 5.25(12)
Ge1 Te2 Sb1 146_556 . 50_555 86.23(12)
Ge1 Te2 Sb1 146_556 . 50_655 89.81(12)
Ge1 Te2 Sb1 146_556 . 98_555 86.23(12)
Ge1 Te2 Sb1 146_556 . 98_565 89.81(12)
Ge1 Te2 Sb1 146_556 . 146_555 174.57(12)
Ge1 Te2 Sb1 146_556 . 146_556 0.0(5)
Ge1 Te2 Sb1 146_556 . 51_555 90.06(12)
Ge1 Te2 Sb1 146_556 . 51_655 93.90(12)
Ge1 Te2 Sb1 146_556 . 99_555 90.06(12)
Ge1 Te2 Sb1 146_556 . 99_565 93.65(12)
Ge1 Te2 Sb1 146_556 . 147_555 176.29(12)
Ge1 Te2 Sb1 146_556 . 147_556 3.84(12)
Ge1 Te2 Sb1 146_556 . 52_555 90.06(12)
Ge1 Te2 Sb1 146_556 . 52_655 93.65(12)
Ge1 Te2 Sb1 146_556 . 100_555 90.06(12)
Ge1 Te2 Sb1 146_556 . 100_565 93.90(12)
Ge1 Te2 Sb1 146_556 . 148_555 176.29(12)
Ge1 Te2 Sb1 146_556 . 148_556 3.84(12)
Ge1 Te2 Sb1 146_556 . 61_555 90.19(12)
Ge1 Te2 Sb1 146_556 . 61_655 93.77(12)
Ge1 Te2 Sb1 146_556 . 109_555 90.19(12)
Ge1 Te2 Sb1 146_556 . 109_565 93.77(12)
Ge1 Te2 Sb1 146_556 . 157_555 180.0(5)
Ge1 Te2 Sb1 146_556 . 157_556 5.43(12)
Ge1 Te2 Sb1 146_556 . 62_555 89.94(12)
Ge1 Te2 Sb1 146_556 . 62_655 93.77(12)
Ge1 Te2 Sb1 146_556 . 110_555 89.94(12)
Ge1 Te2 Sb1 146_556 . 110_565 93.77(12)
Ge1 Te2 Sb1 146_556 . 158_555 174.75(12)
Ge1 Te2 Sb1 146_556 . 158_556 0.18(12)
Ge1 Te2 Sb1 146_556 . 63_555 86.10(12)
Ge1 Te2 Sb1 146_556 . 63_655 89.94(12)
Ge1 Te2 Sb1 146_556 . 111_555 86.35(12)
Ge1 Te2 Sb1 146_556 . 111_565 89.94(12)
Ge1 Te2 Sb1 146_556 . 159_555 176.16(12)
Ge1 Te2 Sb1 146_556 . 159_556 3.71(12)
Ge1 Te2 Sb1 146_556 . 64_555 86.35(12)
Ge1 Te2 Sb1 146_556 . 64_655 89.94(12)
Ge1 Te2 Sb1 146_556 . 112_555 86.10(12)
Ge1 Te2 Sb1 146_556 . 112_565 89.94(12)
Ge1 Te2 Sb1 146_556 . 160_555 176.16(12)
Ge1 Te2 Sb1 146_556 . 160_556 3.71(12)
Ge1 Te2 Ge1 51_555 . 51_655 174.57(12)
Ge1 Te2 Ge1 51_555 . 99_555 89.81(12)
Ge1 Te2 Ge1 51_555 . 99_565 86.23(12)
Ge1 Te2 Ge1 51_555 . 147_555 86.23(12)
Ge1 Te2 Ge1 51_555 . 147_556 89.81(12)
Ge1 Te2 Ge1 51_555 . 52_555 3.84(12)
Ge1 Te2 Ge1 51_555 . 52_655 176.29(12)
Ge1 Te2 Ge1 51_555 . 100_555 93.65(12)
Ge1 Te2 Ge1 51_555 . 100_565 90.06(12)
Ge1 Te2 Ge1 51_555 . 148_555 90.06(12)
Ge1 Te2 Ge1 51_555 . 148_556 93.90(12)
Ge1 Te2 Ge1 51_555 . 61_555 0.18(12)
Ge1 Te2 Ge1 51_555 . 61_655 174.75(12)
Ge1 Te2 Ge1 51_555 . 109_555 93.77(12)
Ge1 Te2 Ge1 51_555 . 109_565 89.94(12)
Ge1 Te2 Ge1 51_555 . 157_555 89.94(12)
Ge1 Te2 Ge1 51_555 . 157_556 93.77(12)
Ge1 Te2 Ge1 51_555 . 62_555 3.71(12)
Ge1 Te2 Ge1 51_555 . 62_655 176.16(12)
Ge1 Te2 Ge1 51_555 . 110_555 89.94(12)
Ge1 Te2 Ge1 51_555 . 110_565 86.10(12)
Ge1 Te2 Ge1 51_555 . 158_555 86.35(12)
Ge1 Te2 Ge1 51_555 . 158_556 89.94(12)
Ge1 Te2 Ge1 51_555 . 63_555 5.43(12)
Ge1 Te2 Ge1 51_555 . 63_655 180.0(5)
Ge1 Te2 Ge1 51_555 . 111_555 93.77(12)
Ge1 Te2 Ge1 51_555 . 111_565 90.19(12)
Ge1 Te2 Ge1 51_555 . 159_555 90.19(12)
Ge1 Te2 Ge1 51_555 . 159_556 93.77(12)
Ge1 Te2 Ge1 51_555 . 64_555 3.71(12)
Ge1 Te2 Ge1 51_555 . 64_655 176.16(12)
Ge1 Te2 Ge1 51_555 . 112_555 89.94(12)
Ge1 Te2 Ge1 51_555 . 112_565 86.35(12)
Ge1 Te2 Ge1 51_555 . 160_555 86.10(12)
Ge1 Te2 Ge1 51_555 . 160_556 89.94(12)
Ge1 Te2 Sb1 51_555 . 49_555 3.84(12)
Ge1 Te2 Sb1 51_555 . 49_655 176.29(12)
Ge1 Te2 Sb1 51_555 . 97_555 93.90(12)
Ge1 Te2 Sb1 51_555 . 97_565 90.06(12)
Ge1 Te2 Sb1 51_555 . 145_555 90.06(12)
Ge1 Te2 Sb1 51_555 . 145_556 93.65(12)
Ge1 Te2 Sb1 51_555 . 50_555 5.25(12)
Ge1 Te2 Sb1 51_555 . 50_655 179.82(12)
Ge1 Te2 Sb1 51_555 . 98_555 90.06(12)
Ge1 Te2 Sb1 51_555 . 98_565 86.23(12)
Ge1 Te2 Sb1 51_555 . 146_555 86.23(12)
Ge1 Te2 Sb1 51_555 . 146_556 90.06(12)
Ge1 Te2 Sb1 51_555 . 51_555 0.0(5)
Ge1 Te2 Sb1 51_555 . 51_655 174.57(12)
Ge1 Te2 Sb1 51_555 . 99_555 89.81(12)
Ge1 Te2 Sb1 51_555 . 99_565 86.23(12)
Ge1 Te2 Sb1 51_555 . 147_555 86.23(12)
Ge1 Te2 Sb1 51_555 . 147_556 89.81(12)
Ge1 Te2 Sb1 51_555 . 52_555 3.84(12)
Ge1 Te2 Sb1 51_555 . 52_655 176.29(12)
Ge1 Te2 Sb1 51_555 . 100_555 93.65(12)
Ge1 Te2 Sb1 51_555 . 100_565 90.06(12)
Ge1 Te2 Sb1 51_555 . 148_555 90.06(12)
Ge1 Te2 Sb1 51_555 . 148_556 93.90(12)
Ge1 Te2 Sb1 51_555 . 61_555 0.18(12)
Ge1 Te2 Sb1 51_555 . 61_655 174.75(12)
Ge1 Te2 Sb1 51_555 . 109_555 93.77(12)
Ge1 Te2 Sb1 51_555 . 109_565 89.94(12)
Ge1 Te2 Sb1 51_555 . 157_555 89.94(12)
Ge1 Te2 Sb1 51_555 . 157_556 93.77(12)
Ge1 Te2 Sb1 51_555 . 62_555 3.71(12)
Ge1 Te2 Sb1 51_555 . 62_655 176.16(12)
Ge1 Te2 Sb1 51_555 . 110_555 89.94(12)
Ge1 Te2 Sb1 51_555 . 110_565 86.10(12)
Ge1 Te2 Sb1 51_555 . 158_555 86.35(12)
Ge1 Te2 Sb1 51_555 . 158_556 89.94(12)
Ge1 Te2 Sb1 51_555 . 63_555 5.43(12)
Ge1 Te2 Sb1 51_555 . 63_655 180.0(5)
Ge1 Te2 Sb1 51_555 . 111_555 93.77(12)
Ge1 Te2 Sb1 51_555 . 111_565 90.19(12)
Ge1 Te2 Sb1 51_555 . 159_555 90.19(12)
Ge1 Te2 Sb1 51_555 . 159_556 93.77(12)
Ge1 Te2 Sb1 51_555 . 64_555 3.71(12)
Ge1 Te2 Sb1 51_555 . 64_655 176.16(12)
Ge1 Te2 Sb1 51_555 . 112_555 89.94(12)
Ge1 Te2 Sb1 51_555 . 112_565 86.35(12)
Ge1 Te2 Sb1 51_555 . 160_555 86.10(12)
Ge1 Te2 Sb1 51_555 . 160_556 89.94(12)
Ge1 Te2 Ge1 51_655 . 99_555 93.90(12)
Ge1 Te2 Ge1 51_655 . 99_565 89.81(12)
Ge1 Te2 Ge1 51_655 . 147_555 89.81(12)
Ge1 Te2 Ge1 51_655 . 147_556 93.90(12)
Ge1 Te2 Ge1 51_655 . 52_555 176.03(12)
Ge1 Te2 Ge1 51_655 . 52_655 3.84(12)
Ge1 Te2 Ge1 51_655 . 100_555 90.06(12)
Ge1 Te2 Ge1 51_655 . 100_565 85.96(12)
Ge1 Te2 Ge1 51_655 . 148_555 86.23(12)
Ge1 Te2 Ge1 51_655 . 148_556 90.07(12)
Ge1 Te2 Ge1 51_655 . 61_555 174.39(12)
Ge1 Te2 Ge1 51_655 . 61_655 0.18(12)
Ge1 Te2 Ge1 51_655 . 109_555 89.93(12)
Ge1 Te2 Ge1 51_655 . 109_565 86.10(12)
Ge1 Te2 Ge1 51_655 . 157_555 86.10(12)
Ge1 Te2 Ge1 51_655 . 157_556 89.93(12)
Ge1 Te2 Ge1 51_655 . 62_555 176.16(12)
Ge1 Te2 Ge1 51_655 . 62_655 3.97(12)
Ge1 Te2 Ge1 51_655 . 110_555 93.77(12)
Ge1 Te2 Ge1 51_655 . 110_565 89.93(12)
Ge1 Te2 Ge1 51_655 . 158_555 89.94(12)
Ge1 Te2 Ge1 51_655 . 158_556 94.04(12)
Ge1 Te2 Ge1 51_655 . 63_555 180.0(5)
Ge1 Te2 Ge1 51_655 . 63_655 5.43(12)
Ge1 Te2 Ge1 51_655 . 111_555 90.19(12)
Ge1 Te2 Ge1 51_655 . 111_565 86.10(12)
Ge1 Te2 Ge1 51_655 . 159_555 86.10(12)
Ge1 Te2 Ge1 51_655 . 159_556 90.19(12)
Ge1 Te2 Ge1 51_655 . 64_555 176.16(12)
Ge1 Te2 Ge1 51_655 . 64_655 3.97(12)
Ge1 Te2 Ge1 51_655 . 112_555 94.04(12)
Ge1 Te2 Ge1 51_655 . 112_565 89.94(12)
Ge1 Te2 Ge1 51_655 . 160_555 89.93(12)
Ge1 Te2 Ge1 51_655 . 160_556 93.77(12)
Ge1 Te2 Sb1 51_655 . 49_555 176.03(12)
Ge1 Te2 Sb1 51_655 . 49_655 3.84(12)
Ge1 Te2 Sb1 51_655 . 97_555 90.07(12)
Ge1 Te2 Sb1 51_655 . 97_565 86.23(12)
Ge1 Te2 Sb1 51_655 . 145_555 85.96(12)
Ge1 Te2 Sb1 51_655 . 145_556 90.06(12)
Ge1 Te2 Sb1 51_655 . 50_555 179.82(12)
Ge1 Te2 Sb1 51_655 . 50_655 5.61(12)
Ge1 Te2 Sb1 51_655 . 98_555 93.90(12)
Ge1 Te2 Sb1 51_655 . 98_565 90.07(12)
Ge1 Te2 Sb1 51_655 . 146_555 90.07(12)
Ge1 Te2 Sb1 51_655 . 146_556 93.90(12)
Ge1 Te2 Sb1 51_655 . 51_555 174.57(12)
Ge1 Te2 Sb1 51_655 . 51_655 0.0(5)
Ge1 Te2 Sb1 51_655 . 99_555 93.90(12)
Ge1 Te2 Sb1 51_655 . 99_565 89.81(12)
Ge1 Te2 Sb1 51_655 . 147_555 89.81(12)
Ge1 Te2 Sb1 51_655 . 147_556 93.90(12)
Ge1 Te2 Sb1 51_655 . 52_555 176.03(12)
Ge1 Te2 Sb1 51_655 . 52_655 3.84(12)
Ge1 Te2 Sb1 51_655 . 100_555 90.06(12)
Ge1 Te2 Sb1 51_655 . 100_565 85.96(12)
Ge1 Te2 Sb1 51_655 . 148_555 86.23(12)
Ge1 Te2 Sb1 51_655 . 148_556 90.07(12)
Ge1 Te2 Sb1 51_655 . 61_555 174.39(12)
Ge1 Te2 Sb1 51_655 . 61_655 0.18(12)
Ge1 Te2 Sb1 51_655 . 109_555 89.93(12)
Ge1 Te2 Sb1 51_655 . 109_565 86.10(12)
Ge1 Te2 Sb1 51_655 . 157_555 86.10(12)
Ge1 Te2 Sb1 51_655 . 157_556 89.93(12)
Ge1 Te2 Sb1 51_655 . 62_555 176.16(12)
Ge1 Te2 Sb1 51_655 . 62_655 3.97(12)
Ge1 Te2 Sb1 51_655 . 110_555 93.77(12)
Ge1 Te2 Sb1 51_655 . 110_565 89.93(12)
Ge1 Te2 Sb1 51_655 . 158_555 89.94(12)
Ge1 Te2 Sb1 51_655 . 158_556 94.04(12)
Ge1 Te2 Sb1 51_655 . 63_555 180.0(5)
Ge1 Te2 Sb1 51_655 . 63_655 5.43(12)
Ge1 Te2 Sb1 51_655 . 111_555 90.19(12)
Ge1 Te2 Sb1 51_655 . 111_565 86.10(12)
Ge1 Te2 Sb1 51_655 . 159_555 86.10(12)
Ge1 Te2 Sb1 51_655 . 159_556 90.19(12)
Ge1 Te2 Sb1 51_655 . 64_555 176.16(12)
Ge1 Te2 Sb1 51_655 . 64_655 3.97(12)
Ge1 Te2 Sb1 51_655 . 112_555 94.04(12)
Ge1 Te2 Sb1 51_655 . 112_565 89.94(12)
Ge1 Te2 Sb1 51_655 . 160_555 89.93(12)
Ge1 Te2 Sb1 51_655 . 160_556 93.77(12)
Ge1 Te2 Ge1 99_555 . 99_565 174.57(12)
Ge1 Te2 Ge1 99_555 . 147_555 89.81(12)
Ge1 Te2 Ge1 99_555 . 147_556 93.90(12)
Ge1 Te2 Ge1 99_555 . 52_555 85.96(12)
Ge1 Te2 Ge1 99_555 . 52_655 90.06(12)
Ge1 Te2 Ge1 99_555 . 100_555 3.84(12)
Ge1 Te2 Ge1 99_555 . 100_565 176.03(12)
Ge1 Te2 Ge1 99_555 . 148_555 86.23(12)
Ge1 Te2 Ge1 99_555 . 148_556 90.07(12)
Ge1 Te2 Ge1 99_555 . 61_555 89.93(12)
Ge1 Te2 Ge1 99_555 . 61_655 93.77(12)
Ge1 Te2 Ge1 99_555 . 109_555 3.97(12)
Ge1 Te2 Ge1 99_555 . 109_565 176.16(12)
Ge1 Te2 Ge1 99_555 . 157_555 89.94(12)
Ge1 Te2 Ge1 99_555 . 157_556 94.04(12)
Ge1 Te2 Ge1 99_555 . 62_555 86.10(12)
Ge1 Te2 Ge1 99_555 . 62_655 89.93(12)
Ge1 Te2 Ge1 99_555 . 110_555 0.18(12)
Ge1 Te2 Ge1 99_555 . 110_565 174.39(12)
Ge1 Te2 Ge1 99_555 . 158_555 86.10(12)
Ge1 Te2 Ge1 99_555 . 158_556 89.93(12)
Ge1 Te2 Ge1 99_555 . 63_555 86.10(12)
Ge1 Te2 Ge1 99_555 . 63_655 90.19(12)
Ge1 Te2 Ge1 99_555 . 111_555 5.43(12)
Ge1 Te2 Ge1 99_555 . 111_565 180.0(5)
Ge1 Te2 Ge1 99_555 . 159_555 86.10(12)
Ge1 Te2 Ge1 99_555 . 159_556 90.19(12)
Ge1 Te2 Ge1 99_555 . 64_555 89.94(12)
Ge1 Te2 Ge1 99_555 . 64_655 94.04(12)
Ge1 Te2 Ge1 99_555 . 112_555 3.97(12)
Ge1 Te2 Ge1 99_555 . 112_565 176.16(12)
Ge1 Te2 Ge1 99_555 . 160_555 89.93(12)
Ge1 Te2 Ge1 99_555 . 160_556 93.77(12)
Ge1 Te2 Sb1 99_555 . 49_555 90.07(12)
Ge1 Te2 Sb1 99_555 . 49_655 93.90(12)
Ge1 Te2 Sb1 99_555 . 97_555 5.61(12)
Ge1 Te2 Sb1 99_555 . 97_565 179.82(12)
Ge1 Te2 Sb1 99_555 . 145_555 90.07(12)
Ge1 Te2 Sb1 99_555 . 145_556 93.90(12)
Ge1 Te2 Sb1 99_555 . 50_555 86.23(12)
Ge1 Te2 Sb1 99_555 . 50_655 90.07(12)
Ge1 Te2 Sb1 99_555 . 98_555 3.84(12)
Ge1 Te2 Sb1 99_555 . 98_565 176.03(12)
Ge1 Te2 Sb1 99_555 . 146_555 85.96(12)
Ge1 Te2 Sb1 99_555 . 146_556 90.06(12)
Ge1 Te2 Sb1 99_555 . 51_555 89.81(12)
Ge1 Te2 Sb1 99_555 . 51_655 93.90(12)
Ge1 Te2 Sb1 99_555 . 99_555 0.0(5)
Ge1 Te2 Sb1 99_555 . 99_565 174.57(12)
Ge1 Te2 Sb1 99_555 . 147_555 89.81(12)
Ge1 Te2 Sb1 99_555 . 147_556 93.90(12)
Ge1 Te2 Sb1 99_555 . 52_555 85.96(12)
Ge1 Te2 Sb1 99_555 . 52_655 90.06(12)
Ge1 Te2 Sb1 99_555 . 100_555 3.84(12)
Ge1 Te2 Sb1 99_555 . 100_565 176.03(12)
Ge1 Te2 Sb1 99_555 . 148_555 86.23(12)
Ge1 Te2 Sb1 99_555 . 148_556 90.07(12)
Ge1 Te2 Sb1 99_555 . 61_555 89.93(12)
Ge1 Te2 Sb1 99_555 . 61_655 93.77(12)
Ge1 Te2 Sb1 99_555 . 109_555 3.97(12)
Ge1 Te2 Sb1 99_555 . 109_565 176.16(12)
Ge1 Te2 Sb1 99_555 . 157_555 89.94(12)
Ge1 Te2 Sb1 99_555 . 157_556 94.04(12)
Ge1 Te2 Sb1 99_555 . 62_555 86.10(12)
Ge1 Te2 Sb1 99_555 . 62_655 89.93(12)
Ge1 Te2 Sb1 99_555 . 110_555 0.18(12)
Ge1 Te2 Sb1 99_555 . 110_565 174.39(12)
Ge1 Te2 Sb1 99_555 . 158_555 86.10(12)
Ge1 Te2 Sb1 99_555 . 158_556 89.93(12)
Ge1 Te2 Sb1 99_555 . 63_555 86.10(12)
Ge1 Te2 Sb1 99_555 . 63_655 90.19(12)
Ge1 Te2 Sb1 99_555 . 111_555 5.43(12)
Ge1 Te2 Sb1 99_555 . 111_565 180.0(5)
Ge1 Te2 Sb1 99_555 . 159_555 86.10(12)
Ge1 Te2 Sb1 99_555 . 159_556 90.19(12)
Ge1 Te2 Sb1 99_555 . 64_555 89.94(12)
Ge1 Te2 Sb1 99_555 . 64_655 94.04(12)
Ge1 Te2 Sb1 99_555 . 112_555 3.97(12)
Ge1 Te2 Sb1 99_555 . 112_565 176.16(12)
Ge1 Te2 Sb1 99_555 . 160_555 89.93(12)
Ge1 Te2 Sb1 99_555 . 160_556 93.77(12)
Ge1 Te2 Ge1 99_565 . 147_555 86.23(12)
Ge1 Te2 Ge1 99_565 . 147_556 89.81(12)
Ge1 Te2 Ge1 99_565 . 52_555 90.06(12)
Ge1 Te2 Ge1 99_565 . 52_655 93.65(12)
Ge1 Te2 Ge1 99_565 . 100_555 176.29(12)
Ge1 Te2 Ge1 99_565 . 100_565 3.84(12)
Ge1 Te2 Ge1 99_565 . 148_555 90.06(12)
Ge1 Te2 Ge1 99_565 . 148_556 93.90(12)
Ge1 Te2 Ge1 99_565 . 61_555 86.10(12)
Ge1 Te2 Ge1 99_565 . 61_655 89.94(12)
Ge1 Te2 Ge1 99_565 . 109_555 176.16(12)
Ge1 Te2 Ge1 99_565 . 109_565 3.71(12)
Ge1 Te2 Ge1 99_565 . 157_555 86.35(12)
Ge1 Te2 Ge1 99_565 . 157_556 89.94(12)
Ge1 Te2 Ge1 99_565 . 62_555 89.94(12)
Ge1 Te2 Ge1 99_565 . 62_655 93.77(12)
Ge1 Te2 Ge1 99_565 . 110_555 174.75(12)
Ge1 Te2 Ge1 99_565 . 110_565 0.18(12)
Ge1 Te2 Ge1 99_565 . 158_555 89.94(12)
Ge1 Te2 Ge1 99_565 . 158_556 93.77(12)
Ge1 Te2 Ge1 99_565 . 63_555 90.19(12)
Ge1 Te2 Ge1 99_565 . 63_655 93.77(12)
Ge1 Te2 Ge1 99_565 . 111_555 180.0(5)
Ge1 Te2 Ge1 99_565 . 111_565 5.43(12)
Ge1 Te2 Ge1 99_565 . 159_555 90.19(12)
Ge1 Te2 Ge1 99_565 . 159_556 93.77(12)
Ge1 Te2 Ge1 99_565 . 64_555 86.35(12)
Ge1 Te2 Ge1 99_565 . 64_655 89.94(12)
Ge1 Te2 Ge1 99_565 . 112_555 176.16(12)
Ge1 Te2 Ge1 99_565 . 112_565 3.71(12)
Ge1 Te2 Ge1 99_565 . 160_555 86.10(12)
Ge1 Te2 Ge1 99_565 . 160_556 89.94(12)
Ge1 Te2 Sb1 99_565 . 49_555 86.23(12)
Ge1 Te2 Sb1 99_565 . 49_655 90.06(12)
Ge1 Te2 Sb1 99_565 . 97_555 179.82(12)
Ge1 Te2 Sb1 99_565 . 97_565 5.25(12)
Ge1 Te2 Sb1 99_565 . 145_555 86.23(12)
Ge1 Te2 Sb1 99_565 . 145_556 90.06(12)
Ge1 Te2 Sb1 99_565 . 50_555 90.06(12)
Ge1 Te2 Sb1 99_565 . 50_655 93.90(12)
Ge1 Te2 Sb1 99_565 . 98_555 176.29(12)
Ge1 Te2 Sb1 99_565 . 98_565 3.84(12)
Ge1 Te2 Sb1 99_565 . 146_555 90.06(12)
Ge1 Te2 Sb1 99_565 . 146_556 93.65(12)
Ge1 Te2 Sb1 99_565 . 51_555 86.23(12)
Ge1 Te2 Sb1 99_565 . 51_655 89.81(12)
Ge1 Te2 Sb1 99_565 . 99_555 174.57(12)
Ge1 Te2 Sb1 99_565 . 99_565 0.0(5)
Ge1 Te2 Sb1 99_565 . 147_555 86.23(12)
Ge1 Te2 Sb1 99_565 . 147_556 89.81(12)
Ge1 Te2 Sb1 99_565 . 52_555 90.06(12)
Ge1 Te2 Sb1 99_565 . 52_655 93.65(12)
Ge1 Te2 Sb1 99_565 . 100_555 176.29(12)
Ge1 Te2 Sb1 99_565 . 100_565 3.84(12)
Ge1 Te2 Sb1 99_565 . 148_555 90.06(12)
Ge1 Te2 Sb1 99_565 . 148_556 93.90(12)
Ge1 Te2 Sb1 99_565 . 61_555 86.10(12)
Ge1 Te2 Sb1 99_565 . 61_655 89.94(12)
Ge1 Te2 Sb1 99_565 . 109_555 176.16(12)
Ge1 Te2 Sb1 99_565 . 109_565 3.71(12)
Ge1 Te2 Sb1 99_565 . 157_555 86.35(12)
Ge1 Te2 Sb1 99_565 . 157_556 89.94(12)
Ge1 Te2 Sb1 99_565 . 62_555 89.94(12)
Ge1 Te2 Sb1 99_565 . 62_655 93.77(12)
Ge1 Te2 Sb1 99_565 . 110_555 174.75(12)
Ge1 Te2 Sb1 99_565 . 110_565 0.18(12)
Ge1 Te2 Sb1 99_565 . 158_555 89.94(12)
Ge1 Te2 Sb1 99_565 . 158_556 93.77(12)
Ge1 Te2 Sb1 99_565 . 63_555 90.19(12)
Ge1 Te2 Sb1 99_565 . 63_655 93.77(12)
Ge1 Te2 Sb1 99_565 . 111_555 180.0(5)
Ge1 Te2 Sb1 99_565 . 111_565 5.43(12)
Ge1 Te2 Sb1 99_565 . 159_555 90.19(12)
Ge1 Te2 Sb1 99_565 . 159_556 93.77(12)
Ge1 Te2 Sb1 99_565 . 64_555 86.35(12)
Ge1 Te2 Sb1 99_565 . 64_655 89.94(12)
Ge1 Te2 Sb1 99_565 . 112_555 176.16(12)
Ge1 Te2 Sb1 99_565 . 112_565 3.71(12)
Ge1 Te2 Sb1 99_565 . 160_555 86.10(12)
Ge1 Te2 Sb1 99_565 . 160_556 89.94(12)
Ge1 Te2 Ge1 147_555 . 147_556 174.57(12)
Ge1 Te2 Ge1 147_555 . 52_555 86.23(12)
Ge1 Te2 Ge1 147_555 . 52_655 90.06(12)
Ge1 Te2 Ge1 147_555 . 100_555 90.06(12)
Ge1 Te2 Ge1 147_555 . 100_565 86.23(12)
Ge1 Te2 Ge1 147_555 . 148_555 5.25(12)
Ge1 Te2 Ge1 147_555 . 148_556 179.82(12)
Ge1 Te2 Ge1 147_555 . 61_555 86.10(12)
Ge1 Te2 Ge1 147_555 . 61_655 89.94(12)
Ge1 Te2 Ge1 147_555 . 109_555 89.94(12)
Ge1 Te2 Ge1 147_555 . 109_565 86.35(12)
Ge1 Te2 Ge1 147_555 . 157_555 3.71(12)
Ge1 Te2 Ge1 147_555 . 157_556 176.16(12)
Ge1 Te2 Ge1 147_555 . 62_555 86.35(12)
Ge1 Te2 Ge1 147_555 . 62_655 89.94(12)
Ge1 Te2 Ge1 147_555 . 110_555 89.94(12)
Ge1 Te2 Ge1 147_555 . 110_565 86.10(12)
Ge1 Te2 Ge1 147_555 . 158_555 3.71(12)
Ge1 Te2 Ge1 147_555 . 158_556 176.16(12)
Ge1 Te2 Ge1 147_555 . 63_555 90.19(12)
Ge1 Te2 Ge1 147_555 . 63_655 93.77(12)
Ge1 Te2 Ge1 147_555 . 111_555 93.77(12)
Ge1 Te2 Ge1 147_555 . 111_565 90.19(12)
Ge1 Te2 Ge1 147_555 . 159_555 5.43(12)
Ge1 Te2 Ge1 147_555 . 159_556 180.0(5)
Ge1 Te2 Ge1 147_555 . 64_555 89.94(12)
Ge1 Te2 Ge1 147_555 . 64_655 93.77(12)
Ge1 Te2 Ge1 147_555 . 112_555 93.77(12)
Ge1 Te2 Ge1 147_555 . 112_565 89.94(12)
Ge1 Te2 Ge1 147_555 . 160_555 0.18(12)
Ge1 Te2 Ge1 147_555 . 160_556 174.75(12)
Ge1 Te2 Sb1 147_555 . 49_555 90.06(12)
Ge1 Te2 Sb1 147_555 . 49_655 93.65(12)
Ge1 Te2 Sb1 147_555 . 97_555 93.90(12)
Ge1 Te2 Sb1 147_555 . 97_565 90.06(12)
Ge1 Te2 Sb1 147_555 . 145_555 3.84(12)
Ge1 Te2 Sb1 147_555 . 145_556 176.29(12)
Ge1 Te2 Sb1 147_555 . 50_555 90.06(12)
Ge1 Te2 Sb1 147_555 . 50_655 93.90(12)
Ge1 Te2 Sb1 147_555 . 98_555 93.65(12)
Ge1 Te2 Sb1 147_555 . 98_565 90.06(12)
Ge1 Te2 Sb1 147_555 . 146_555 3.84(12)
Ge1 Te2 Sb1 147_555 . 146_556 176.29(12)
Ge1 Te2 Sb1 147_555 . 51_555 86.23(12)
Ge1 Te2 Sb1 147_555 . 51_655 89.81(12)
Ge1 Te2 Sb1 147_555 . 99_555 89.81(12)
Ge1 Te2 Sb1 147_555 . 99_565 86.23(12)
Ge1 Te2 Sb1 147_555 . 147_555 0.0(5)
Ge1 Te2 Sb1 147_555 . 147_556 174.57(12)
Ge1 Te2 Sb1 147_555 . 52_555 86.23(12)
Ge1 Te2 Sb1 147_555 . 52_655 90.06(12)
Ge1 Te2 Sb1 147_555 . 100_555 90.06(12)
Ge1 Te2 Sb1 147_555 . 100_565 86.23(12)
Ge1 Te2 Sb1 147_555 . 148_555 5.25(12)
Ge1 Te2 Sb1 147_555 . 148_556 179.82(12)
Ge1 Te2 Sb1 147_555 . 61_555 86.10(12)
Ge1 Te2 Sb1 147_555 . 61_655 89.94(12)
Ge1 Te2 Sb1 147_555 . 109_555 89.94(12)
Ge1 Te2 Sb1 147_555 . 109_565 86.35(12)
Ge1 Te2 Sb1 147_555 . 157_555 3.71(12)
Ge1 Te2 Sb1 147_555 . 157_556 176.16(12)
Ge1 Te2 Sb1 147_555 . 62_555 86.35(12)
Ge1 Te2 Sb1 147_555 . 62_655 89.94(12)
Ge1 Te2 Sb1 147_555 . 110_555 89.94(12)
Ge1 Te2 Sb1 147_555 . 110_565 86.10(12)
Ge1 Te2 Sb1 147_555 . 158_555 3.71(12)
Ge1 Te2 Sb1 147_555 . 158_556 176.16(12)
Ge1 Te2 Sb1 147_555 . 63_555 90.19(12)
Ge1 Te2 Sb1 147_555 . 63_655 93.77(12)
Ge1 Te2 Sb1 147_555 . 111_555 93.77(12)
Ge1 Te2 Sb1 147_555 . 111_565 90.19(12)
Ge1 Te2 Sb1 147_555 . 159_555 5.43(12)
Ge1 Te2 Sb1 147_555 . 159_556 180.0(5)
Ge1 Te2 Sb1 147_555 . 64_555 89.94(12)
Ge1 Te2 Sb1 147_555 . 64_655 93.77(12)
Ge1 Te2 Sb1 147_555 . 112_555 93.77(12)
Ge1 Te2 Sb1 147_555 . 112_565 89.94(12)
Ge1 Te2 Sb1 147_555 . 160_555 0.18(12)
Ge1 Te2 Sb1 147_555 . 160_556 174.75(12)
Ge1 Te2 Ge1 147_556 . 52_555 90.07(12)
Ge1 Te2 Ge1 147_556 . 52_655 93.90(12)
Ge1 Te2 Ge1 147_556 . 100_555 93.90(12)
Ge1 Te2 Ge1 147_556 . 100_565 90.07(12)
Ge1 Te2 Ge1 147_556 . 148_555 179.82(12)
Ge1 Te2 Ge1 147_556 . 148_556 5.61(12)
Ge1 Te2 Ge1 147_556 . 61_555 89.93(12)
Ge1 Te2 Ge1 147_556 . 61_655 93.77(12)
Ge1 Te2 Ge1 147_556 . 109_555 94.04(12)
Ge1 Te2 Ge1 147_556 . 109_565 89.94(12)
Ge1 Te2 Ge1 147_556 . 157_555 176.16(12)
Ge1 Te2 Ge1 147_556 . 157_556 3.97(12)
Ge1 Te2 Ge1 147_556 . 62_555 89.94(12)
Ge1 Te2 Ge1 147_556 . 62_655 94.04(12)
Ge1 Te2 Ge1 147_556 . 110_555 93.77(12)
Ge1 Te2 Ge1 147_556 . 110_565 89.93(12)
Ge1 Te2 Ge1 147_556 . 158_555 176.16(12)
Ge1 Te2 Ge1 147_556 . 158_556 3.97(12)
Ge1 Te2 Ge1 147_556 . 63_555 86.10(12)
Ge1 Te2 Ge1 147_556 . 63_655 90.19(12)
Ge1 Te2 Ge1 147_556 . 111_555 90.19(12)
Ge1 Te2 Ge1 147_556 . 111_565 86.10(12)
Ge1 Te2 Ge1 147_556 . 159_555 180.0(5)
Ge1 Te2 Ge1 147_556 . 159_556 5.43(12)
Ge1 Te2 Ge1 147_556 . 64_555 86.10(12)
Ge1 Te2 Ge1 147_556 . 64_655 89.93(12)
Ge1 Te2 Ge1 147_556 . 112_555 89.93(12)
Ge1 Te2 Ge1 147_556 . 112_565 86.10(12)
Ge1 Te2 Ge1 147_556 . 160_555 174.39(12)
Ge1 Te2 Ge1 147_556 . 160_556 0.18(12)
Ge1 Te2 Sb1 147_556 . 49_555 85.96(12)
Ge1 Te2 Sb1 147_556 . 49_655 90.06(12)
Ge1 Te2 Sb1 147_556 . 97_555 90.07(12)
Ge1 Te2 Sb1 147_556 . 97_565 86.23(12)
Ge1 Te2 Sb1 147_556 . 145_555 176.03(12)
Ge1 Te2 Sb1 147_556 . 145_556 3.84(12)
Ge1 Te2 Sb1 147_556 . 50_555 86.23(12)
Ge1 Te2 Sb1 147_556 . 50_655 90.07(12)
Ge1 Te2 Sb1 147_556 . 98_555 90.06(12)
Ge1 Te2 Sb1 147_556 . 98_565 85.96(12)
Ge1 Te2 Sb1 147_556 . 146_555 176.03(12)
Ge1 Te2 Sb1 147_556 . 146_556 3.84(12)
Ge1 Te2 Sb1 147_556 . 51_555 89.81(12)
Ge1 Te2 Sb1 147_556 . 51_655 93.90(12)
Ge1 Te2 Sb1 147_556 . 99_555 93.90(12)
Ge1 Te2 Sb1 147_556 . 99_565 89.81(12)
Ge1 Te2 Sb1 147_556 . 147_555 174.57(12)
Ge1 Te2 Sb1 147_556 . 147_556 0.0(5)
Ge1 Te2 Sb1 147_556 . 52_555 90.07(12)
Ge1 Te2 Sb1 147_556 . 52_655 93.90(12)
Ge1 Te2 Sb1 147_556 . 100_555 93.90(12)
Ge1 Te2 Sb1 147_556 . 100_565 90.07(12)
Ge1 Te2 Sb1 147_556 . 148_555 179.82(12)
Ge1 Te2 Sb1 147_556 . 148_556 5.61(12)
Ge1 Te2 Sb1 147_556 . 61_555 89.93(12)
Ge1 Te2 Sb1 147_556 . 61_655 93.77(12)
Ge1 Te2 Sb1 147_556 . 109_555 94.04(12)
Ge1 Te2 Sb1 147_556 . 109_565 89.94(12)
Ge1 Te2 Sb1 147_556 . 157_555 176.16(12)
Ge1 Te2 Sb1 147_556 . 157_556 3.97(12)
Ge1 Te2 Sb1 147_556 . 62_555 89.94(12)
Ge1 Te2 Sb1 147_556 . 62_655 94.04(12)
Ge1 Te2 Sb1 147_556 . 110_555 93.77(12)
Ge1 Te2 Sb1 147_556 . 110_565 89.93(12)
Ge1 Te2 Sb1 147_556 . 158_555 176.16(12)
Ge1 Te2 Sb1 147_556 . 158_556 3.97(12)
Ge1 Te2 Sb1 147_556 . 63_555 86.10(12)
Ge1 Te2 Sb1 147_556 . 63_655 90.19(12)
Ge1 Te2 Sb1 147_556 . 111_555 90.19(12)
Ge1 Te2 Sb1 147_556 . 111_565 86.10(12)
Ge1 Te2 Sb1 147_556 . 159_555 180.0(5)
Ge1 Te2 Sb1 147_556 . 159_556 5.43(12)
Ge1 Te2 Sb1 147_556 . 64_555 86.10(12)
Ge1 Te2 Sb1 147_556 . 64_655 89.93(12)
Ge1 Te2 Sb1 147_556 . 112_555 89.93(12)
Ge1 Te2 Sb1 147_556 . 112_565 86.10(12)
Ge1 Te2 Sb1 147_556 . 160_555 174.39(12)
Ge1 Te2 Sb1 147_556 . 160_556 0.18(12)
Ge1 Te2 Ge1 52_555 . 52_655 174.57(12)
Ge1 Te2 Ge1 52_555 . 100_555 89.81(12)
Ge1 Te2 Ge1 52_555 . 100_565 93.90(12)
Ge1 Te2 Ge1 52_555 . 148_555 89.81(12)
Ge1 Te2 Ge1 52_555 . 148_556 93.90(12)
Ge1 Te2 Ge1 52_555 . 61_555 3.97(12)
Ge1 Te2 Ge1 52_555 . 61_655 176.16(12)
Ge1 Te2 Ge1 52_555 . 109_555 89.93(12)
Ge1 Te2 Ge1 52_555 . 109_565 93.77(12)
Ge1 Te2 Ge1 52_555 . 157_555 89.94(12)
Ge1 Te2 Ge1 52_555 . 157_556 94.04(12)
Ge1 Te2 Ge1 52_555 . 62_555 0.18(12)
Ge1 Te2 Ge1 52_555 . 62_655 174.39(12)
Ge1 Te2 Ge1 52_555 . 110_555 86.10(12)
Ge1 Te2 Ge1 52_555 . 110_565 89.93(12)
Ge1 Te2 Ge1 52_555 . 158_555 86.10(12)
Ge1 Te2 Ge1 52_555 . 158_556 89.93(12)
Ge1 Te2 Ge1 52_555 . 63_555 3.97(12)
Ge1 Te2 Ge1 52_555 . 63_655 176.16(12)
Ge1 Te2 Ge1 52_555 . 111_555 89.94(12)
Ge1 Te2 Ge1 52_555 . 111_565 94.04(12)
Ge1 Te2 Ge1 52_555 . 159_555 89.93(12)
Ge1 Te2 Ge1 52_555 . 159_556 93.77(12)
Ge1 Te2 Ge1 52_555 . 64_555 5.43(12)
Ge1 Te2 Ge1 52_555 . 64_655 180.0(5)
Ge1 Te2 Ge1 52_555 . 112_555 86.10(12)
Ge1 Te2 Ge1 52_555 . 112_565 90.19(12)
Ge1 Te2 Ge1 52_555 . 160_555 86.10(12)
Ge1 Te2 Ge1 52_555 . 160_556 90.19(12)
Ge1 Te2 Sb1 52_555 . 49_555 5.61(12)
Ge1 Te2 Sb1 52_555 . 49_655 179.82(12)
Ge1 Te2 Sb1 52_555 . 97_555 90.07(12)
Ge1 Te2 Sb1 52_555 . 97_565 93.90(12)
Ge1 Te2 Sb1 52_555 . 145_555 90.07(12)
Ge1 Te2 Sb1 52_555 . 145_556 93.90(12)
Ge1 Te2 Sb1 52_555 . 50_555 3.84(12)
Ge1 Te2 Sb1 52_555 . 50_655 176.03(12)
Ge1 Te2 Sb1 52_555 . 98_555 86.23(12)
Ge1 Te2 Sb1 52_555 . 98_565 90.07(12)
Ge1 Te2 Sb1 52_555 . 146_555 85.96(12)
Ge1 Te2 Sb1 52_555 . 146_556 90.06(12)
Ge1 Te2 Sb1 52_555 . 51_555 3.84(12)
Ge1 Te2 Sb1 52_555 . 51_655 176.03(12)
Ge1 Te2 Sb1 52_555 . 99_555 85.96(12)
Ge1 Te2 Sb1 52_555 . 99_565 90.06(12)
Ge1 Te2 Sb1 52_555 . 147_555 86.23(12)
Ge1 Te2 Sb1 52_555 . 147_556 90.07(12)
Ge1 Te2 Sb1 52_555 . 52_555 0.0(5)
Ge1 Te2 Sb1 52_555 . 52_655 174.57(12)
Ge1 Te2 Sb1 52_555 . 100_555 89.81(12)
Ge1 Te2 Sb1 52_555 . 100_565 93.90(12)
Ge1 Te2 Sb1 52_555 . 148_555 89.81(12)
Ge1 Te2 Sb1 52_555 . 148_556 93.90(12)
Ge1 Te2 Sb1 52_555 . 61_555 3.97(12)
Ge1 Te2 Sb1 52_555 . 61_655 176.16(12)
Ge1 Te2 Sb1 52_555 . 109_555 89.93(12)
Ge1 Te2 Sb1 52_555 . 109_565 93.77(12)
Ge1 Te2 Sb1 52_555 . 157_555 89.94(12)
Ge1 Te2 Sb1 52_555 . 157_556 94.04(12)
Ge1 Te2 Sb1 52_555 . 62_555 0.18(12)
Ge1 Te2 Sb1 52_555 . 62_655 174.39(12)
Ge1 Te2 Sb1 52_555 . 110_555 86.10(12)
Ge1 Te2 Sb1 52_555 . 110_565 89.93(12)
Ge1 Te2 Sb1 52_555 . 158_555 86.10(12)
Ge1 Te2 Sb1 52_555 . 158_556 89.93(12)
Ge1 Te2 Sb1 52_555 . 63_555 3.97(12)
Ge1 Te2 Sb1 52_555 . 63_655 176.16(12)
Ge1 Te2 Sb1 52_555 . 111_555 89.94(12)
Ge1 Te2 Sb1 52_555 . 111_565 94.04(12)
Ge1 Te2 Sb1 52_555 . 159_555 89.93(12)
Ge1 Te2 Sb1 52_555 . 159_556 93.77(12)
Ge1 Te2 Sb1 52_555 . 64_555 5.43(12)
Ge1 Te2 Sb1 52_555 . 64_655 180.0(5)
Ge1 Te2 Sb1 52_555 . 112_555 86.10(12)
Ge1 Te2 Sb1 52_555 . 112_565 90.19(12)
Ge1 Te2 Sb1 52_555 . 160_555 86.10(12)
Ge1 Te2 Sb1 52_555 . 160_556 90.19(12)
Ge1 Te2 Ge1 52_655 . 100_555 86.23(12)
Ge1 Te2 Ge1 52_655 . 100_565 89.81(12)
Ge1 Te2 Ge1 52_655 . 148_555 86.23(12)
Ge1 Te2 Ge1 52_655 . 148_556 89.81(12)
Ge1 Te2 Ge1 52_655 . 61_555 176.16(12)
Ge1 Te2 Ge1 52_655 . 61_655 3.71(12)
Ge1 Te2 Ge1 52_655 . 109_555 86.10(12)
Ge1 Te2 Ge1 52_655 . 109_565 89.94(12)
Ge1 Te2 Ge1 52_655 . 157_555 86.35(12)
Ge1 Te2 Ge1 52_655 . 157_556 89.94(12)
Ge1 Te2 Ge1 52_655 . 62_555 174.75(12)
Ge1 Te2 Ge1 52_655 . 62_655 0.18(12)
Ge1 Te2 Ge1 52_655 . 110_555 89.94(12)
Ge1 Te2 Ge1 52_655 . 110_565 93.77(12)
Ge1 Te2 Ge1 52_655 . 158_555 89.94(12)
Ge1 Te2 Ge1 52_655 . 158_556 93.77(12)
Ge1 Te2 Ge1 52_655 . 63_555 176.16(12)
Ge1 Te2 Ge1 52_655 . 63_655 3.71(12)
Ge1 Te2 Ge1 52_655 . 111_555 86.35(12)
Ge1 Te2 Ge1 52_655 . 111_565 89.94(12)
Ge1 Te2 Ge1 52_655 . 159_555 86.10(12)
Ge1 Te2 Ge1 52_655 . 159_556 89.94(12)
Ge1 Te2 Ge1 52_655 . 64_555 180.0(5)
Ge1 Te2 Ge1 52_655 . 64_655 5.43(12)
Ge1 Te2 Ge1 52_655 . 112_555 90.19(12)
Ge1 Te2 Ge1 52_655 . 112_565 93.77(12)
Ge1 Te2 Ge1 52_655 . 160_555 90.19(12)
Ge1 Te2 Ge1 52_655 . 160_556 93.77(12)
Ge1 Te2 Sb1 52_655 . 49_555 179.82(12)
Ge1 Te2 Sb1 52_655 . 49_655 5.25(12)
Ge1 Te2 Sb1 52_655 . 97_555 86.23(12)
Ge1 Te2 Sb1 52_655 . 97_565 90.06(12)
Ge1 Te2 Sb1 52_655 . 145_555 86.23(12)
Ge1 Te2 Sb1 52_655 . 145_556 90.06(12)
Ge1 Te2 Sb1 52_655 . 50_555 176.29(12)
Ge1 Te2 Sb1 52_655 . 50_655 3.84(12)
Ge1 Te2 Sb1 52_655 . 98_555 90.06(12)
Ge1 Te2 Sb1 52_655 . 98_565 93.90(12)
Ge1 Te2 Sb1 52_655 . 146_555 90.06(12)
Ge1 Te2 Sb1 52_655 . 146_556 93.65(12)
Ge1 Te2 Sb1 52_655 . 51_555 176.29(12)
Ge1 Te2 Sb1 52_655 . 51_655 3.84(12)
Ge1 Te2 Sb1 52_655 . 99_555 90.06(12)
Ge1 Te2 Sb1 52_655 . 99_565 93.65(12)
Ge1 Te2 Sb1 52_655 . 147_555 90.06(12)
Ge1 Te2 Sb1 52_655 . 147_556 93.90(12)
Ge1 Te2 Sb1 52_655 . 52_555 174.57(12)
Ge1 Te2 Sb1 52_655 . 52_655 0.0(5)
Ge1 Te2 Sb1 52_655 . 100_555 86.23(12)
Ge1 Te2 Sb1 52_655 . 100_565 89.81(12)
Ge1 Te2 Sb1 52_655 . 148_555 86.23(12)
Ge1 Te2 Sb1 52_655 . 148_556 89.81(12)
Ge1 Te2 Sb1 52_655 . 61_555 176.16(12)
Ge1 Te2 Sb1 52_655 . 61_655 3.71(12)
Ge1 Te2 Sb1 52_655 . 109_555 86.10(12)
Ge1 Te2 Sb1 52_655 . 109_565 89.94(12)
Ge1 Te2 Sb1 52_655 . 157_555 86.35(12)
Ge1 Te2 Sb1 52_655 . 157_556 89.94(12)
Ge1 Te2 Sb1 52_655 . 62_555 174.75(12)
Ge1 Te2 Sb1 52_655 . 62_655 0.18(12)
Ge1 Te2 Sb1 52_655 . 110_555 89.94(12)
Ge1 Te2 Sb1 52_655 . 110_565 93.77(12)
Ge1 Te2 Sb1 52_655 . 158_555 89.94(12)
Ge1 Te2 Sb1 52_655 . 158_556 93.77(12)
Ge1 Te2 Sb1 52_655 . 63_555 176.16(12)
Ge1 Te2 Sb1 52_655 . 63_655 3.71(12)
Ge1 Te2 Sb1 52_655 . 111_555 86.35(12)
Ge1 Te2 Sb1 52_655 . 111_565 89.94(12)
Ge1 Te2 Sb1 52_655 . 159_555 86.10(12)
Ge1 Te2 Sb1 52_655 . 159_556 89.94(12)
Ge1 Te2 Sb1 52_655 . 64_555 180.0(5)
Ge1 Te2 Sb1 52_655 . 64_655 5.43(12)
Ge1 Te2 Sb1 52_655 . 112_555 90.19(12)
Ge1 Te2 Sb1 52_655 . 112_565 93.77(12)
Ge1 Te2 Sb1 52_655 . 160_555 90.19(12)
Ge1 Te2 Sb1 52_655 . 160_556 93.77(12)
Ge1 Te2 Ge1 100_555 . 100_565 174.57(12)
Ge1 Te2 Ge1 100_555 . 148_555 86.23(12)
Ge1 Te2 Ge1 100_555 . 148_556 89.81(12)
Ge1 Te2 Ge1 100_555 . 61_555 93.77(12)
Ge1 Te2 Ge1 100_555 . 61_655 89.94(12)
Ge1 Te2 Ge1 100_555 . 109_555 0.18(12)
Ge1 Te2 Ge1 100_555 . 109_565 174.75(12)
Ge1 Te2 Ge1 100_555 . 157_555 89.94(12)
Ge1 Te2 Ge1 100_555 . 157_556 93.77(12)
Ge1 Te2 Ge1 100_555 . 62_555 89.94(12)
Ge1 Te2 Ge1 100_555 . 62_655 86.10(12)
Ge1 Te2 Ge1 100_555 . 110_555 3.71(12)
Ge1 Te2 Ge1 100_555 . 110_565 176.16(12)
Ge1 Te2 Ge1 100_555 . 158_555 86.35(12)
Ge1 Te2 Ge1 100_555 . 158_556 89.94(12)
Ge1 Te2 Ge1 100_555 . 63_555 89.94(12)
Ge1 Te2 Ge1 100_555 . 63_655 86.35(12)
Ge1 Te2 Ge1 100_555 . 111_555 3.71(12)
Ge1 Te2 Ge1 100_555 . 111_565 176.16(12)
Ge1 Te2 Ge1 100_555 . 159_555 86.10(12)
Ge1 Te2 Ge1 100_555 . 159_556 89.94(12)
Ge1 Te2 Ge1 100_555 . 64_555 93.77(12)
Ge1 Te2 Ge1 100_555 . 64_655 90.19(12)
Ge1 Te2 Ge1 100_555 . 112_555 5.43(12)
Ge1 Te2 Ge1 100_555 . 112_565 180.0(5)
Ge1 Te2 Ge1 100_555 . 160_555 90.19(12)
Ge1 Te2 Ge1 100_555 . 160_556 93.77(12)
Ge1 Te2 Sb1 100_555 . 49_555 93.90(12)
Ge1 Te2 Sb1 100_555 . 49_655 90.06(12)
Ge1 Te2 Sb1 100_555 . 97_555 3.84(12)
Ge1 Te2 Sb1 100_555 . 97_565 176.29(12)
Ge1 Te2 Sb1 100_555 . 145_555 90.06(12)
Ge1 Te2 Sb1 100_555 . 145_556 93.65(12)
Ge1 Te2 Sb1 100_555 . 50_555 90.06(12)
Ge1 Te2 Sb1 100_555 . 50_655 86.23(12)
Ge1 Te2 Sb1 100_555 . 98_555 5.25(12)
Ge1 Te2 Sb1 100_555 . 98_565 179.82(12)
Ge1 Te2 Sb1 100_555 . 146_555 86.23(12)
Ge1 Te2 Sb1 100_555 . 146_556 90.06(12)
Ge1 Te2 Sb1 100_555 . 51_555 93.65(12)
Ge1 Te2 Sb1 100_555 . 51_655 90.06(12)
Ge1 Te2 Sb1 100_555 . 99_555 3.84(12)
Ge1 Te2 Sb1 100_555 . 99_565 176.29(12)
Ge1 Te2 Sb1 100_555 . 147_555 90.06(12)
Ge1 Te2 Sb1 100_555 . 147_556 93.90(12)
Ge1 Te2 Sb1 100_555 . 52_555 89.81(12)
Ge1 Te2 Sb1 100_555 . 52_655 86.23(12)
Ge1 Te2 Sb1 100_555 . 100_555 0.0(5)
Ge1 Te2 Sb1 100_555 . 100_565 174.57(12)
Ge1 Te2 Sb1 100_555 . 148_555 86.23(12)
Ge1 Te2 Sb1 100_555 . 148_556 89.81(12)
Ge1 Te2 Sb1 100_555 . 61_555 93.77(12)
Ge1 Te2 Sb1 100_555 . 61_655 89.94(12)
Ge1 Te2 Sb1 100_555 . 109_555 0.18(12)
Ge1 Te2 Sb1 100_555 . 109_565 174.75(12)
Ge1 Te2 Sb1 100_555 . 157_555 89.94(12)
Ge1 Te2 Sb1 100_555 . 157_556 93.77(12)
Ge1 Te2 Sb1 100_555 . 62_555 89.94(12)
Ge1 Te2 Sb1 100_555 . 62_655 86.10(12)
Ge1 Te2 Sb1 100_555 . 110_555 3.71(12)
Ge1 Te2 Sb1 100_555 . 110_565 176.16(12)
Ge1 Te2 Sb1 100_555 . 158_555 86.35(12)
Ge1 Te2 Sb1 100_555 . 158_556 89.94(12)
Ge1 Te2 Sb1 100_555 . 63_555 89.94(12)
Ge1 Te2 Sb1 100_555 . 63_655 86.35(12)
Ge1 Te2 Sb1 100_555 . 111_555 3.71(12)
Ge1 Te2 Sb1 100_555 . 111_565 176.16(12)
Ge1 Te2 Sb1 100_555 . 159_555 86.10(12)
Ge1 Te2 Sb1 100_555 . 159_556 89.94(12)
Ge1 Te2 Sb1 100_555 . 64_555 93.77(12)
Ge1 Te2 Sb1 100_555 . 64_655 90.19(12)
Ge1 Te2 Sb1 100_555 . 112_555 5.43(12)
Ge1 Te2 Sb1 100_555 . 112_565 180.0(5)
Ge1 Te2 Sb1 100_555 . 160_555 90.19(12)
Ge1 Te2 Sb1 100_555 . 160_556 93.77(12)
Ge1 Te2 Ge1 100_565 . 148_555 89.81(12)
Ge1 Te2 Ge1 100_565 . 148_556 93.90(12)
Ge1 Te2 Ge1 100_565 . 61_555 89.93(12)
Ge1 Te2 Ge1 100_565 . 61_655 86.10(12)
Ge1 Te2 Ge1 100_565 . 109_555 174.39(12)
Ge1 Te2 Ge1 100_565 . 109_565 0.18(12)
Ge1 Te2 Ge1 100_565 . 157_555 86.10(12)
Ge1 Te2 Ge1 100_565 . 157_556 89.93(12)
Ge1 Te2 Ge1 100_565 . 62_555 93.77(12)
Ge1 Te2 Ge1 100_565 . 62_655 89.93(12)
Ge1 Te2 Ge1 100_565 . 110_555 176.16(12)
Ge1 Te2 Ge1 100_565 . 110_565 3.97(12)
Ge1 Te2 Ge1 100_565 . 158_555 89.94(12)
Ge1 Te2 Ge1 100_565 . 158_556 94.04(12)
Ge1 Te2 Ge1 100_565 . 63_555 94.04(12)
Ge1 Te2 Ge1 100_565 . 63_655 89.94(12)
Ge1 Te2 Ge1 100_565 . 111_555 176.16(12)
Ge1 Te2 Ge1 100_565 . 111_565 3.97(12)
Ge1 Te2 Ge1 100_565 . 159_555 89.93(12)
Ge1 Te2 Ge1 100_565 . 159_556 93.77(12)
Ge1 Te2 Ge1 100_565 . 64_555 90.19(12)
Ge1 Te2 Ge1 100_565 . 64_655 86.10(12)
Ge1 Te2 Ge1 100_565 . 112_555 180.0(5)
Ge1 Te2 Ge1 100_565 . 112_565 5.43(12)
Ge1 Te2 Ge1 100_565 . 160_555 86.10(12)
Ge1 Te2 Ge1 100_565 . 160_556 90.19(12)
Ge1 Te2 Sb1 100_565 . 49_555 90.07(12)
Ge1 Te2 Sb1 100_565 . 49_655 86.23(12)
Ge1 Te2 Sb1 100_565 . 97_555 176.03(12)
Ge1 Te2 Sb1 100_565 . 97_565 3.84(12)
Ge1 Te2 Sb1 100_565 . 145_555 85.96(12)
Ge1 Te2 Sb1 100_565 . 145_556 90.06(12)
Ge1 Te2 Sb1 100_565 . 50_555 93.90(12)
Ge1 Te2 Sb1 100_565 . 50_655 90.07(12)
Ge1 Te2 Sb1 100_565 . 98_555 179.82(12)
Ge1 Te2 Sb1 100_565 . 98_565 5.61(12)
Ge1 Te2 Sb1 100_565 . 146_555 90.07(12)
Ge1 Te2 Sb1 100_565 . 146_556 93.90(12)
Ge1 Te2 Sb1 100_565 . 51_555 90.06(12)
Ge1 Te2 Sb1 100_565 . 51_655 85.96(12)
Ge1 Te2 Sb1 100_565 . 99_555 176.03(12)
Ge1 Te2 Sb1 100_565 . 99_565 3.84(12)
Ge1 Te2 Sb1 100_565 . 147_555 86.23(12)
Ge1 Te2 Sb1 100_565 . 147_556 90.07(12)
Ge1 Te2 Sb1 100_565 . 52_555 93.90(12)
Ge1 Te2 Sb1 100_565 . 52_655 89.81(12)
Ge1 Te2 Sb1 100_565 . 100_555 174.57(12)
Ge1 Te2 Sb1 100_565 . 100_565 0.0(5)
Ge1 Te2 Sb1 100_565 . 148_555 89.81(12)
Ge1 Te2 Sb1 100_565 . 148_556 93.90(12)
Ge1 Te2 Sb1 100_565 . 61_555 89.93(12)
Ge1 Te2 Sb1 100_565 . 61_655 86.10(12)
Ge1 Te2 Sb1 100_565 . 109_555 174.39(12)
Ge1 Te2 Sb1 100_565 . 109_565 0.18(12)
Ge1 Te2 Sb1 100_565 . 157_555 86.10(12)
Ge1 Te2 Sb1 100_565 . 157_556 89.93(12)
Ge1 Te2 Sb1 100_565 . 62_555 93.77(12)
Ge1 Te2 Sb1 100_565 . 62_655 89.93(12)
Ge1 Te2 Sb1 100_565 . 110_555 176.16(12)
Ge1 Te2 Sb1 100_565 . 110_565 3.97(12)
Ge1 Te2 Sb1 100_565 . 158_555 89.94(12)
Ge1 Te2 Sb1 100_565 . 158_556 94.04(12)
Ge1 Te2 Sb1 100_565 . 63_555 94.04(12)
Ge1 Te2 Sb1 100_565 . 63_655 89.94(12)
Ge1 Te2 Sb1 100_565 . 111_555 176.16(12)
Ge1 Te2 Sb1 100_565 . 111_565 3.97(12)
Ge1 Te2 Sb1 100_565 . 159_555 89.93(12)
Ge1 Te2 Sb1 100_565 . 159_556 93.77(12)
Ge1 Te2 Sb1 100_565 . 64_555 90.19(12)
Ge1 Te2 Sb1 100_565 . 64_655 86.10(12)
Ge1 Te2 Sb1 100_565 . 112_555 180.0(5)
Ge1 Te2 Sb1 100_565 . 112_565 5.43(12)
Ge1 Te2 Sb1 100_565 . 160_555 86.10(12)
Ge1 Te2 Sb1 100_565 . 160_556 90.19(12)
Ge1 Te2 Ge1 148_555 . 148_556 174.57(12)
Ge1 Te2 Ge1 148_555 . 61_555 89.94(12)
Ge1 Te2 Ge1 148_555 . 61_655 86.35(12)
Ge1 Te2 Ge1 148_555 . 109_555 86.10(12)
Ge1 Te2 Ge1 148_555 . 109_565 89.94(12)
Ge1 Te2 Ge1 148_555 . 157_555 3.71(12)
Ge1 Te2 Ge1 148_555 . 157_556 176.16(12)
Ge1 Te2 Ge1 148_555 . 62_555 89.94(12)
Ge1 Te2 Ge1 148_555 . 62_655 86.10(12)
Ge1 Te2 Ge1 148_555 . 110_555 86.35(12)
Ge1 Te2 Ge1 148_555 . 110_565 89.94(12)
Ge1 Te2 Ge1 148_555 . 158_555 3.71(12)
Ge1 Te2 Ge1 148_555 . 158_556 176.16(12)
Ge1 Te2 Ge1 148_555 . 63_555 93.77(12)
Ge1 Te2 Ge1 148_555 . 63_655 89.94(12)
Ge1 Te2 Ge1 148_555 . 111_555 89.94(12)
Ge1 Te2 Ge1 148_555 . 111_565 93.77(12)
Ge1 Te2 Ge1 148_555 . 159_555 0.18(12)
Ge1 Te2 Ge1 148_555 . 159_556 174.75(12)
Ge1 Te2 Ge1 148_555 . 64_555 93.77(12)
Ge1 Te2 Ge1 148_555 . 64_655 90.19(12)
Ge1 Te2 Ge1 148_555 . 112_555 90.19(12)
Ge1 Te2 Ge1 148_555 . 112_565 93.77(12)
Ge1 Te2 Ge1 148_555 . 160_555 5.43(12)
Ge1 Te2 Ge1 148_555 . 160_556 180.0(5)
Ge1 Te2 Sb1 148_555 . 49_555 93.90(12)
Ge1 Te2 Sb1 148_555 . 49_655 90.06(12)
Ge1 Te2 Sb1 148_555 . 97_555 90.06(12)
Ge1 Te2 Sb1 148_555 . 97_565 93.65(12)
Ge1 Te2 Sb1 148_555 . 145_555 3.84(12)
Ge1 Te2 Sb1 148_555 . 145_556 176.29(12)
Ge1 Te2 Sb1 148_555 . 50_555 93.65(12)
Ge1 Te2 Sb1 148_555 . 50_655 90.06(12)
Ge1 Te2 Sb1 148_555 . 98_555 90.06(12)
Ge1 Te2 Sb1 148_555 . 98_565 93.90(12)
Ge1 Te2 Sb1 148_555 . 146_555 3.84(12)
Ge1 Te2 Sb1 148_555 . 146_556 176.29(12)
Ge1 Te2 Sb1 148_555 . 51_555 90.06(12)
Ge1 Te2 Sb1 148_555 . 51_655 86.23(12)
Ge1 Te2 Sb1 148_555 . 99_555 86.23(12)
Ge1 Te2 Sb1 148_555 . 99_565 90.06(12)
Ge1 Te2 Sb1 148_555 . 147_555 5.25(12)
Ge1 Te2 Sb1 148_555 . 147_556 179.82(12)
Ge1 Te2 Sb1 148_555 . 52_555 89.81(12)
Ge1 Te2 Sb1 148_555 . 52_655 86.23(12)
Ge1 Te2 Sb1 148_555 . 100_555 86.23(12)
Ge1 Te2 Sb1 148_555 . 100_565 89.81(12)
Ge1 Te2 Sb1 148_555 . 148_555 0.0(5)
Ge1 Te2 Sb1 148_555 . 148_556 174.57(12)
Ge1 Te2 Sb1 148_555 . 61_555 89.94(12)
Ge1 Te2 Sb1 148_555 . 61_655 86.35(12)
Ge1 Te2 Sb1 148_555 . 109_555 86.10(12)
Ge1 Te2 Sb1 148_555 . 109_565 89.94(12)
Ge1 Te2 Sb1 148_555 . 157_555 3.71(12)
Ge1 Te2 Sb1 148_555 . 157_556 176.16(12)
Ge1 Te2 Sb1 148_555 . 62_555 89.94(12)
Ge1 Te2 Sb1 148_555 . 62_655 86.10(12)
Ge1 Te2 Sb1 148_555 . 110_555 86.35(12)
Ge1 Te2 Sb1 148_555 . 110_565 89.94(12)
Ge1 Te2 Sb1 148_555 . 158_555 3.71(12)
Ge1 Te2 Sb1 148_555 . 158_556 176.16(12)
Ge1 Te2 Sb1 148_555 . 63_555 93.77(12)
Ge1 Te2 Sb1 148_555 . 63_655 89.94(12)
Ge1 Te2 Sb1 148_555 . 111_555 89.94(12)
Ge1 Te2 Sb1 148_555 . 111_565 93.77(12)
Ge1 Te2 Sb1 148_555 . 159_555 0.18(12)
Ge1 Te2 Sb1 148_555 . 159_556 174.75(12)
Ge1 Te2 Sb1 148_555 . 64_555 93.77(12)
Ge1 Te2 Sb1 148_555 . 64_655 90.19(12)
Ge1 Te2 Sb1 148_555 . 112_555 90.19(12)
Ge1 Te2 Sb1 148_555 . 112_565 93.77(12)
Ge1 Te2 Sb1 148_555 . 160_555 5.43(12)
Ge1 Te2 Sb1 148_555 . 160_556 180.0(5)
Ge1 Te2 Ge1 148_556 . 61_555 94.04(12)
Ge1 Te2 Ge1 148_556 . 61_655 89.94(12)
Ge1 Te2 Ge1 148_556 . 109_555 89.93(12)
Ge1 Te2 Ge1 148_556 . 109_565 93.77(12)
Ge1 Te2 Ge1 148_556 . 157_555 176.16(12)
Ge1 Te2 Ge1 148_556 . 157_556 3.97(12)
Ge1 Te2 Ge1 148_556 . 62_555 93.77(12)
Ge1 Te2 Ge1 148_556 . 62_655 89.93(12)
Ge1 Te2 Ge1 148_556 . 110_555 89.94(12)
Ge1 Te2 Ge1 148_556 . 110_565 94.04(12)
Ge1 Te2 Ge1 148_556 . 158_555 176.16(12)
Ge1 Te2 Ge1 148_556 . 158_556 3.97(12)
Ge1 Te2 Ge1 148_556 . 63_555 89.93(12)
Ge1 Te2 Ge1 148_556 . 63_655 86.10(12)
Ge1 Te2 Ge1 148_556 . 111_555 86.10(12)
Ge1 Te2 Ge1 148_556 . 111_565 89.93(12)
Ge1 Te2 Ge1 148_556 . 159_555 174.39(12)
Ge1 Te2 Ge1 148_556 . 159_556 0.18(12)
Ge1 Te2 Ge1 148_556 . 64_555 90.19(12)
Ge1 Te2 Ge1 148_556 . 64_655 86.10(12)
Ge1 Te2 Ge1 148_556 . 112_555 86.10(12)
Ge1 Te2 Ge1 148_556 . 112_565 90.19(12)
Ge1 Te2 Ge1 148_556 . 160_555 180.0(5)
Ge1 Te2 Ge1 148_556 . 160_556 5.43(12)
Ge1 Te2 Sb1 148_556 . 49_555 90.07(12)
Ge1 Te2 Sb1 148_556 . 49_655 86.23(12)
Ge1 Te2 Sb1 148_556 . 97_555 85.96(12)
Ge1 Te2 Sb1 148_556 . 97_565 90.06(12)
Ge1 Te2 Sb1 148_556 . 145_555 176.03(12)
Ge1 Te2 Sb1 148_556 . 145_556 3.84(12)
Ge1 Te2 Sb1 148_556 . 50_555 90.06(12)
Ge1 Te2 Sb1 148_556 . 50_655 85.96(12)
Ge1 Te2 Sb1 148_556 . 98_555 86.23(12)
Ge1 Te2 Sb1 148_556 . 98_565 90.07(12)
Ge1 Te2 Sb1 148_556 . 146_555 176.03(12)
Ge1 Te2 Sb1 148_556 . 146_556 3.84(12)
Ge1 Te2 Sb1 148_556 . 51_555 93.90(12)
Ge1 Te2 Sb1 148_556 . 51_655 90.07(12)
Ge1 Te2 Sb1 148_556 . 99_555 90.07(12)
Ge1 Te2 Sb1 148_556 . 99_565 93.90(12)
Ge1 Te2 Sb1 148_556 . 147_555 179.82(12)
Ge1 Te2 Sb1 148_556 . 147_556 5.61(12)
Ge1 Te2 Sb1 148_556 . 52_555 93.90(12)
Ge1 Te2 Sb1 148_556 . 52_655 89.81(12)
Ge1 Te2 Sb1 148_556 . 100_555 89.81(12)
Ge1 Te2 Sb1 148_556 . 100_565 93.90(12)
Ge1 Te2 Sb1 148_556 . 148_555 174.57(12)
Ge1 Te2 Sb1 148_556 . 148_556 0.0(5)
Ge1 Te2 Sb1 148_556 . 61_555 94.04(12)
Ge1 Te2 Sb1 148_556 . 61_655 89.94(12)
Ge1 Te2 Sb1 148_556 . 109_555 89.93(12)
Ge1 Te2 Sb1 148_556 . 109_565 93.77(12)
Ge1 Te2 Sb1 148_556 . 157_555 176.16(12)
Ge1 Te2 Sb1 148_556 . 157_556 3.97(12)
Ge1 Te2 Sb1 148_556 . 62_555 93.77(12)
Ge1 Te2 Sb1 148_556 . 62_655 89.93(12)
Ge1 Te2 Sb1 148_556 . 110_555 89.94(12)
Ge1 Te2 Sb1 148_556 . 110_565 94.04(12)
Ge1 Te2 Sb1 148_556 . 158_555 176.16(12)
Ge1 Te2 Sb1 148_556 . 158_556 3.97(12)
Ge1 Te2 Sb1 148_556 . 63_555 89.93(12)
Ge1 Te2 Sb1 148_556 . 63_655 86.10(12)
Ge1 Te2 Sb1 148_556 . 111_555 86.10(12)
Ge1 Te2 Sb1 148_556 . 111_565 89.93(12)
Ge1 Te2 Sb1 148_556 . 159_555 174.39(12)
Ge1 Te2 Sb1 148_556 . 159_556 0.18(12)
Ge1 Te2 Sb1 148_556 . 64_555 90.19(12)
Ge1 Te2 Sb1 148_556 . 64_655 86.10(12)
Ge1 Te2 Sb1 148_556 . 112_555 86.10(12)
Ge1 Te2 Sb1 148_556 . 112_565 90.19(12)
Ge1 Te2 Sb1 148_556 . 160_555 180.0(5)
Ge1 Te2 Sb1 148_556 . 160_556 5.43(12)
Ge1 Te2 Ge1 61_555 . 61_655 174.57(12)
Ge1 Te2 Ge1 61_555 . 109_555 93.90(12)
Ge1 Te2 Ge1 61_555 . 109_565 89.81(12)
Ge1 Te2 Ge1 61_555 . 157_555 89.81(12)
Ge1 Te2 Ge1 61_555 . 157_556 93.90(12)
Ge1 Te2 Ge1 61_555 . 62_555 3.84(12)
Ge1 Te2 Ge1 61_555 . 62_655 176.03(12)
Ge1 Te2 Ge1 61_555 . 110_555 90.06(12)
Ge1 Te2 Ge1 61_555 . 110_565 85.96(12)
Ge1 Te2 Ge1 61_555 . 158_555 86.23(12)
Ge1 Te2 Ge1 61_555 . 158_556 90.07(12)
Ge1 Te2 Ge1 61_555 . 63_555 5.61(12)
Ge1 Te2 Ge1 61_555 . 63_655 179.82(12)
Ge1 Te2 Ge1 61_555 . 111_555 93.90(12)
Ge1 Te2 Ge1 61_555 . 111_565 90.07(12)
Ge1 Te2 Ge1 61_555 . 159_555 90.07(12)
Ge1 Te2 Ge1 61_555 . 159_556 93.90(12)
Ge1 Te2 Ge1 61_555 . 64_555 3.84(12)
Ge1 Te2 Ge1 61_555 . 64_655 176.03(12)
Ge1 Te2 Ge1 61_555 . 112_555 90.07(12)
Ge1 Te2 Ge1 61_555 . 112_565 86.23(12)
Ge1 Te2 Ge1 61_555 . 160_555 85.96(12)
Ge1 Te2 Ge1 61_555 . 160_556 90.06(12)
Ge1 Te2 Sb1 61_555 . 49_555 3.97(12)
Ge1 Te2 Sb1 61_555 . 49_655 176.16(12)
Ge1 Te2 Sb1 61_555 . 97_555 94.04(12)
Ge1 Te2 Sb1 61_555 . 97_565 89.94(12)
Ge1 Te2 Sb1 61_555 . 145_555 89.93(12)
Ge1 Te2 Sb1 61_555 . 145_556 93.77(12)
Ge1 Te2 Sb1 61_555 . 50_555 5.43(12)
Ge1 Te2 Sb1 61_555 . 50_655 180.0(5)
Ge1 Te2 Sb1 61_555 . 98_555 90.19(12)
Ge1 Te2 Sb1 61_555 . 98_565 86.10(12)
Ge1 Te2 Sb1 61_555 . 146_555 86.10(12)
Ge1 Te2 Sb1 61_555 . 146_556 90.19(12)
Ge1 Te2 Sb1 61_555 . 51_555 0.18(12)
Ge1 Te2 Sb1 61_555 . 51_655 174.39(12)
Ge1 Te2 Sb1 61_555 . 99_555 89.93(12)
Ge1 Te2 Sb1 61_555 . 99_565 86.10(12)
Ge1 Te2 Sb1 61_555 . 147_555 86.10(12)
Ge1 Te2 Sb1 61_555 . 147_556 89.93(12)
Ge1 Te2 Sb1 61_555 . 52_555 3.97(12)
Ge1 Te2 Sb1 61_555 . 52_655 176.16(12)
Ge1 Te2 Sb1 61_555 . 100_555 93.77(12)
Ge1 Te2 Sb1 61_555 . 100_565 89.93(12)
Ge1 Te2 Sb1 61_555 . 148_555 89.94(12)
Ge1 Te2 Sb1 61_555 . 148_556 94.04(12)
Ge1 Te2 Sb1 61_555 . 61_555 0.0(5)
Ge1 Te2 Sb1 61_555 . 61_655 174.57(12)
Ge1 Te2 Sb1 61_555 . 109_555 93.90(12)
Ge1 Te2 Sb1 61_555 . 109_565 89.81(12)
Ge1 Te2 Sb1 61_555 . 157_555 89.81(12)
Ge1 Te2 Sb1 61_555 . 157_556 93.90(12)
Ge1 Te2 Sb1 61_555 . 62_555 3.84(12)
Ge1 Te2 Sb1 61_555 . 62_655 176.03(12)
Ge1 Te2 Sb1 61_555 . 110_555 90.06(12)
Ge1 Te2 Sb1 61_555 . 110_565 85.96(12)
Ge1 Te2 Sb1 61_555 . 158_555 86.23(12)
Ge1 Te2 Sb1 61_555 . 158_556 90.07(12)
Ge1 Te2 Sb1 61_555 . 63_555 5.61(12)
Ge1 Te2 Sb1 61_555 . 63_655 179.82(12)
Ge1 Te2 Sb1 61_555 . 111_555 93.90(12)
Ge1 Te2 Sb1 61_555 . 111_565 90.07(12)
Ge1 Te2 Sb1 61_555 . 159_555 90.07(12)
Ge1 Te2 Sb1 61_555 . 159_556 93.90(12)
Ge1 Te2 Sb1 61_555 . 64_555 3.84(12)
Ge1 Te2 Sb1 61_555 . 64_655 176.03(12)
Ge1 Te2 Sb1 61_555 . 112_555 90.07(12)
Ge1 Te2 Sb1 61_555 . 112_565 86.23(12)
Ge1 Te2 Sb1 61_555 . 160_555 85.96(12)
Ge1 Te2 Sb1 61_555 . 160_556 90.06(12)
Ge1 Te2 Ge1 61_655 . 109_555 89.81(12)
Ge1 Te2 Ge1 61_655 . 109_565 86.23(12)
Ge1 Te2 Ge1 61_655 . 157_555 86.23(12)
Ge1 Te2 Ge1 61_655 . 157_556 89.81(12)
Ge1 Te2 Ge1 61_655 . 62_555 176.29(12)
Ge1 Te2 Ge1 61_655 . 62_655 3.84(12)
Ge1 Te2 Ge1 61_655 . 110_555 93.65(12)
Ge1 Te2 Ge1 61_655 . 110_565 90.06(12)
Ge1 Te2 Ge1 61_655 . 158_555 90.06(12)
Ge1 Te2 Ge1 61_655 . 158_556 93.90(12)
Ge1 Te2 Ge1 61_655 . 63_555 179.82(12)
Ge1 Te2 Ge1 61_655 . 63_655 5.25(12)
Ge1 Te2 Ge1 61_655 . 111_555 90.06(12)
Ge1 Te2 Ge1 61_655 . 111_565 86.23(12)
Ge1 Te2 Ge1 61_655 . 159_555 86.23(12)
Ge1 Te2 Ge1 61_655 . 159_556 90.06(12)
Ge1 Te2 Ge1 61_655 . 64_555 176.29(12)
Ge1 Te2 Ge1 61_655 . 64_655 3.84(12)
Ge1 Te2 Ge1 61_655 . 112_555 93.90(12)
Ge1 Te2 Ge1 61_655 . 112_565 90.06(12)
Ge1 Te2 Ge1 61_655 . 160_555 90.06(12)
Ge1 Te2 Ge1 61_655 . 160_556 93.65(12)
Ge1 Te2 Sb1 61_655 . 49_555 176.16(12)
Ge1 Te2 Sb1 61_655 . 49_655 3.71(12)
Ge1 Te2 Sb1 61_655 . 97_555 89.94(12)
Ge1 Te2 Sb1 61_655 . 97_565 86.35(12)
Ge1 Te2 Sb1 61_655 . 145_555 86.10(12)
Ge1 Te2 Sb1 61_655 . 145_556 89.94(12)
Ge1 Te2 Sb1 61_655 . 50_555 180.0(5)
Ge1 Te2 Sb1 61_655 . 50_655 5.43(12)
Ge1 Te2 Sb1 61_655 . 98_555 93.77(12)
Ge1 Te2 Sb1 61_655 . 98_565 90.19(12)
Ge1 Te2 Sb1 61_655 . 146_555 90.19(12)
Ge1 Te2 Sb1 61_655 . 146_556 93.77(12)
Ge1 Te2 Sb1 61_655 . 51_555 174.75(12)
Ge1 Te2 Sb1 61_655 . 51_655 0.18(12)
Ge1 Te2 Sb1 61_655 . 99_555 93.77(12)
Ge1 Te2 Sb1 61_655 . 99_565 89.94(12)
Ge1 Te2 Sb1 61_655 . 147_555 89.94(12)
Ge1 Te2 Sb1 61_655 . 147_556 93.77(12)
Ge1 Te2 Sb1 61_655 . 52_555 176.16(12)
Ge1 Te2 Sb1 61_655 . 52_655 3.71(12)
Ge1 Te2 Sb1 61_655 . 100_555 89.94(12)
Ge1 Te2 Sb1 61_655 . 100_565 86.10(12)
Ge1 Te2 Sb1 61_655 . 148_555 86.35(12)
Ge1 Te2 Sb1 61_655 . 148_556 89.94(12)
Ge1 Te2 Sb1 61_655 . 61_555 174.57(12)
Ge1 Te2 Sb1 61_655 . 61_655 0.0(5)
Ge1 Te2 Sb1 61_655 . 109_555 89.81(12)
Ge1 Te2 Sb1 61_655 . 109_565 86.23(12)
Ge1 Te2 Sb1 61_655 . 157_555 86.23(12)
Ge1 Te2 Sb1 61_655 . 157_556 89.81(12)
Ge1 Te2 Sb1 61_655 . 62_555 176.29(12)
Ge1 Te2 Sb1 61_655 . 62_655 3.84(12)
Ge1 Te2 Sb1 61_655 . 110_555 93.65(12)
Ge1 Te2 Sb1 61_655 . 110_565 90.06(12)
Ge1 Te2 Sb1 61_655 . 158_555 90.06(12)
Ge1 Te2 Sb1 61_655 . 158_556 93.90(12)
Ge1 Te2 Sb1 61_655 . 63_555 179.82(12)
Ge1 Te2 Sb1 61_655 . 63_655 5.25(12)
Ge1 Te2 Sb1 61_655 . 111_555 90.06(12)
Ge1 Te2 Sb1 61_655 . 111_565 86.23(12)
Ge1 Te2 Sb1 61_655 . 159_555 86.23(12)
Ge1 Te2 Sb1 61_655 . 159_556 90.06(12)
Ge1 Te2 Sb1 61_655 . 64_555 176.29(12)
Ge1 Te2 Sb1 61_655 . 64_655 3.84(12)
Ge1 Te2 Sb1 61_655 . 112_555 93.90(12)
Ge1 Te2 Sb1 61_655 . 112_565 90.06(12)
Ge1 Te2 Sb1 61_655 . 160_555 90.06(12)
Ge1 Te2 Sb1 61_655 . 160_556 93.65(12)
Ge1 Te2 Ge1 109_555 . 109_565 174.57(12)
Ge1 Te2 Ge1 109_555 . 157_555 89.81(12)
Ge1 Te2 Ge1 109_555 . 157_556 93.90(12)
Ge1 Te2 Ge1 109_555 . 62_555 90.06(12)
Ge1 Te2 Ge1 109_555 . 62_655 85.96(12)
Ge1 Te2 Ge1 109_555 . 110_555 3.84(12)
Ge1 Te2 Ge1 109_555 . 110_565 176.03(12)
Ge1 Te2 Ge1 109_555 . 158_555 86.23(12)
Ge1 Te2 Ge1 109_555 . 158_556 90.07(12)
Ge1 Te2 Ge1 109_555 . 63_555 90.07(12)
Ge1 Te2 Ge1 109_555 . 63_655 86.23(12)
Ge1 Te2 Ge1 109_555 . 111_555 3.84(12)
Ge1 Te2 Ge1 109_555 . 111_565 176.03(12)
Ge1 Te2 Ge1 109_555 . 159_555 85.96(12)
Ge1 Te2 Ge1 109_555 . 159_556 90.06(12)
Ge1 Te2 Ge1 109_555 . 64_555 93.90(12)
Ge1 Te2 Ge1 109_555 . 64_655 90.07(12)
Ge1 Te2 Ge1 109_555 . 112_555 5.61(12)
Ge1 Te2 Ge1 109_555 . 112_565 179.82(12)
Ge1 Te2 Ge1 109_555 . 160_555 90.07(12)
Ge1 Te2 Ge1 109_555 . 160_556 93.90(12)
Ge1 Te2 Sb1 109_555 . 49_555 94.04(12)
Ge1 Te2 Sb1 109_555 . 49_655 89.94(12)
Ge1 Te2 Sb1 109_555 . 97_555 3.97(12)
Ge1 Te2 Sb1 109_555 . 97_565 176.16(12)
Ge1 Te2 Sb1 109_555 . 145_555 89.93(12)
Ge1 Te2 Sb1 109_555 . 145_556 93.77(12)
Ge1 Te2 Sb1 109_555 . 50_555 90.19(12)
Ge1 Te2 Sb1 109_555 . 50_655 86.10(12)
Ge1 Te2 Sb1 109_555 . 98_555 5.43(12)
Ge1 Te2 Sb1 109_555 . 98_565 180.0(5)
Ge1 Te2 Sb1 109_555 . 146_555 86.10(12)
Ge1 Te2 Sb1 109_555 . 146_556 90.19(12)
Ge1 Te2 Sb1 109_555 . 51_555 93.77(12)
Ge1 Te2 Sb1 109_555 . 51_655 89.93(12)
Ge1 Te2 Sb1 109_555 . 99_555 3.97(12)
Ge1 Te2 Sb1 109_555 . 99_565 176.16(12)
Ge1 Te2 Sb1 109_555 . 147_555 89.94(12)
Ge1 Te2 Sb1 109_555 . 147_556 94.04(12)
Ge1 Te2 Sb1 109_555 . 52_555 89.93(12)
Ge1 Te2 Sb1 109_555 . 52_655 86.10(12)
Ge1 Te2 Sb1 109_555 . 100_555 0.18(12)
Ge1 Te2 Sb1 109_555 . 100_565 174.39(12)
Ge1 Te2 Sb1 109_555 . 148_555 86.10(12)
Ge1 Te2 Sb1 109_555 . 148_556 89.93(12)
Ge1 Te2 Sb1 109_555 . 61_555 93.90(12)
Ge1 Te2 Sb1 109_555 . 61_655 89.81(12)
Ge1 Te2 Sb1 109_555 . 109_555 0.0(5)
Ge1 Te2 Sb1 109_555 . 109_565 174.57(12)
Ge1 Te2 Sb1 109_555 . 157_555 89.81(12)
Ge1 Te2 Sb1 109_555 . 157_556 93.90(12)
Ge1 Te2 Sb1 109_555 . 62_555 90.06(12)
Ge1 Te2 Sb1 109_555 . 62_655 85.96(12)
Ge1 Te2 Sb1 109_555 . 110_555 3.84(12)
Ge1 Te2 Sb1 109_555 . 110_565 176.03(12)
Ge1 Te2 Sb1 109_555 . 158_555 86.23(12)
Ge1 Te2 Sb1 109_555 . 158_556 90.07(12)
Ge1 Te2 Sb1 109_555 . 63_555 90.07(12)
Ge1 Te2 Sb1 109_555 . 63_655 86.23(12)
Ge1 Te2 Sb1 109_555 . 111_555 3.84(12)
Ge1 Te2 Sb1 109_555 . 111_565 176.03(12)
Ge1 Te2 Sb1 109_555 . 159_555 85.96(12)
Ge1 Te2 Sb1 109_555 . 159_556 90.06(12)
Ge1 Te2 Sb1 109_555 . 64_555 93.90(12)
Ge1 Te2 Sb1 109_555 . 64_655 90.07(12)
Ge1 Te2 Sb1 109_555 . 112_555 5.61(12)
Ge1 Te2 Sb1 109_555 . 112_565 179.82(12)
Ge1 Te2 Sb1 109_555 . 160_555 90.07(12)
Ge1 Te2 Sb1 109_555 . 160_556 93.90(12)
Ge1 Te2 Ge1 109_565 . 157_555 86.23(12)
Ge1 Te2 Ge1 109_565 . 157_556 89.81(12)
Ge1 Te2 Ge1 109_565 . 62_555 93.65(12)
Ge1 Te2 Ge1 109_565 . 62_655 90.06(12)
Ge1 Te2 Ge1 109_565 . 110_555 176.29(12)
Ge1 Te2 Ge1 109_565 . 110_565 3.84(12)
Ge1 Te2 Ge1 109_565 . 158_555 90.06(12)
Ge1 Te2 Ge1 109_565 . 158_556 93.90(12)
Ge1 Te2 Ge1 109_565 . 63_555 93.90(12)
Ge1 Te2 Ge1 109_565 . 63_655 90.06(12)
Ge1 Te2 Ge1 109_565 . 111_555 176.29(12)
Ge1 Te2 Ge1 109_565 . 111_565 3.84(12)
Ge1 Te2 Ge1 109_565 . 159_555 90.06(12)
Ge1 Te2 Ge1 109_565 . 159_556 93.65(12)
Ge1 Te2 Ge1 109_565 . 64_555 90.06(12)
Ge1 Te2 Ge1 109_565 . 64_655 86.23(12)
Ge1 Te2 Ge1 109_565 . 112_555 179.82(12)
Ge1 Te2 Ge1 109_565 . 112_565 5.25(12)
Ge1 Te2 Ge1 109_565 . 160_555 86.23(12)
Ge1 Te2 Ge1 109_565 . 160_556 90.06(12)
Ge1 Te2 Sb1 109_565 . 49_555 89.94(12)
Ge1 Te2 Sb1 109_565 . 49_655 86.35(12)
Ge1 Te2 Sb1 109_565 . 97_555 176.16(12)
Ge1 Te2 Sb1 109_565 . 97_565 3.71(12)
Ge1 Te2 Sb1 109_565 . 145_555 86.10(12)
Ge1 Te2 Sb1 109_565 . 145_556 89.94(12)
Ge1 Te2 Sb1 109_565 . 50_555 93.77(12)
Ge1 Te2 Sb1 109_565 . 50_655 90.19(12)
Ge1 Te2 Sb1 109_565 . 98_555 180.0(5)
Ge1 Te2 Sb1 109_565 . 98_565 5.43(12)
Ge1 Te2 Sb1 109_565 . 146_555 90.19(12)
Ge1 Te2 Sb1 109_565 . 146_556 93.77(12)
Ge1 Te2 Sb1 109_565 . 51_555 89.94(12)
Ge1 Te2 Sb1 109_565 . 51_655 86.10(12)
Ge1 Te2 Sb1 109_565 . 99_555 176.16(12)
Ge1 Te2 Sb1 109_565 . 99_565 3.71(12)
Ge1 Te2 Sb1 109_565 . 147_555 86.35(12)
Ge1 Te2 Sb1 109_565 . 147_556 89.94(12)
Ge1 Te2 Sb1 109_565 . 52_555 93.77(12)
Ge1 Te2 Sb1 109_565 . 52_655 89.94(12)
Ge1 Te2 Sb1 109_565 . 100_555 174.75(12)
Ge1 Te2 Sb1 109_565 . 100_565 0.18(12)
Ge1 Te2 Sb1 109_565 . 148_555 89.94(12)
Ge1 Te2 Sb1 109_565 . 148_556 93.77(12)
Ge1 Te2 Sb1 109_565 . 61_555 89.81(12)
Ge1 Te2 Sb1 109_565 . 61_655 86.23(12)
Ge1 Te2 Sb1 109_565 . 109_555 174.57(12)
Ge1 Te2 Sb1 109_565 . 109_565 0.0(5)
Ge1 Te2 Sb1 109_565 . 157_555 86.23(12)
Ge1 Te2 Sb1 109_565 . 157_556 89.81(12)
Ge1 Te2 Sb1 109_565 . 62_555 93.65(12)
Ge1 Te2 Sb1 109_565 . 62_655 90.06(12)
Ge1 Te2 Sb1 109_565 . 110_555 176.29(12)
Ge1 Te2 Sb1 109_565 . 110_565 3.84(12)
Ge1 Te2 Sb1 109_565 . 158_555 90.06(12)
Ge1 Te2 Sb1 109_565 . 158_556 93.90(12)
Ge1 Te2 Sb1 109_565 . 63_555 93.90(12)
Ge1 Te2 Sb1 109_565 . 63_655 90.06(12)
Ge1 Te2 Sb1 109_565 . 111_555 176.29(12)
Ge1 Te2 Sb1 109_565 . 111_565 3.84(12)
Ge1 Te2 Sb1 109_565 . 159_555 90.06(12)
Ge1 Te2 Sb1 109_565 . 159_556 93.65(12)
Ge1 Te2 Sb1 109_565 . 64_555 90.06(12)
Ge1 Te2 Sb1 109_565 . 64_655 86.23(12)
Ge1 Te2 Sb1 109_565 . 112_555 179.82(12)
Ge1 Te2 Sb1 109_565 . 112_565 5.25(12)
Ge1 Te2 Sb1 109_565 . 160_555 86.23(12)
Ge1 Te2 Sb1 109_565 . 160_556 90.06(12)
Ge1 Te2 Ge1 157_555 . 157_556 174.57(12)
Ge1 Te2 Ge1 157_555 . 62_555 90.06(12)
Ge1 Te2 Ge1 157_555 . 62_655 86.23(12)
Ge1 Te2 Ge1 157_555 . 110_555 90.06(12)
Ge1 Te2 Ge1 157_555 . 110_565 86.23(12)
Ge1 Te2 Ge1 157_555 . 158_555 5.25(12)
Ge1 Te2 Ge1 157_555 . 158_556 179.82(12)
Ge1 Te2 Ge1 157_555 . 63_555 93.90(12)
Ge1 Te2 Ge1 157_555 . 63_655 90.06(12)
Ge1 Te2 Ge1 157_555 . 111_555 93.65(12)
Ge1 Te2 Ge1 157_555 . 111_565 90.06(12)
Ge1 Te2 Ge1 157_555 . 159_555 3.84(12)
Ge1 Te2 Ge1 157_555 . 159_556 176.29(12)
Ge1 Te2 Ge1 157_555 . 64_555 93.65(12)
Ge1 Te2 Ge1 157_555 . 64_655 90.06(12)
Ge1 Te2 Ge1 157_555 . 112_555 93.90(12)
Ge1 Te2 Ge1 157_555 . 112_565 90.06(12)
Ge1 Te2 Ge1 157_555 . 160_555 3.84(12)
Ge1 Te2 Ge1 157_555 . 160_556 176.29(12)
Ge1 Te2 Sb1 157_555 . 49_555 93.77(12)
Ge1 Te2 Sb1 157_555 . 49_655 89.94(12)
Ge1 Te2 Sb1 157_555 . 97_555 93.77(12)
Ge1 Te2 Sb1 157_555 . 97_565 89.94(12)
Ge1 Te2 Sb1 157_555 . 145_555 0.18(12)
Ge1 Te2 Sb1 157_555 . 145_556 174.75(12)
Ge1 Te2 Sb1 157_555 . 50_555 93.77(12)
Ge1 Te2 Sb1 157_555 . 50_655 90.19(12)
Ge1 Te2 Sb1 157_555 . 98_555 93.77(12)
Ge1 Te2 Sb1 157_555 . 98_565 90.19(12)
Ge1 Te2 Sb1 157_555 . 146_555 5.43(12)
Ge1 Te2 Sb1 157_555 . 146_556 180.0(5)
Ge1 Te2 Sb1 157_555 . 51_555 89.94(12)
Ge1 Te2 Sb1 157_555 . 51_655 86.10(12)
Ge1 Te2 Sb1 157_555 . 99_555 89.94(12)
Ge1 Te2 Sb1 157_555 . 99_565 86.35(12)
Ge1 Te2 Sb1 157_555 . 147_555 3.71(12)
Ge1 Te2 Sb1 157_555 . 147_556 176.16(12)
Ge1 Te2 Sb1 157_555 . 52_555 89.94(12)
Ge1 Te2 Sb1 157_555 . 52_655 86.35(12)
Ge1 Te2 Sb1 157_555 . 100_555 89.94(12)
Ge1 Te2 Sb1 157_555 . 100_565 86.10(12)
Ge1 Te2 Sb1 157_555 . 148_555 3.71(12)
Ge1 Te2 Sb1 157_555 . 148_556 176.16(12)
Ge1 Te2 Sb1 157_555 . 61_555 89.81(12)
Ge1 Te2 Sb1 157_555 . 61_655 86.23(12)
Ge1 Te2 Sb1 157_555 . 109_555 89.81(12)
Ge1 Te2 Sb1 157_555 . 109_565 86.23(12)
Ge1 Te2 Sb1 157_555 . 157_555 0.0(5)
Ge1 Te2 Sb1 157_555 . 157_556 174.57(12)
Ge1 Te2 Sb1 157_555 . 62_555 90.06(12)
Ge1 Te2 Sb1 157_555 . 62_655 86.23(12)
Ge1 Te2 Sb1 157_555 . 110_555 90.06(12)
Ge1 Te2 Sb1 157_555 . 110_565 86.23(12)
Ge1 Te2 Sb1 157_555 . 158_555 5.25(12)
Ge1 Te2 Sb1 157_555 . 158_556 179.82(12)
Ge1 Te2 Sb1 157_555 . 63_555 93.90(12)
Ge1 Te2 Sb1 157_555 . 63_655 90.06(12)
Ge1 Te2 Sb1 157_555 . 111_555 93.65(12)
Ge1 Te2 Sb1 157_555 . 111_565 90.06(12)
Ge1 Te2 Sb1 157_555 . 159_555 3.84(12)
Ge1 Te2 Sb1 157_555 . 159_556 176.29(12)
Ge1 Te2 Sb1 157_555 . 64_555 93.65(12)
Ge1 Te2 Sb1 157_555 . 64_655 90.06(12)
Ge1 Te2 Sb1 157_555 . 112_555 93.90(12)
Ge1 Te2 Sb1 157_555 . 112_565 90.06(12)
Ge1 Te2 Sb1 157_555 . 160_555 3.84(12)
Ge1 Te2 Sb1 157_555 . 160_556 176.29(12)
Ge1 Te2 Ge1 157_556 . 62_555 93.90(12)
Ge1 Te2 Ge1 157_556 . 62_655 90.07(12)
Ge1 Te2 Ge1 157_556 . 110_555 93.90(12)
Ge1 Te2 Ge1 157_556 . 110_565 90.07(12)
Ge1 Te2 Ge1 157_556 . 158_555 179.82(12)
Ge1 Te2 Ge1 157_556 . 158_556 5.61(12)
Ge1 Te2 Ge1 157_556 . 63_555 90.07(12)
Ge1 Te2 Ge1 157_556 . 63_655 86.23(12)
Ge1 Te2 Ge1 157_556 . 111_555 90.06(12)
Ge1 Te2 Ge1 157_556 . 111_565 85.96(12)
Ge1 Te2 Ge1 157_556 . 159_555 176.03(12)
Ge1 Te2 Ge1 157_556 . 159_556 3.84(12)
Ge1 Te2 Ge1 157_556 . 64_555 90.06(12)
Ge1 Te2 Ge1 157_556 . 64_655 85.96(12)
Ge1 Te2 Ge1 157_556 . 112_555 90.07(12)
Ge1 Te2 Ge1 157_556 . 112_565 86.23(12)
Ge1 Te2 Ge1 157_556 . 160_555 176.03(12)
Ge1 Te2 Ge1 157_556 . 160_556 3.84(12)
Ge1 Te2 Sb1 157_556 . 49_555 89.93(12)
Ge1 Te2 Sb1 157_556 . 49_655 86.10(12)
Ge1 Te2 Sb1 157_556 . 97_555 89.93(12)
Ge1 Te2 Sb1 157_556 . 97_565 86.10(12)
Ge1 Te2 Sb1 157_556 . 145_555 174.39(12)
Ge1 Te2 Sb1 157_556 . 145_556 0.18(12)
Ge1 Te2 Sb1 157_556 . 50_555 90.19(12)
Ge1 Te2 Sb1 157_556 . 50_655 86.10(12)
Ge1 Te2 Sb1 157_556 . 98_555 90.19(12)
Ge1 Te2 Sb1 157_556 . 98_565 86.10(12)
Ge1 Te2 Sb1 157_556 . 146_555 180.0(5)
Ge1 Te2 Sb1 157_556 . 146_556 5.43(12)
Ge1 Te2 Sb1 157_556 . 51_555 93.77(12)
Ge1 Te2 Sb1 157_556 . 51_655 89.93(12)
Ge1 Te2 Sb1 157_556 . 99_555 94.04(12)
Ge1 Te2 Sb1 157_556 . 99_565 89.94(12)
Ge1 Te2 Sb1 157_556 . 147_555 176.16(12)
Ge1 Te2 Sb1 157_556 . 147_556 3.97(12)
Ge1 Te2 Sb1 157_556 . 52_555 94.04(12)
Ge1 Te2 Sb1 157_556 . 52_655 89.94(12)
Ge1 Te2 Sb1 157_556 . 100_555 93.77(12)
Ge1 Te2 Sb1 157_556 . 100_565 89.93(12)
Ge1 Te2 Sb1 157_556 . 148_555 176.16(12)
Ge1 Te2 Sb1 157_556 . 148_556 3.97(12)
Ge1 Te2 Sb1 157_556 . 61_555 93.90(12)
Ge1 Te2 Sb1 157_556 . 61_655 89.81(12)
Ge1 Te2 Sb1 157_556 . 109_555 93.90(12)
Ge1 Te2 Sb1 157_556 . 109_565 89.81(12)
Ge1 Te2 Sb1 157_556 . 157_555 174.57(12)
Ge1 Te2 Sb1 157_556 . 157_556 0.0(5)
Ge1 Te2 Sb1 157_556 . 62_555 93.90(12)
Ge1 Te2 Sb1 157_556 . 62_655 90.07(12)
Ge1 Te2 Sb1 157_556 . 110_555 93.90(12)
Ge1 Te2 Sb1 157_556 . 110_565 90.07(12)
Ge1 Te2 Sb1 157_556 . 158_555 179.82(12)
Ge1 Te2 Sb1 157_556 . 158_556 5.61(12)
Ge1 Te2 Sb1 157_556 . 63_555 90.07(12)
Ge1 Te2 Sb1 157_556 . 63_655 86.23(12)
Ge1 Te2 Sb1 157_556 . 111_555 90.06(12)
Ge1 Te2 Sb1 157_556 . 111_565 85.96(12)
Ge1 Te2 Sb1 157_556 . 159_555 176.03(12)
Ge1 Te2 Sb1 157_556 . 159_556 3.84(12)
Ge1 Te2 Sb1 157_556 . 64_555 90.06(12)
Ge1 Te2 Sb1 157_556 . 64_655 85.96(12)
Ge1 Te2 Sb1 157_556 . 112_555 90.07(12)
Ge1 Te2 Sb1 157_556 . 112_565 86.23(12)
Ge1 Te2 Sb1 157_556 . 160_555 176.03(12)
Ge1 Te2 Sb1 157_556 . 160_556 3.84(12)
Ge1 Te2 Ge1 62_555 . 62_655 174.57(12)
Ge1 Te2 Ge1 62_555 . 110_555 86.23(12)
Ge1 Te2 Ge1 62_555 . 110_565 89.81(12)
Ge1 Te2 Ge1 62_555 . 158_555 86.23(12)
Ge1 Te2 Ge1 62_555 . 158_556 89.81(12)
Ge1 Te2 Ge1 62_555 . 63_555 3.84(12)
Ge1 Te2 Ge1 62_555 . 63_655 176.29(12)
Ge1 Te2 Ge1 62_555 . 111_555 90.06(12)
Ge1 Te2 Ge1 62_555 . 111_565 93.90(12)
Ge1 Te2 Ge1 62_555 . 159_555 90.06(12)
Ge1 Te2 Ge1 62_555 . 159_556 93.65(12)
Ge1 Te2 Ge1 62_555 . 64_555 5.25(12)
Ge1 Te2 Ge1 62_555 . 64_655 179.82(12)
Ge1 Te2 Ge1 62_555 . 112_555 86.23(12)
Ge1 Te2 Ge1 62_555 . 112_565 90.06(12)
Ge1 Te2 Ge1 62_555 . 160_555 86.23(12)
Ge1 Te2 Ge1 62_555 . 160_556 90.06(12)
Ge1 Te2 Sb1 62_555 . 49_555 5.43(12)
Ge1 Te2 Sb1 62_555 . 49_655 180.0(5)
Ge1 Te2 Sb1 62_555 . 97_555 90.19(12)
Ge1 Te2 Sb1 62_555 . 97_565 93.77(12)
Ge1 Te2 Sb1 62_555 . 145_555 90.19(12)
Ge1 Te2 Sb1 62_555 . 145_556 93.77(12)
Ge1 Te2 Sb1 62_555 . 50_555 3.71(12)
Ge1 Te2 Sb1 62_555 . 50_655 176.16(12)
Ge1 Te2 Sb1 62_555 . 98_555 86.35(12)
Ge1 Te2 Sb1 62_555 . 98_565 89.94(12)
Ge1 Te2 Sb1 62_555 . 146_555 86.10(12)
Ge1 Te2 Sb1 62_555 . 146_556 89.94(12)
Ge1 Te2 Sb1 62_555 . 51_555 3.71(12)
Ge1 Te2 Sb1 62_555 . 51_655 176.16(12)
Ge1 Te2 Sb1 62_555 . 99_555 86.10(12)
Ge1 Te2 Sb1 62_555 . 99_565 89.94(12)
Ge1 Te2 Sb1 62_555 . 147_555 86.35(12)
Ge1 Te2 Sb1 62_555 . 147_556 89.94(12)
Ge1 Te2 Sb1 62_555 . 52_555 0.18(12)
Ge1 Te2 Sb1 62_555 . 52_655 174.75(12)
Ge1 Te2 Sb1 62_555 . 100_555 89.94(12)
Ge1 Te2 Sb1 62_555 . 100_565 93.77(12)
Ge1 Te2 Sb1 62_555 . 148_555 89.94(12)
Ge1 Te2 Sb1 62_555 . 148_556 93.77(12)
Ge1 Te2 Sb1 62_555 . 61_555 3.84(12)
Ge1 Te2 Sb1 62_555 . 61_655 176.29(12)
Ge1 Te2 Sb1 62_555 . 109_555 90.06(12)
Ge1 Te2 Sb1 62_555 . 109_565 93.65(12)
Ge1 Te2 Sb1 62_555 . 157_555 90.06(12)
Ge1 Te2 Sb1 62_555 . 157_556 93.90(12)
Ge1 Te2 Sb1 62_555 . 62_555 0.0(5)
Ge1 Te2 Sb1 62_555 . 62_655 174.57(12)
Ge1 Te2 Sb1 62_555 . 110_555 86.23(12)
Ge1 Te2 Sb1 62_555 . 110_565 89.81(12)
Ge1 Te2 Sb1 62_555 . 158_555 86.23(12)
Ge1 Te2 Sb1 62_555 . 158_556 89.81(12)
Ge1 Te2 Sb1 62_555 . 63_555 3.84(12)
Ge1 Te2 Sb1 62_555 . 63_655 176.29(12)
Ge1 Te2 Sb1 62_555 . 111_555 90.06(12)
Ge1 Te2 Sb1 62_555 . 111_565 93.90(12)
Ge1 Te2 Sb1 62_555 . 159_555 90.06(12)
Ge1 Te2 Sb1 62_555 . 159_556 93.65(12)
Ge1 Te2 Sb1 62_555 . 64_555 5.25(12)
Ge1 Te2 Sb1 62_555 . 64_655 179.82(12)
Ge1 Te2 Sb1 62_555 . 112_555 86.23(12)
Ge1 Te2 Sb1 62_555 . 112_565 90.06(12)
Ge1 Te2 Sb1 62_555 . 160_555 86.23(12)
Ge1 Te2 Sb1 62_555 . 160_556 90.06(12)
Ge1 Te2 Ge1 62_655 . 110_555 89.81(12)
Ge1 Te2 Ge1 62_655 . 110_565 93.90(12)
Ge1 Te2 Ge1 62_655 . 158_555 89.81(12)
Ge1 Te2 Ge1 62_655 . 158_556 93.90(12)
Ge1 Te2 Ge1 62_655 . 63_555 176.03(12)
Ge1 Te2 Ge1 62_655 . 63_655 3.84(12)
Ge1 Te2 Ge1 62_655 . 111_555 86.23(12)
Ge1 Te2 Ge1 62_655 . 111_565 90.07(12)
Ge1 Te2 Ge1 62_655 . 159_555 85.96(12)
Ge1 Te2 Ge1 62_655 . 159_556 90.06(12)
Ge1 Te2 Ge1 62_655 . 64_555 179.82(12)
Ge1 Te2 Ge1 62_655 . 64_655 5.61(12)
Ge1 Te2 Ge1 62_655 . 112_555 90.07(12)
Ge1 Te2 Ge1 62_655 . 112_565 93.90(12)
Ge1 Te2 Ge1 62_655 . 160_555 90.07(12)
Ge1 Te2 Ge1 62_655 . 160_556 93.90(12)
Ge1 Te2 Sb1 62_655 . 49_555 180.0(5)
Ge1 Te2 Sb1 62_655 . 49_655 5.43(12)
Ge1 Te2 Sb1 62_655 . 97_555 86.10(12)
Ge1 Te2 Sb1 62_655 . 97_565 90.19(12)
Ge1 Te2 Sb1 62_655 . 145_555 86.10(12)
Ge1 Te2 Sb1 62_655 . 145_556 90.19(12)
Ge1 Te2 Sb1 62_655 . 50_555 176.16(12)
Ge1 Te2 Sb1 62_655 . 50_655 3.97(12)
Ge1 Te2 Sb1 62_655 . 98_555 89.94(12)
Ge1 Te2 Sb1 62_655 . 98_565 94.04(12)
Ge1 Te2 Sb1 62_655 . 146_555 89.93(12)
Ge1 Te2 Sb1 62_655 . 146_556 93.77(12)
Ge1 Te2 Sb1 62_655 . 51_555 176.16(12)
Ge1 Te2 Sb1 62_655 . 51_655 3.97(12)
Ge1 Te2 Sb1 62_655 . 99_555 89.93(12)
Ge1 Te2 Sb1 62_655 . 99_565 93.77(12)
Ge1 Te2 Sb1 62_655 . 147_555 89.94(12)
Ge1 Te2 Sb1 62_655 . 147_556 94.04(12)
Ge1 Te2 Sb1 62_655 . 52_555 174.39(12)
Ge1 Te2 Sb1 62_655 . 52_655 0.18(12)
Ge1 Te2 Sb1 62_655 . 100_555 86.10(12)
Ge1 Te2 Sb1 62_655 . 100_565 89.93(12)
Ge1 Te2 Sb1 62_655 . 148_555 86.10(12)
Ge1 Te2 Sb1 62_655 . 148_556 89.93(12)
Ge1 Te2 Sb1 62_655 . 61_555 176.03(12)
Ge1 Te2 Sb1 62_655 . 61_655 3.84(12)
Ge1 Te2 Sb1 62_655 . 109_555 85.96(12)
Ge1 Te2 Sb1 62_655 . 109_565 90.06(12)
Ge1 Te2 Sb1 62_655 . 157_555 86.23(12)
Ge1 Te2 Sb1 62_655 . 157_556 90.07(12)
Ge1 Te2 Sb1 62_655 . 62_555 174.57(12)
Ge1 Te2 Sb1 62_655 . 62_655 0.0(5)
Ge1 Te2 Sb1 62_655 . 110_555 89.81(12)
Ge1 Te2 Sb1 62_655 . 110_565 93.90(12)
Ge1 Te2 Sb1 62_655 . 158_555 89.81(12)
Ge1 Te2 Sb1 62_655 . 158_556 93.90(12)
Ge1 Te2 Sb1 62_655 . 63_555 176.03(12)
Ge1 Te2 Sb1 62_655 . 63_655 3.84(12)
Ge1 Te2 Sb1 62_655 . 111_555 86.23(12)
Ge1 Te2 Sb1 62_655 . 111_565 90.07(12)
Ge1 Te2 Sb1 62_655 . 159_555 85.96(12)
Ge1 Te2 Sb1 62_655 . 159_556 90.06(12)
Ge1 Te2 Sb1 62_655 . 64_555 179.82(12)
Ge1 Te2 Sb1 62_655 . 64_655 5.61(12)
Ge1 Te2 Sb1 62_655 . 112_555 90.07(12)
Ge1 Te2 Sb1 62_655 . 112_565 93.90(12)
Ge1 Te2 Sb1 62_655 . 160_555 90.07(12)
Ge1 Te2 Sb1 62_655 . 160_556 93.90(12)
Ge1 Te2 Ge1 110_555 . 110_565 174.57(12)
Ge1 Te2 Ge1 110_555 . 158_555 86.23(12)
Ge1 Te2 Ge1 110_555 . 158_556 89.81(12)
Ge1 Te2 Ge1 110_555 . 63_555 86.23(12)
Ge1 Te2 Ge1 110_555 . 63_655 90.06(12)
Ge1 Te2 Ge1 110_555 . 111_555 5.25(12)
Ge1 Te2 Ge1 110_555 . 111_565 179.82(12)
Ge1 Te2 Ge1 110_555 . 159_555 86.23(12)
Ge1 Te2 Ge1 110_555 . 159_556 90.06(12)
Ge1 Te2 Ge1 110_555 . 64_555 90.06(12)
Ge1 Te2 Ge1 110_555 . 64_655 93.90(12)
Ge1 Te2 Ge1 110_555 . 112_555 3.84(12)
Ge1 Te2 Ge1 110_555 . 112_565 176.29(12)
Ge1 Te2 Ge1 110_555 . 160_555 90.06(12)
Ge1 Te2 Ge1 110_555 . 160_556 93.65(12)
Ge1 Te2 Sb1 110_555 . 49_555 90.19(12)
Ge1 Te2 Sb1 110_555 . 49_655 93.77(12)
Ge1 Te2 Sb1 110_555 . 97_555 5.43(12)
Ge1 Te2 Sb1 110_555 . 97_565 180.0(5)
Ge1 Te2 Sb1 110_555 . 145_555 90.19(12)
Ge1 Te2 Sb1 110_555 . 145_556 93.77(12)
Ge1 Te2 Sb1 110_555 . 50_555 86.35(12)
Ge1 Te2 Sb1 110_555 . 50_655 89.94(12)
Ge1 Te2 Sb1 110_555 . 98_555 3.71(12)
Ge1 Te2 Sb1 110_555 . 98_565 176.16(12)
Ge1 Te2 Sb1 110_555 . 146_555 86.10(12)
Ge1 Te2 Sb1 110_555 . 146_556 89.94(12)
Ge1 Te2 Sb1 110_555 . 51_555 89.94(12)
Ge1 Te2 Sb1 110_555 . 51_655 93.77(12)
Ge1 Te2 Sb1 110_555 . 99_555 0.18(12)
Ge1 Te2 Sb1 110_555 . 99_565 174.75(12)
Ge1 Te2 Sb1 110_555 . 147_555 89.94(12)
Ge1 Te2 Sb1 110_555 . 147_556 93.77(12)
Ge1 Te2 Sb1 110_555 . 52_555 86.10(12)
Ge1 Te2 Sb1 110_555 . 52_655 89.94(12)
Ge1 Te2 Sb1 110_555 . 100_555 3.71(12)
Ge1 Te2 Sb1 110_555 . 100_565 176.16(12)
Ge1 Te2 Sb1 110_555 . 148_555 86.35(12)
Ge1 Te2 Sb1 110_555 . 148_556 89.94(12)
Ge1 Te2 Sb1 110_555 . 61_555 90.06(12)
Ge1 Te2 Sb1 110_555 . 61_655 93.65(12)
Ge1 Te2 Sb1 110_555 . 109_555 3.84(12)
Ge1 Te2 Sb1 110_555 . 109_565 176.29(12)
Ge1 Te2 Sb1 110_555 . 157_555 90.06(12)
Ge1 Te2 Sb1 110_555 . 157_556 93.90(12)
Ge1 Te2 Sb1 110_555 . 62_555 86.23(12)
Ge1 Te2 Sb1 110_555 . 62_655 89.81(12)
Ge1 Te2 Sb1 110_555 . 110_555 0.0(5)
Ge1 Te2 Sb1 110_555 . 110_565 174.57(12)
Ge1 Te2 Sb1 110_555 . 158_555 86.23(12)
Ge1 Te2 Sb1 110_555 . 158_556 89.81(12)
Ge1 Te2 Sb1 110_555 . 63_555 86.23(12)
Ge1 Te2 Sb1 110_555 . 63_655 90.06(12)
Ge1 Te2 Sb1 110_555 . 111_555 5.25(12)
Ge1 Te2 Sb1 110_555 . 111_565 179.82(12)
Ge1 Te2 Sb1 110_555 . 159_555 86.23(12)
Ge1 Te2 Sb1 110_555 . 159_556 90.06(12)
Ge1 Te2 Sb1 110_555 . 64_555 90.06(12)
Ge1 Te2 Sb1 110_555 . 64_655 93.90(12)
Ge1 Te2 Sb1 110_555 . 112_555 3.84(12)
Ge1 Te2 Sb1 110_555 . 112_565 176.29(12)
Ge1 Te2 Sb1 110_555 . 160_555 90.06(12)
Ge1 Te2 Sb1 110_555 . 160_556 93.65(12)
Ge1 Te2 Ge1 110_565 . 158_555 89.81(12)
Ge1 Te2 Ge1 110_565 . 158_556 93.90(12)
Ge1 Te2 Ge1 110_565 . 63_555 90.07(12)
Ge1 Te2 Ge1 110_565 . 63_655 93.90(12)
Ge1 Te2 Ge1 110_565 . 111_555 179.82(12)
Ge1 Te2 Ge1 110_565 . 111_565 5.61(12)
Ge1 Te2 Ge1 110_565 . 159_555 90.07(12)
Ge1 Te2 Ge1 110_565 . 159_556 93.90(12)
Ge1 Te2 Ge1 110_565 . 64_555 86.23(12)
Ge1 Te2 Ge1 110_565 . 64_655 90.07(12)
Ge1 Te2 Ge1 110_565 . 112_555 176.03(12)
Ge1 Te2 Ge1 110_565 . 112_565 3.84(12)
Ge1 Te2 Ge1 110_565 . 160_555 85.96(12)
Ge1 Te2 Ge1 110_565 . 160_556 90.06(12)
Ge1 Te2 Sb1 110_565 . 49_555 86.10(12)
Ge1 Te2 Sb1 110_565 . 49_655 90.19(12)
Ge1 Te2 Sb1 110_565 . 97_555 180.0(5)
Ge1 Te2 Sb1 110_565 . 97_565 5.43(12)
Ge1 Te2 Sb1 110_565 . 145_555 86.10(12)
Ge1 Te2 Sb1 110_565 . 145_556 90.19(12)
Ge1 Te2 Sb1 110_565 . 50_555 89.94(12)
Ge1 Te2 Sb1 110_565 . 50_655 94.04(12)
Ge1 Te2 Sb1 110_565 . 98_555 176.16(12)
Ge1 Te2 Sb1 110_565 . 98_565 3.97(12)
Ge1 Te2 Sb1 110_565 . 146_555 89.93(12)
Ge1 Te2 Sb1 110_565 . 146_556 93.77(12)
Ge1 Te2 Sb1 110_565 . 51_555 86.10(12)
Ge1 Te2 Sb1 110_565 . 51_655 89.93(12)
Ge1 Te2 Sb1 110_565 . 99_555 174.39(12)
Ge1 Te2 Sb1 110_565 . 99_565 0.18(12)
Ge1 Te2 Sb1 110_565 . 147_555 86.10(12)
Ge1 Te2 Sb1 110_565 . 147_556 89.93(12)
Ge1 Te2 Sb1 110_565 . 52_555 89.93(12)
Ge1 Te2 Sb1 110_565 . 52_655 93.77(12)
Ge1 Te2 Sb1 110_565 . 100_555 176.16(12)
Ge1 Te2 Sb1 110_565 . 100_565 3.97(12)
Ge1 Te2 Sb1 110_565 . 148_555 89.94(12)
Ge1 Te2 Sb1 110_565 . 148_556 94.04(12)
Ge1 Te2 Sb1 110_565 . 61_555 85.96(12)
Ge1 Te2 Sb1 110_565 . 61_655 90.06(12)
Ge1 Te2 Sb1 110_565 . 109_555 176.03(12)
Ge1 Te2 Sb1 110_565 . 109_565 3.84(12)
Ge1 Te2 Sb1 110_565 . 157_555 86.23(12)
Ge1 Te2 Sb1 110_565 . 157_556 90.07(12)
Ge1 Te2 Sb1 110_565 . 62_555 89.81(12)
Ge1 Te2 Sb1 110_565 . 62_655 93.90(12)
Ge1 Te2 Sb1 110_565 . 110_555 174.57(12)
Ge1 Te2 Sb1 110_565 . 110_565 0.0(5)
Ge1 Te2 Sb1 110_565 . 158_555 89.81(12)
Ge1 Te2 Sb1 110_565 . 158_556 93.90(12)
Ge1 Te2 Sb1 110_565 . 63_555 90.07(12)
Ge1 Te2 Sb1 110_565 . 63_655 93.90(12)
Ge1 Te2 Sb1 110_565 . 111_555 179.82(12)
Ge1 Te2 Sb1 110_565 . 111_565 5.61(12)
Ge1 Te2 Sb1 110_565 . 159_555 90.07(12)
Ge1 Te2 Sb1 110_565 . 159_556 93.90(12)
Ge1 Te2 Sb1 110_565 . 64_555 86.23(12)
Ge1 Te2 Sb1 110_565 . 64_655 90.07(12)
Ge1 Te2 Sb1 110_565 . 112_555 176.03(12)
Ge1 Te2 Sb1 110_565 . 112_565 3.84(12)
Ge1 Te2 Sb1 110_565 . 160_555 85.96(12)
Ge1 Te2 Sb1 110_565 . 160_556 90.06(12)
Ge1 Te2 Ge1 158_555 . 158_556 174.57(12)
Ge1 Te2 Ge1 158_555 . 63_555 90.06(12)
Ge1 Te2 Ge1 158_555 . 63_655 93.65(12)
Ge1 Te2 Ge1 158_555 . 111_555 90.06(12)
Ge1 Te2 Ge1 158_555 . 111_565 93.90(12)
Ge1 Te2 Ge1 158_555 . 159_555 3.84(12)
Ge1 Te2 Ge1 158_555 . 159_556 176.29(12)
Ge1 Te2 Ge1 158_555 . 64_555 90.06(12)
Ge1 Te2 Ge1 158_555 . 64_655 93.90(12)
Ge1 Te2 Ge1 158_555 . 112_555 90.06(12)
Ge1 Te2 Ge1 158_555 . 112_565 93.65(12)
Ge1 Te2 Ge1 158_555 . 160_555 3.84(12)
Ge1 Te2 Ge1 158_555 . 160_556 176.29(12)
Ge1 Te2 Sb1 158_555 . 49_555 90.19(12)
Ge1 Te2 Sb1 158_555 . 49_655 93.77(12)
Ge1 Te2 Sb1 158_555 . 97_555 90.19(12)
Ge1 Te2 Sb1 158_555 . 97_565 93.77(12)
Ge1 Te2 Sb1 158_555 . 145_555 5.43(12)
Ge1 Te2 Sb1 158_555 . 145_556 180.0(5)
Ge1 Te2 Sb1 158_555 . 50_555 89.94(12)
Ge1 Te2 Sb1 158_555 . 50_655 93.77(12)
Ge1 Te2 Sb1 158_555 . 98_555 89.94(12)
Ge1 Te2 Sb1 158_555 . 98_565 93.77(12)
Ge1 Te2 Sb1 158_555 . 146_555 0.18(12)
Ge1 Te2 Sb1 158_555 . 146_556 174.75(12)
Ge1 Te2 Sb1 158_555 . 51_555 86.35(12)
Ge1 Te2 Sb1 158_555 . 51_655 89.94(12)
Ge1 Te2 Sb1 158_555 . 99_555 86.10(12)
Ge1 Te2 Sb1 158_555 . 99_565 89.94(12)
Ge1 Te2 Sb1 158_555 . 147_555 3.71(12)
Ge1 Te2 Sb1 158_555 . 147_556 176.16(12)
Ge1 Te2 Sb1 158_555 . 52_555 86.10(12)
Ge1 Te2 Sb1 158_555 . 52_655 89.94(12)
Ge1 Te2 Sb1 158_555 . 100_555 86.35(12)
Ge1 Te2 Sb1 158_555 . 100_565 89.94(12)
Ge1 Te2 Sb1 158_555 . 148_555 3.71(12)
Ge1 Te2 Sb1 158_555 . 148_556 176.16(12)
Ge1 Te2 Sb1 158_555 . 61_555 86.23(12)
Ge1 Te2 Sb1 158_555 . 61_655 90.06(12)
Ge1 Te2 Sb1 158_555 . 109_555 86.23(12)
Ge1 Te2 Sb1 158_555 . 109_565 90.06(12)
Ge1 Te2 Sb1 158_555 . 157_555 5.25(12)
Ge1 Te2 Sb1 158_555 . 157_556 179.82(12)
Ge1 Te2 Sb1 158_555 . 62_555 86.23(12)
Ge1 Te2 Sb1 158_555 . 62_655 89.81(12)
Ge1 Te2 Sb1 158_555 . 110_555 86.23(12)
Ge1 Te2 Sb1 158_555 . 110_565 89.81(12)
Ge1 Te2 Sb1 158_555 . 158_555 0.0(5)
Ge1 Te2 Sb1 158_555 . 158_556 174.57(12)
Ge1 Te2 Sb1 158_555 . 63_555 90.06(12)
Ge1 Te2 Sb1 158_555 . 63_655 93.65(12)
Ge1 Te2 Sb1 158_555 . 111_555 90.06(12)
Ge1 Te2 Sb1 158_555 . 111_565 93.90(12)
Ge1 Te2 Sb1 158_555 . 159_555 3.84(12)
Ge1 Te2 Sb1 158_555 . 159_556 176.29(12)
Ge1 Te2 Sb1 158_555 . 64_555 90.06(12)
Ge1 Te2 Sb1 158_555 . 64_655 93.90(12)
Ge1 Te2 Sb1 158_555 . 112_555 90.06(12)
Ge1 Te2 Sb1 158_555 . 112_565 93.65(12)
Ge1 Te2 Sb1 158_555 . 160_555 3.84(12)
Ge1 Te2 Sb1 158_555 . 160_556 176.29(12)
Ge1 Te2 Ge1 158_556 . 63_555 85.96(12)
Ge1 Te2 Ge1 158_556 . 63_655 90.06(12)
Ge1 Te2 Ge1 158_556 . 111_555 86.23(12)
Ge1 Te2 Ge1 158_556 . 111_565 90.07(12)
Ge1 Te2 Ge1 158_556 . 159_555 176.03(12)
Ge1 Te2 Ge1 158_556 . 159_556 3.84(12)
Ge1 Te2 Ge1 158_556 . 64_555 86.23(12)
Ge1 Te2 Ge1 158_556 . 64_655 90.07(12)
Ge1 Te2 Ge1 158_556 . 112_555 85.96(12)
Ge1 Te2 Ge1 158_556 . 112_565 90.06(12)
Ge1 Te2 Ge1 158_556 . 160_555 176.03(12)
Ge1 Te2 Ge1 158_556 . 160_556 3.84(12)
Ge1 Te2 Sb1 158_556 . 49_555 86.10(12)
Ge1 Te2 Sb1 158_556 . 49_655 90.19(12)
Ge1 Te2 Sb1 158_556 . 97_555 86.10(12)
Ge1 Te2 Sb1 158_556 . 97_565 90.19(12)
Ge1 Te2 Sb1 158_556 . 145_555 180.0(5)
Ge1 Te2 Sb1 158_556 . 145_556 5.43(12)
Ge1 Te2 Sb1 158_556 . 50_555 86.10(12)
Ge1 Te2 Sb1 158_556 . 50_655 89.93(12)
Ge1 Te2 Sb1 158_556 . 98_555 86.10(12)
Ge1 Te2 Sb1 158_556 . 98_565 89.93(12)
Ge1 Te2 Sb1 158_556 . 146_555 174.39(12)
Ge1 Te2 Sb1 158_556 . 146_556 0.18(12)
Ge1 Te2 Sb1 158_556 . 51_555 89.94(12)
Ge1 Te2 Sb1 158_556 . 51_655 94.04(12)
Ge1 Te2 Sb1 158_556 . 99_555 89.93(12)
Ge1 Te2 Sb1 158_556 . 99_565 93.77(12)
Ge1 Te2 Sb1 158_556 . 147_555 176.16(12)
Ge1 Te2 Sb1 158_556 . 147_556 3.97(12)
Ge1 Te2 Sb1 158_556 . 52_555 89.93(12)
Ge1 Te2 Sb1 158_556 . 52_655 93.77(12)
Ge1 Te2 Sb1 158_556 . 100_555 89.94(12)
Ge1 Te2 Sb1 158_556 . 100_565 94.04(12)
Ge1 Te2 Sb1 158_556 . 148_555 176.16(12)
Ge1 Te2 Sb1 158_556 . 148_556 3.97(12)
Ge1 Te2 Sb1 158_556 . 61_555 90.07(12)
Ge1 Te2 Sb1 158_556 . 61_655 93.90(12)
Ge1 Te2 Sb1 158_556 . 109_555 90.07(12)
Ge1 Te2 Sb1 158_556 . 109_565 93.90(12)
Ge1 Te2 Sb1 158_556 . 157_555 179.82(12)
Ge1 Te2 Sb1 158_556 . 157_556 5.61(12)
Ge1 Te2 Sb1 158_556 . 62_555 89.81(12)
Ge1 Te2 Sb1 158_556 . 62_655 93.90(12)
Ge1 Te2 Sb1 158_556 . 110_555 89.81(12)
Ge1 Te2 Sb1 158_556 . 110_565 93.90(12)
Ge1 Te2 Sb1 158_556 . 158_555 174.57(12)
Ge1 Te2 Sb1 158_556 . 158_556 0.0(5)
Ge1 Te2 Sb1 158_556 . 63_555 85.96(12)
Ge1 Te2 Sb1 158_556 . 63_655 90.06(12)
Ge1 Te2 Sb1 158_556 . 111_555 86.23(12)
Ge1 Te2 Sb1 158_556 . 111_565 90.07(12)
Ge1 Te2 Sb1 158_556 . 159_555 176.03(12)
Ge1 Te2 Sb1 158_556 . 159_556 3.84(12)
Ge1 Te2 Sb1 158_556 . 64_555 86.23(12)
Ge1 Te2 Sb1 158_556 . 64_655 90.07(12)
Ge1 Te2 Sb1 158_556 . 112_555 85.96(12)
Ge1 Te2 Sb1 158_556 . 112_565 90.06(12)
Ge1 Te2 Sb1 158_556 . 160_555 176.03(12)
Ge1 Te2 Sb1 158_556 . 160_556 3.84(12)
Ge1 Te2 Ge1 63_555 . 63_655 174.57(12)
Ge1 Te2 Ge1 63_555 . 111_555 89.81(12)
Ge1 Te2 Ge1 63_555 . 111_565 93.90(12)
Ge1 Te2 Ge1 63_555 . 159_555 93.90(12)
Ge1 Te2 Ge1 63_555 . 159_556 89.81(12)
Ge1 Te2 Ge1 63_555 . 64_555 3.84(12)
Ge1 Te2 Ge1 63_555 . 64_655 176.03(12)
Ge1 Te2 Ge1 63_555 . 112_555 85.96(12)
Ge1 Te2 Ge1 63_555 . 112_565 90.06(12)
Ge1 Te2 Ge1 63_555 . 160_555 90.07(12)
Ge1 Te2 Ge1 63_555 . 160_556 86.23(12)
Ge1 Te2 Sb1 63_555 . 49_555 3.97(12)
Ge1 Te2 Sb1 63_555 . 49_655 176.16(12)
Ge1 Te2 Sb1 63_555 . 97_555 89.93(12)
Ge1 Te2 Sb1 63_555 . 97_565 93.77(12)
Ge1 Te2 Sb1 63_555 . 145_555 94.04(12)
Ge1 Te2 Sb1 63_555 . 145_556 89.94(12)
Ge1 Te2 Sb1 63_555 . 50_555 0.18(12)
Ge1 Te2 Sb1 63_555 . 50_655 174.39(12)
Ge1 Te2 Sb1 63_555 . 98_555 86.10(12)
Ge1 Te2 Sb1 63_555 . 98_565 89.93(12)
Ge1 Te2 Sb1 63_555 . 146_555 89.93(12)
Ge1 Te2 Sb1 63_555 . 146_556 86.10(12)
Ge1 Te2 Sb1 63_555 . 51_555 5.43(12)
Ge1 Te2 Sb1 63_555 . 51_655 180.0(5)
Ge1 Te2 Sb1 63_555 . 99_555 86.10(12)
Ge1 Te2 Sb1 63_555 . 99_565 90.19(12)
Ge1 Te2 Sb1 63_555 . 147_555 90.19(12)
Ge1 Te2 Sb1 63_555 . 147_556 86.10(12)
Ge1 Te2 Sb1 63_555 . 52_555 3.97(12)
Ge1 Te2 Sb1 63_555 . 52_655 176.16(12)
Ge1 Te2 Sb1 63_555 . 100_555 89.94(12)
Ge1 Te2 Sb1 63_555 . 100_565 94.04(12)
Ge1 Te2 Sb1 63_555 . 148_555 93.77(12)
Ge1 Te2 Sb1 63_555 . 148_556 89.93(12)
Ge1 Te2 Sb1 63_555 . 61_555 5.61(12)
Ge1 Te2 Sb1 63_555 . 61_655 179.82(12)
Ge1 Te2 Sb1 63_555 . 109_555 90.07(12)
Ge1 Te2 Sb1 63_555 . 109_565 93.90(12)
Ge1 Te2 Sb1 63_555 . 157_555 93.90(12)
Ge1 Te2 Sb1 63_555 . 157_556 90.07(12)
Ge1 Te2 Sb1 63_555 . 62_555 3.84(12)
Ge1 Te2 Sb1 63_555 . 62_655 176.03(12)
Ge1 Te2 Sb1 63_555 . 110_555 86.23(12)
Ge1 Te2 Sb1 63_555 . 110_565 90.07(12)
Ge1 Te2 Sb1 63_555 . 158_555 90.06(12)
Ge1 Te2 Sb1 63_555 . 158_556 85.96(12)
Ge1 Te2 Sb1 63_555 . 63_555 0.0(5)
Ge1 Te2 Sb1 63_555 . 63_655 174.57(12)
Ge1 Te2 Sb1 63_555 . 111_555 89.81(12)
Ge1 Te2 Sb1 63_555 . 111_565 93.90(12)
Ge1 Te2 Sb1 63_555 . 159_555 93.90(12)
Ge1 Te2 Sb1 63_555 . 159_556 89.81(12)
Ge1 Te2 Sb1 63_555 . 64_555 3.84(12)
Ge1 Te2 Sb1 63_555 . 64_655 176.03(12)
Ge1 Te2 Sb1 63_555 . 112_555 85.96(12)
Ge1 Te2 Sb1 63_555 . 112_565 90.06(12)
Ge1 Te2 Sb1 63_555 . 160_555 90.07(12)
Ge1 Te2 Sb1 63_555 . 160_556 86.23(12)
Ge1 Te2 Ge1 63_655 . 111_555 86.23(12)
Ge1 Te2 Ge1 63_655 . 111_565 89.81(12)
Ge1 Te2 Ge1 63_655 . 159_555 89.81(12)
Ge1 Te2 Ge1 63_655 . 159_556 86.23(12)
Ge1 Te2 Ge1 63_655 . 64_555 176.29(12)
Ge1 Te2 Ge1 63_655 . 64_655 3.84(12)
Ge1 Te2 Ge1 63_655 . 112_555 90.06(12)
Ge1 Te2 Ge1 63_655 . 112_565 93.65(12)
Ge1 Te2 Ge1 63_655 . 160_555 93.90(12)
Ge1 Te2 Ge1 63_655 . 160_556 90.06(12)
Ge1 Te2 Sb1 63_655 . 49_555 176.16(12)
Ge1 Te2 Sb1 63_655 . 49_655 3.71(12)
Ge1 Te2 Sb1 63_655 . 97_555 86.10(12)
Ge1 Te2 Sb1 63_655 . 97_565 89.94(12)
Ge1 Te2 Sb1 63_655 . 145_555 89.94(12)
Ge1 Te2 Sb1 63_655 . 145_556 86.35(12)
Ge1 Te2 Sb1 63_655 . 50_555 174.75(12)
Ge1 Te2 Sb1 63_655 . 50_655 0.18(12)
Ge1 Te2 Sb1 63_655 . 98_555 89.94(12)
Ge1 Te2 Sb1 63_655 . 98_565 93.77(12)
Ge1 Te2 Sb1 63_655 . 146_555 93.77(12)
Ge1 Te2 Sb1 63_655 . 146_556 89.94(12)
Ge1 Te2 Sb1 63_655 . 51_555 180.0(5)
Ge1 Te2 Sb1 63_655 . 51_655 5.43(12)
Ge1 Te2 Sb1 63_655 . 99_555 90.19(12)
Ge1 Te2 Sb1 63_655 . 99_565 93.77(12)
Ge1 Te2 Sb1 63_655 . 147_555 93.77(12)
Ge1 Te2 Sb1 63_655 . 147_556 90.19(12)
Ge1 Te2 Sb1 63_655 . 52_555 176.16(12)
Ge1 Te2 Sb1 63_655 . 52_655 3.71(12)
Ge1 Te2 Sb1 63_655 . 100_555 86.35(12)
Ge1 Te2 Sb1 63_655 . 100_565 89.94(12)
Ge1 Te2 Sb1 63_655 . 148_555 89.94(12)
Ge1 Te2 Sb1 63_655 . 148_556 86.10(12)
Ge1 Te2 Sb1 63_655 . 61_555 179.82(12)
Ge1 Te2 Sb1 63_655 . 61_655 5.25(12)
Ge1 Te2 Sb1 63_655 . 109_555 86.23(12)
Ge1 Te2 Sb1 63_655 . 109_565 90.06(12)
Ge1 Te2 Sb1 63_655 . 157_555 90.06(12)
Ge1 Te2 Sb1 63_655 . 157_556 86.23(12)
Ge1 Te2 Sb1 63_655 . 62_555 176.29(12)
Ge1 Te2 Sb1 63_655 . 62_655 3.84(12)
Ge1 Te2 Sb1 63_655 . 110_555 90.06(12)
Ge1 Te2 Sb1 63_655 . 110_565 93.90(12)
Ge1 Te2 Sb1 63_655 . 158_555 93.65(12)
Ge1 Te2 Sb1 63_655 . 158_556 90.06(12)
Ge1 Te2 Sb1 63_655 . 63_555 174.57(12)
Ge1 Te2 Sb1 63_655 . 63_655 0.0(5)
Ge1 Te2 Sb1 63_655 . 111_555 86.23(12)
Ge1 Te2 Sb1 63_655 . 111_565 89.81(12)
Ge1 Te2 Sb1 63_655 . 159_555 89.81(12)
Ge1 Te2 Sb1 63_655 . 159_556 86.23(12)
Ge1 Te2 Sb1 63_655 . 64_555 176.29(12)
Ge1 Te2 Sb1 63_655 . 64_655 3.84(12)
Ge1 Te2 Sb1 63_655 . 112_555 90.06(12)
Ge1 Te2 Sb1 63_655 . 112_565 93.65(12)
Ge1 Te2 Sb1 63_655 . 160_555 93.90(12)
Ge1 Te2 Sb1 63_655 . 160_556 90.06(12)
Ge1 Te2 Ge1 111_555 . 111_565 174.57(12)
Ge1 Te2 Ge1 111_555 . 159_555 89.81(12)
Ge1 Te2 Ge1 111_555 . 159_556 86.23(12)
Ge1 Te2 Ge1 111_555 . 64_555 93.65(12)
Ge1 Te2 Ge1 111_555 . 64_655 90.06(12)
Ge1 Te2 Ge1 111_555 . 112_555 3.84(12)
Ge1 Te2 Ge1 111_555 . 112_565 176.29(12)
Ge1 Te2 Ge1 111_555 . 160_555 93.90(12)
Ge1 Te2 Ge1 111_555 . 160_556 90.06(12)
Ge1 Te2 Sb1 111_555 . 49_555 93.77(12)
Ge1 Te2 Sb1 111_555 . 49_655 89.94(12)
Ge1 Te2 Sb1 111_555 . 97_555 0.18(12)
Ge1 Te2 Sb1 111_555 . 97_565 174.75(12)
Ge1 Te2 Sb1 111_555 . 145_555 93.77(12)
Ge1 Te2 Sb1 111_555 . 145_556 89.94(12)
Ge1 Te2 Sb1 111_555 . 50_555 89.94(12)
Ge1 Te2 Sb1 111_555 . 50_655 86.10(12)
Ge1 Te2 Sb1 111_555 . 98_555 3.71(12)
Ge1 Te2 Sb1 111_555 . 98_565 176.16(12)
Ge1 Te2 Sb1 111_555 . 146_555 89.94(12)
Ge1 Te2 Sb1 111_555 . 146_556 86.35(12)
Ge1 Te2 Sb1 111_555 . 51_555 93.77(12)
Ge1 Te2 Sb1 111_555 . 51_655 90.19(12)
Ge1 Te2 Sb1 111_555 . 99_555 5.43(12)
Ge1 Te2 Sb1 111_555 . 99_565 180.0(5)
Ge1 Te2 Sb1 111_555 . 147_555 93.77(12)
Ge1 Te2 Sb1 111_555 . 147_556 90.19(12)
Ge1 Te2 Sb1 111_555 . 52_555 89.94(12)
Ge1 Te2 Sb1 111_555 . 52_655 86.35(12)
Ge1 Te2 Sb1 111_555 . 100_555 3.71(12)
Ge1 Te2 Sb1 111_555 . 100_565 176.16(12)
Ge1 Te2 Sb1 111_555 . 148_555 89.94(12)
Ge1 Te2 Sb1 111_555 . 148_556 86.10(12)
Ge1 Te2 Sb1 111_555 . 61_555 93.90(12)
Ge1 Te2 Sb1 111_555 . 61_655 90.06(12)
Ge1 Te2 Sb1 111_555 . 109_555 3.84(12)
Ge1 Te2 Sb1 111_555 . 109_565 176.29(12)
Ge1 Te2 Sb1 111_555 . 157_555 93.65(12)
Ge1 Te2 Sb1 111_555 . 157_556 90.06(12)
Ge1 Te2 Sb1 111_555 . 62_555 90.06(12)
Ge1 Te2 Sb1 111_555 . 62_655 86.23(12)
Ge1 Te2 Sb1 111_555 . 110_555 5.25(12)
Ge1 Te2 Sb1 111_555 . 110_565 179.82(12)
Ge1 Te2 Sb1 111_555 . 158_555 90.06(12)
Ge1 Te2 Sb1 111_555 . 158_556 86.23(12)
Ge1 Te2 Sb1 111_555 . 63_555 89.81(12)
Ge1 Te2 Sb1 111_555 . 63_655 86.23(12)
Ge1 Te2 Sb1 111_555 . 111_555 0.0(5)
Ge1 Te2 Sb1 111_555 . 111_565 174.57(12)
Ge1 Te2 Sb1 111_555 . 159_555 89.81(12)
Ge1 Te2 Sb1 111_555 . 159_556 86.23(12)
Ge1 Te2 Sb1 111_555 . 64_555 93.65(12)
Ge1 Te2 Sb1 111_555 . 64_655 90.06(12)
Ge1 Te2 Sb1 111_555 . 112_555 3.84(12)
Ge1 Te2 Sb1 111_555 . 112_565 176.29(12)
Ge1 Te2 Sb1 111_555 . 160_555 93.90(12)
Ge1 Te2 Sb1 111_555 . 160_556 90.06(12)
Ge1 Te2 Ge1 111_565 . 159_555 93.90(12)
Ge1 Te2 Ge1 111_565 . 159_556 89.81(12)
Ge1 Te2 Ge1 111_565 . 64_555 90.06(12)
Ge1 Te2 Ge1 111_565 . 64_655 85.96(12)
Ge1 Te2 Ge1 111_565 . 112_555 176.03(12)
Ge1 Te2 Ge1 111_565 . 112_565 3.84(12)
Ge1 Te2 Ge1 111_565 . 160_555 90.07(12)
Ge1 Te2 Ge1 111_565 . 160_556 86.23(12)
Ge1 Te2 Sb1 111_565 . 49_555 89.93(12)
Ge1 Te2 Sb1 111_565 . 49_655 86.10(12)
Ge1 Te2 Sb1 111_565 . 97_555 174.39(12)
Ge1 Te2 Sb1 111_565 . 97_565 0.18(12)
Ge1 Te2 Sb1 111_565 . 145_555 89.93(12)
Ge1 Te2 Sb1 111_565 . 145_556 86.10(12)
Ge1 Te2 Sb1 111_565 . 50_555 93.77(12)
Ge1 Te2 Sb1 111_565 . 50_655 89.93(12)
Ge1 Te2 Sb1 111_565 . 98_555 176.16(12)
Ge1 Te2 Sb1 111_565 . 98_565 3.97(12)
Ge1 Te2 Sb1 111_565 . 146_555 94.04(12)
Ge1 Te2 Sb1 111_565 . 146_556 89.94(12)
Ge1 Te2 Sb1 111_565 . 51_555 90.19(12)
Ge1 Te2 Sb1 111_565 . 51_655 86.10(12)
Ge1 Te2 Sb1 111_565 . 99_555 180.0(5)
Ge1 Te2 Sb1 111_565 . 99_565 5.43(12)
Ge1 Te2 Sb1 111_565 . 147_555 90.19(12)
Ge1 Te2 Sb1 111_565 . 147_556 86.10(12)
Ge1 Te2 Sb1 111_565 . 52_555 94.04(12)
Ge1 Te2 Sb1 111_565 . 52_655 89.94(12)
Ge1 Te2 Sb1 111_565 . 100_555 176.16(12)
Ge1 Te2 Sb1 111_565 . 100_565 3.97(12)
Ge1 Te2 Sb1 111_565 . 148_555 93.77(12)
Ge1 Te2 Sb1 111_565 . 148_556 89.93(12)
Ge1 Te2 Sb1 111_565 . 61_555 90.07(12)
Ge1 Te2 Sb1 111_565 . 61_655 86.23(12)
Ge1 Te2 Sb1 111_565 . 109_555 176.03(12)
Ge1 Te2 Sb1 111_565 . 109_565 3.84(12)
Ge1 Te2 Sb1 111_565 . 157_555 90.06(12)
Ge1 Te2 Sb1 111_565 . 157_556 85.96(12)
Ge1 Te2 Sb1 111_565 . 62_555 93.90(12)
Ge1 Te2 Sb1 111_565 . 62_655 90.07(12)
Ge1 Te2 Sb1 111_565 . 110_555 179.82(12)
Ge1 Te2 Sb1 111_565 . 110_565 5.61(12)
Ge1 Te2 Sb1 111_565 . 158_555 93.90(12)
Ge1 Te2 Sb1 111_565 . 158_556 90.07(12)
Ge1 Te2 Sb1 111_565 . 63_555 93.90(12)
Ge1 Te2 Sb1 111_565 . 63_655 89.81(12)
Ge1 Te2 Sb1 111_565 . 111_555 174.57(12)
Ge1 Te2 Sb1 111_565 . 111_565 0.0(5)
Ge1 Te2 Sb1 111_565 . 159_555 93.90(12)
Ge1 Te2 Sb1 111_565 . 159_556 89.81(12)
Ge1 Te2 Sb1 111_565 . 64_555 90.06(12)
Ge1 Te2 Sb1 111_565 . 64_655 85.96(12)
Ge1 Te2 Sb1 111_565 . 112_555 176.03(12)
Ge1 Te2 Sb1 111_565 . 112_565 3.84(12)
Ge1 Te2 Sb1 111_565 . 160_555 90.07(12)
Ge1 Te2 Sb1 111_565 . 160_556 86.23(12)
Ge1 Te2 Ge1 159_555 . 159_556 174.57(12)
Ge1 Te2 Ge1 159_555 . 64_555 93.90(12)
Ge1 Te2 Ge1 159_555 . 64_655 90.07(12)
Ge1 Te2 Ge1 159_555 . 112_555 90.07(12)
Ge1 Te2 Ge1 159_555 . 112_565 93.90(12)
Ge1 Te2 Ge1 159_555 . 160_555 5.61(12)
Ge1 Te2 Ge1 159_555 . 160_556 179.82(12)
Ge1 Te2 Sb1 159_555 . 49_555 94.04(12)
Ge1 Te2 Sb1 159_555 . 49_655 89.94(12)
Ge1 Te2 Sb1 159_555 . 97_555 89.93(12)
Ge1 Te2 Sb1 159_555 . 97_565 93.77(12)
Ge1 Te2 Sb1 159_555 . 145_555 3.97(12)
Ge1 Te2 Sb1 159_555 . 145_556 176.16(12)
Ge1 Te2 Sb1 159_555 . 50_555 93.77(12)
Ge1 Te2 Sb1 159_555 . 50_655 89.93(12)
Ge1 Te2 Sb1 159_555 . 98_555 89.94(12)
Ge1 Te2 Sb1 159_555 . 98_565 94.04(12)
Ge1 Te2 Sb1 159_555 . 146_555 3.97(12)
Ge1 Te2 Sb1 159_555 . 146_556 176.16(12)
Ge1 Te2 Sb1 159_555 . 51_555 90.19(12)
Ge1 Te2 Sb1 159_555 . 51_655 86.10(12)
Ge1 Te2 Sb1 159_555 . 99_555 86.10(12)
Ge1 Te2 Sb1 159_555 . 99_565 90.19(12)
Ge1 Te2 Sb1 159_555 . 147_555 5.43(12)
Ge1 Te2 Sb1 159_555 . 147_556 180.0(5)
Ge1 Te2 Sb1 159_555 . 52_555 89.93(12)
Ge1 Te2 Sb1 159_555 . 52_655 86.10(12)
Ge1 Te2 Sb1 159_555 . 100_555 86.10(12)
Ge1 Te2 Sb1 159_555 . 100_565 89.93(12)
Ge1 Te2 Sb1 159_555 . 148_555 0.18(12)
Ge1 Te2 Sb1 159_555 . 148_556 174.39(12)
Ge1 Te2 Sb1 159_555 . 61_555 90.07(12)
Ge1 Te2 Sb1 159_555 . 61_655 86.23(12)
Ge1 Te2 Sb1 159_555 . 109_555 85.96(12)
Ge1 Te2 Sb1 159_555 . 109_565 90.06(12)
Ge1 Te2 Sb1 159_555 . 157_555 3.84(12)
Ge1 Te2 Sb1 159_555 . 157_556 176.03(12)
Ge1 Te2 Sb1 159_555 . 62_555 90.06(12)
Ge1 Te2 Sb1 159_555 . 62_655 85.96(12)
Ge1 Te2 Sb1 159_555 . 110_555 86.23(12)
Ge1 Te2 Sb1 159_555 . 110_565 90.07(12)
Ge1 Te2 Sb1 159_555 . 158_555 3.84(12)
Ge1 Te2 Sb1 159_555 . 158_556 176.03(12)
Ge1 Te2 Sb1 159_555 . 63_555 93.90(12)
Ge1 Te2 Sb1 159_555 . 63_655 89.81(12)
Ge1 Te2 Sb1 159_555 . 111_555 89.81(12)
Ge1 Te2 Sb1 159_555 . 111_565 93.90(12)
Ge1 Te2 Sb1 159_555 . 159_555 0.0(5)
Ge1 Te2 Sb1 159_555 . 159_556 174.57(12)
Ge1 Te2 Sb1 159_555 . 64_555 93.90(12)
Ge1 Te2 Sb1 159_555 . 64_655 90.07(12)
Ge1 Te2 Sb1 159_555 . 112_555 90.07(12)
Ge1 Te2 Sb1 159_555 . 112_565 93.90(12)
Ge1 Te2 Sb1 159_555 . 160_555 5.61(12)
Ge1 Te2 Sb1 159_555 . 160_556 179.82(12)
Ge1 Te2 Ge1 159_556 . 64_555 90.06(12)
Ge1 Te2 Ge1 159_556 . 64_655 86.23(12)
Ge1 Te2 Ge1 159_556 . 112_555 86.23(12)
Ge1 Te2 Ge1 159_556 . 112_565 90.06(12)
Ge1 Te2 Ge1 159_556 . 160_555 179.82(12)
Ge1 Te2 Ge1 159_556 . 160_556 5.25(12)
Ge1 Te2 Sb1 159_556 . 49_555 89.94(12)
Ge1 Te2 Sb1 159_556 . 49_655 86.35(12)
Ge1 Te2 Sb1 159_556 . 97_555 86.10(12)
Ge1 Te2 Sb1 159_556 . 97_565 89.94(12)
Ge1 Te2 Sb1 159_556 . 145_555 176.16(12)
Ge1 Te2 Sb1 159_556 . 145_556 3.71(12)
Ge1 Te2 Sb1 159_556 . 50_555 89.94(12)
Ge1 Te2 Sb1 159_556 . 50_655 86.10(12)
Ge1 Te2 Sb1 159_556 . 98_555 86.35(12)
Ge1 Te2 Sb1 159_556 . 98_565 89.94(12)
Ge1 Te2 Sb1 159_556 . 146_555 176.16(12)
Ge1 Te2 Sb1 159_556 . 146_556 3.71(12)
Ge1 Te2 Sb1 159_556 . 51_555 93.77(12)
Ge1 Te2 Sb1 159_556 . 51_655 90.19(12)
Ge1 Te2 Sb1 159_556 . 99_555 90.19(12)
Ge1 Te2 Sb1 159_556 . 99_565 93.77(12)
Ge1 Te2 Sb1 159_556 . 147_555 180.0(5)
Ge1 Te2 Sb1 159_556 . 147_556 5.43(12)
Ge1 Te2 Sb1 159_556 . 52_555 93.77(12)
Ge1 Te2 Sb1 159_556 . 52_655 89.94(12)
Ge1 Te2 Sb1 159_556 . 100_555 89.94(12)
Ge1 Te2 Sb1 159_556 . 100_565 93.77(12)
Ge1 Te2 Sb1 159_556 . 148_555 174.75(12)
Ge1 Te2 Sb1 159_556 . 148_556 0.18(12)
Ge1 Te2 Sb1 159_556 . 61_555 93.90(12)
Ge1 Te2 Sb1 159_556 . 61_655 90.06(12)
Ge1 Te2 Sb1 159_556 . 109_555 90.06(12)
Ge1 Te2 Sb1 159_556 . 109_565 93.65(12)
Ge1 Te2 Sb1 159_556 . 157_555 176.29(12)
Ge1 Te2 Sb1 159_556 . 157_556 3.84(12)
Ge1 Te2 Sb1 159_556 . 62_555 93.65(12)
Ge1 Te2 Sb1 159_556 . 62_655 90.06(12)
Ge1 Te2 Sb1 159_556 . 110_555 90.06(12)
Ge1 Te2 Sb1 159_556 . 110_565 93.90(12)
Ge1 Te2 Sb1 159_556 . 158_555 176.29(12)
Ge1 Te2 Sb1 159_556 . 158_556 3.84(12)
Ge1 Te2 Sb1 159_556 . 63_555 89.81(12)
Ge1 Te2 Sb1 159_556 . 63_655 86.23(12)
Ge1 Te2 Sb1 159_556 . 111_555 86.23(12)
Ge1 Te2 Sb1 159_556 . 111_565 89.81(12)
Ge1 Te2 Sb1 159_556 . 159_555 174.57(12)
Ge1 Te2 Sb1 159_556 . 159_556 0.0(5)
Ge1 Te2 Sb1 159_556 . 64_555 90.06(12)
Ge1 Te2 Sb1 159_556 . 64_655 86.23(12)
Ge1 Te2 Sb1 159_556 . 112_555 86.23(12)
Ge1 Te2 Sb1 159_556 . 112_565 90.06(12)
Ge1 Te2 Sb1 159_556 . 160_555 179.82(12)
Ge1 Te2 Sb1 159_556 . 160_556 5.25(12)
Ge1 Te2 Ge1 64_555 . 64_655 174.57(12)
Ge1 Te2 Ge1 64_555 . 112_555 89.81(12)
Ge1 Te2 Ge1 64_555 . 112_565 86.23(12)
Ge1 Te2 Ge1 64_555 . 160_555 89.81(12)
Ge1 Te2 Ge1 64_555 . 160_556 86.23(12)
Ge1 Te2 Sb1 64_555 . 49_555 0.18(12)
Ge1 Te2 Sb1 64_555 . 49_655 174.75(12)
Ge1 Te2 Sb1 64_555 . 97_555 93.77(12)
Ge1 Te2 Sb1 64_555 . 97_565 89.94(12)
Ge1 Te2 Sb1 64_555 . 145_555 93.77(12)
Ge1 Te2 Sb1 64_555 . 145_556 89.94(12)
Ge1 Te2 Sb1 64_555 . 50_555 3.71(12)
Ge1 Te2 Sb1 64_555 . 50_655 176.16(12)
Ge1 Te2 Sb1 64_555 . 98_555 89.94(12)
Ge1 Te2 Sb1 64_555 . 98_565 86.10(12)
Ge1 Te2 Sb1 64_555 . 146_555 89.94(12)
Ge1 Te2 Sb1 64_555 . 146_556 86.35(12)
Ge1 Te2 Sb1 64_555 . 51_555 3.71(12)
Ge1 Te2 Sb1 64_555 . 51_655 176.16(12)
Ge1 Te2 Sb1 64_555 . 99_555 89.94(12)
Ge1 Te2 Sb1 64_555 . 99_565 86.35(12)
Ge1 Te2 Sb1 64_555 . 147_555 89.94(12)
Ge1 Te2 Sb1 64_555 . 147_556 86.10(12)
Ge1 Te2 Sb1 64_555 . 52_555 5.43(12)
Ge1 Te2 Sb1 64_555 . 52_655 180.0(5)
Ge1 Te2 Sb1 64_555 . 100_555 93.77(12)
Ge1 Te2 Sb1 64_555 . 100_565 90.19(12)
Ge1 Te2 Sb1 64_555 . 148_555 93.77(12)
Ge1 Te2 Sb1 64_555 . 148_556 90.19(12)
Ge1 Te2 Sb1 64_555 . 61_555 3.84(12)
Ge1 Te2 Sb1 64_555 . 61_655 176.29(12)
Ge1 Te2 Sb1 64_555 . 109_555 93.90(12)
Ge1 Te2 Sb1 64_555 . 109_565 90.06(12)
Ge1 Te2 Sb1 64_555 . 157_555 93.65(12)
Ge1 Te2 Sb1 64_555 . 157_556 90.06(12)
Ge1 Te2 Sb1 64_555 . 62_555 5.25(12)
Ge1 Te2 Sb1 64_555 . 62_655 179.82(12)
Ge1 Te2 Sb1 64_555 . 110_555 90.06(12)
Ge1 Te2 Sb1 64_555 . 110_565 86.23(12)
Ge1 Te2 Sb1 64_555 . 158_555 90.06(12)
Ge1 Te2 Sb1 64_555 . 158_556 86.23(12)
Ge1 Te2 Sb1 64_555 . 63_555 3.84(12)
Ge1 Te2 Sb1 64_555 . 63_655 176.29(12)
Ge1 Te2 Sb1 64_555 . 111_555 93.65(12)
Ge1 Te2 Sb1 64_555 . 111_565 90.06(12)
Ge1 Te2 Sb1 64_555 . 159_555 93.90(12)
Ge1 Te2 Sb1 64_555 . 159_556 90.06(12)
Ge1 Te2 Sb1 64_555 . 64_555 0.0(5)
Ge1 Te2 Sb1 64_555 . 64_655 174.57(12)
Ge1 Te2 Sb1 64_555 . 112_555 89.81(12)
Ge1 Te2 Sb1 64_555 . 112_565 86.23(12)
Ge1 Te2 Sb1 64_555 . 160_555 89.81(12)
Ge1 Te2 Sb1 64_555 . 160_556 86.23(12)
Ge1 Te2 Ge1 64_655 . 112_555 93.90(12)
Ge1 Te2 Ge1 64_655 . 112_565 89.81(12)
Ge1 Te2 Ge1 64_655 . 160_555 93.90(12)
Ge1 Te2 Ge1 64_655 . 160_556 89.81(12)
Ge1 Te2 Sb1 64_655 . 49_555 174.39(12)
Ge1 Te2 Sb1 64_655 . 49_655 0.18(12)
Ge1 Te2 Sb1 64_655 . 97_555 89.93(12)
Ge1 Te2 Sb1 64_655 . 97_565 86.10(12)
Ge1 Te2 Sb1 64_655 . 145_555 89.93(12)
Ge1 Te2 Sb1 64_655 . 145_556 86.10(12)
Ge1 Te2 Sb1 64_655 . 50_555 176.16(12)
Ge1 Te2 Sb1 64_655 . 50_655 3.97(12)
Ge1 Te2 Sb1 64_655 . 98_555 93.77(12)
Ge1 Te2 Sb1 64_655 . 98_565 89.93(12)
Ge1 Te2 Sb1 64_655 . 146_555 94.04(12)
Ge1 Te2 Sb1 64_655 . 146_556 89.94(12)
Ge1 Te2 Sb1 64_655 . 51_555 176.16(12)
Ge1 Te2 Sb1 64_655 . 51_655 3.97(12)
Ge1 Te2 Sb1 64_655 . 99_555 94.04(12)
Ge1 Te2 Sb1 64_655 . 99_565 89.94(12)
Ge1 Te2 Sb1 64_655 . 147_555 93.77(12)
Ge1 Te2 Sb1 64_655 . 147_556 89.93(12)
Ge1 Te2 Sb1 64_655 . 52_555 180.0(5)
Ge1 Te2 Sb1 64_655 . 52_655 5.43(12)
Ge1 Te2 Sb1 64_655 . 100_555 90.19(12)
Ge1 Te2 Sb1 64_655 . 100_565 86.10(12)
Ge1 Te2 Sb1 64_655 . 148_555 90.19(12)
Ge1 Te2 Sb1 64_655 . 148_556 86.10(12)
Ge1 Te2 Sb1 64_655 . 61_555 176.03(12)
Ge1 Te2 Sb1 64_655 . 61_655 3.84(12)
Ge1 Te2 Sb1 64_655 . 109_555 90.07(12)
Ge1 Te2 Sb1 64_655 . 109_565 86.23(12)
Ge1 Te2 Sb1 64_655 . 157_555 90.06(12)
Ge1 Te2 Sb1 64_655 . 157_556 85.96(12)
Ge1 Te2 Sb1 64_655 . 62_555 179.82(12)
Ge1 Te2 Sb1 64_655 . 62_655 5.61(12)
Ge1 Te2 Sb1 64_655 . 110_555 93.90(12)
Ge1 Te2 Sb1 64_655 . 110_565 90.07(12)
Ge1 Te2 Sb1 64_655 . 158_555 93.90(12)
Ge1 Te2 Sb1 64_655 . 158_556 90.07(12)
Ge1 Te2 Sb1 64_655 . 63_555 176.03(12)
Ge1 Te2 Sb1 64_655 . 63_655 3.84(12)
Ge1 Te2 Sb1 64_655 . 111_555 90.06(12)
Ge1 Te2 Sb1 64_655 . 111_565 85.96(12)
Ge1 Te2 Sb1 64_655 . 159_555 90.07(12)
Ge1 Te2 Sb1 64_655 . 159_556 86.23(12)
Ge1 Te2 Sb1 64_655 . 64_555 174.57(12)
Ge1 Te2 Sb1 64_655 . 64_655 0.0(5)
Ge1 Te2 Sb1 64_655 . 112_555 93.90(12)
Ge1 Te2 Sb1 64_655 . 112_565 89.81(12)
Ge1 Te2 Sb1 64_655 . 160_555 93.90(12)
Ge1 Te2 Sb1 64_655 . 160_556 89.81(12)
Ge1 Te2 Ge1 112_555 . 112_565 174.57(12)
Ge1 Te2 Ge1 112_555 . 160_555 93.90(12)
Ge1 Te2 Ge1 112_555 . 160_556 89.81(12)
Ge1 Te2 Sb1 112_555 . 49_555 89.93(12)
Ge1 Te2 Sb1 112_555 . 49_655 93.77(12)
Ge1 Te2 Sb1 112_555 . 97_555 3.97(12)
Ge1 Te2 Sb1 112_555 . 97_565 176.16(12)
Ge1 Te2 Sb1 112_555 . 145_555 94.04(12)
Ge1 Te2 Sb1 112_555 . 145_556 89.94(12)
Ge1 Te2 Sb1 112_555 . 50_555 86.10(12)
Ge1 Te2 Sb1 112_555 . 50_655 89.93(12)
Ge1 Te2 Sb1 112_555 . 98_555 0.18(12)
Ge1 Te2 Sb1 112_555 . 98_565 174.39(12)
Ge1 Te2 Sb1 112_555 . 146_555 89.93(12)
Ge1 Te2 Sb1 112_555 . 146_556 86.10(12)
Ge1 Te2 Sb1 112_555 . 51_555 89.94(12)
Ge1 Te2 Sb1 112_555 . 51_655 94.04(12)
Ge1 Te2 Sb1 112_555 . 99_555 3.97(12)
Ge1 Te2 Sb1 112_555 . 99_565 176.16(12)
Ge1 Te2 Sb1 112_555 . 147_555 93.77(12)
Ge1 Te2 Sb1 112_555 . 147_556 89.93(12)
Ge1 Te2 Sb1 112_555 . 52_555 86.10(12)
Ge1 Te2 Sb1 112_555 . 52_655 90.19(12)
Ge1 Te2 Sb1 112_555 . 100_555 5.43(12)
Ge1 Te2 Sb1 112_555 . 100_565 180.0(5)
Ge1 Te2 Sb1 112_555 . 148_555 90.19(12)
Ge1 Te2 Sb1 112_555 . 148_556 86.10(12)
Ge1 Te2 Sb1 112_555 . 61_555 90.07(12)
Ge1 Te2 Sb1 112_555 . 61_655 93.90(12)
Ge1 Te2 Sb1 112_555 . 109_555 5.61(12)
Ge1 Te2 Sb1 112_555 . 109_565 179.82(12)
Ge1 Te2 Sb1 112_555 . 157_555 93.90(12)
Ge1 Te2 Sb1 112_555 . 157_556 90.07(12)
Ge1 Te2 Sb1 112_555 . 62_555 86.23(12)
Ge1 Te2 Sb1 112_555 . 62_655 90.07(12)
Ge1 Te2 Sb1 112_555 . 110_555 3.84(12)
Ge1 Te2 Sb1 112_555 . 110_565 176.03(12)
Ge1 Te2 Sb1 112_555 . 158_555 90.06(12)
Ge1 Te2 Sb1 112_555 . 158_556 85.96(12)
Ge1 Te2 Sb1 112_555 . 63_555 85.96(12)
Ge1 Te2 Sb1 112_555 . 63_655 90.06(12)
Ge1 Te2 Sb1 112_555 . 111_555 3.84(12)
Ge1 Te2 Sb1 112_555 . 111_565 176.03(12)
Ge1 Te2 Sb1 112_555 . 159_555 90.07(12)
Ge1 Te2 Sb1 112_555 . 159_556 86.23(12)
Ge1 Te2 Sb1 112_555 . 64_555 89.81(12)
Ge1 Te2 Sb1 112_555 . 64_655 93.90(12)
Ge1 Te2 Sb1 112_555 . 112_555 0.0(5)
Ge1 Te2 Sb1 112_555 . 112_565 174.57(12)
Ge1 Te2 Sb1 112_555 . 160_555 93.90(12)
Ge1 Te2 Sb1 112_555 . 160_556 89.81(12)
Ge1 Te2 Ge1 112_565 . 160_555 89.81(12)
Ge1 Te2 Ge1 112_565 . 160_556 86.23(12)
Ge1 Te2 Sb1 112_565 . 49_555 86.10(12)
Ge1 Te2 Sb1 112_565 . 49_655 89.94(12)
Ge1 Te2 Sb1 112_565 . 97_555 176.16(12)
Ge1 Te2 Sb1 112_565 . 97_565 3.71(12)
Ge1 Te2 Sb1 112_565 . 145_555 89.94(12)
Ge1 Te2 Sb1 112_565 . 145_556 86.35(12)
Ge1 Te2 Sb1 112_565 . 50_555 89.94(12)
Ge1 Te2 Sb1 112_565 . 50_655 93.77(12)
Ge1 Te2 Sb1 112_565 . 98_555 174.75(12)
Ge1 Te2 Sb1 112_565 . 98_565 0.18(12)
Ge1 Te2 Sb1 112_565 . 146_555 93.77(12)
Ge1 Te2 Sb1 112_565 . 146_556 89.94(12)
Ge1 Te2 Sb1 112_565 . 51_555 86.35(12)
Ge1 Te2 Sb1 112_565 . 51_655 89.94(12)
Ge1 Te2 Sb1 112_565 . 99_555 176.16(12)
Ge1 Te2 Sb1 112_565 . 99_565 3.71(12)
Ge1 Te2 Sb1 112_565 . 147_555 89.94(12)
Ge1 Te2 Sb1 112_565 . 147_556 86.10(12)
Ge1 Te2 Sb1 112_565 . 52_555 90.19(12)
Ge1 Te2 Sb1 112_565 . 52_655 93.77(12)
Ge1 Te2 Sb1 112_565 . 100_555 180.0(5)
Ge1 Te2 Sb1 112_565 . 100_565 5.43(12)
Ge1 Te2 Sb1 112_565 . 148_555 93.77(12)
Ge1 Te2 Sb1 112_565 . 148_556 90.19(12)
Ge1 Te2 Sb1 112_565 . 61_555 86.23(12)
Ge1 Te2 Sb1 112_565 . 61_655 90.06(12)
Ge1 Te2 Sb1 112_565 . 109_555 179.82(12)
Ge1 Te2 Sb1 112_565 . 109_565 5.25(12)
Ge1 Te2 Sb1 112_565 . 157_555 90.06(12)
Ge1 Te2 Sb1 112_565 . 157_556 86.23(12)
Ge1 Te2 Sb1 112_565 . 62_555 90.06(12)
Ge1 Te2 Sb1 112_565 . 62_655 93.90(12)
Ge1 Te2 Sb1 112_565 . 110_555 176.29(12)
Ge1 Te2 Sb1 112_565 . 110_565 3.84(12)
Ge1 Te2 Sb1 112_565 . 158_555 93.65(12)
Ge1 Te2 Sb1 112_565 . 158_556 90.06(12)
Ge1 Te2 Sb1 112_565 . 63_555 90.06(12)
Ge1 Te2 Sb1 112_565 . 63_655 93.65(12)
Ge1 Te2 Sb1 112_565 . 111_555 176.29(12)
Ge1 Te2 Sb1 112_565 . 111_565 3.84(12)
Ge1 Te2 Sb1 112_565 . 159_555 93.90(12)
Ge1 Te2 Sb1 112_565 . 159_556 90.06(12)
Ge1 Te2 Sb1 112_565 . 64_555 86.23(12)
Ge1 Te2 Sb1 112_565 . 64_655 89.81(12)
Ge1 Te2 Sb1 112_565 . 112_555 174.57(12)
Ge1 Te2 Sb1 112_565 . 112_565 0.0(5)
Ge1 Te2 Sb1 112_565 . 160_555 89.81(12)
Ge1 Te2 Sb1 112_565 . 160_556 86.23(12)
Ge1 Te2 Ge1 160_555 . 160_556 174.57(12)
Ge1 Te2 Sb1 160_555 . 49_555 89.93(12)
Ge1 Te2 Sb1 160_555 . 49_655 93.77(12)
Ge1 Te2 Sb1 160_555 . 97_555 94.04(12)
Ge1 Te2 Sb1 160_555 . 97_565 89.94(12)
Ge1 Te2 Sb1 160_555 . 145_555 3.97(12)
Ge1 Te2 Sb1 160_555 . 145_556 176.16(12)
Ge1 Te2 Sb1 160_555 . 50_555 89.94(12)
Ge1 Te2 Sb1 160_555 . 50_655 94.04(12)
Ge1 Te2 Sb1 160_555 . 98_555 93.77(12)
Ge1 Te2 Sb1 160_555 . 98_565 89.93(12)
Ge1 Te2 Sb1 160_555 . 146_555 3.97(12)
Ge1 Te2 Sb1 160_555 . 146_556 176.16(12)
Ge1 Te2 Sb1 160_555 . 51_555 86.10(12)
Ge1 Te2 Sb1 160_555 . 51_655 89.93(12)
Ge1 Te2 Sb1 160_555 . 99_555 89.93(12)
Ge1 Te2 Sb1 160_555 . 99_565 86.10(12)
Ge1 Te2 Sb1 160_555 . 147_555 0.18(12)
Ge1 Te2 Sb1 160_555 . 147_556 174.39(12)
Ge1 Te2 Sb1 160_555 . 52_555 86.10(12)
Ge1 Te2 Sb1 160_555 . 52_655 90.19(12)
Ge1 Te2 Sb1 160_555 . 100_555 90.19(12)
Ge1 Te2 Sb1 160_555 . 100_565 86.10(12)
Ge1 Te2 Sb1 160_555 . 148_555 5.43(12)
Ge1 Te2 Sb1 160_555 . 148_556 180.0(5)
Ge1 Te2 Sb1 160_555 . 61_555 85.96(12)
Ge1 Te2 Sb1 160_555 . 61_655 90.06(12)
Ge1 Te2 Sb1 160_555 . 109_555 90.07(12)
Ge1 Te2 Sb1 160_555 . 109_565 86.23(12)
Ge1 Te2 Sb1 160_555 . 157_555 3.84(12)
Ge1 Te2 Sb1 160_555 . 157_556 176.03(12)
Ge1 Te2 Sb1 160_555 . 62_555 86.23(12)
Ge1 Te2 Sb1 160_555 . 62_655 90.07(12)
Ge1 Te2 Sb1 160_555 . 110_555 90.06(12)
Ge1 Te2 Sb1 160_555 . 110_565 85.96(12)
Ge1 Te2 Sb1 160_555 . 158_555 3.84(12)
Ge1 Te2 Sb1 160_555 . 158_556 176.03(12)
Ge1 Te2 Sb1 160_555 . 63_555 90.07(12)
Ge1 Te2 Sb1 160_555 . 63_655 93.90(12)
Ge1 Te2 Sb1 160_555 . 111_555 93.90(12)
Ge1 Te2 Sb1 160_555 . 111_565 90.07(12)
Ge1 Te2 Sb1 160_555 . 159_555 5.61(12)
Ge1 Te2 Sb1 160_555 . 159_556 179.82(12)
Ge1 Te2 Sb1 160_555 . 64_555 89.81(12)
Ge1 Te2 Sb1 160_555 . 64_655 93.90(12)
Ge1 Te2 Sb1 160_555 . 112_555 93.90(12)
Ge1 Te2 Sb1 160_555 . 112_565 89.81(12)
Ge1 Te2 Sb1 160_555 . 160_555 0.0(5)
Ge1 Te2 Sb1 160_555 . 160_556 174.57(12)
Ge1 Te2 Sb1 160_556 . 49_555 86.10(12)
Ge1 Te2 Sb1 160_556 . 49_655 89.94(12)
Ge1 Te2 Sb1 160_556 . 97_555 89.94(12)
Ge1 Te2 Sb1 160_556 . 97_565 86.35(12)
Ge1 Te2 Sb1 160_556 . 145_555 176.16(12)
Ge1 Te2 Sb1 160_556 . 145_556 3.71(12)
Ge1 Te2 Sb1 160_556 . 50_555 86.35(12)
Ge1 Te2 Sb1 160_556 . 50_655 89.94(12)
Ge1 Te2 Sb1 160_556 . 98_555 89.94(12)
Ge1 Te2 Sb1 160_556 . 98_565 86.10(12)
Ge1 Te2 Sb1 160_556 . 146_555 176.16(12)
Ge1 Te2 Sb1 160_556 . 146_556 3.71(12)
Ge1 Te2 Sb1 160_556 . 51_555 89.94(12)
Ge1 Te2 Sb1 160_556 . 51_655 93.77(12)
Ge1 Te2 Sb1 160_556 . 99_555 93.77(12)
Ge1 Te2 Sb1 160_556 . 99_565 89.94(12)
Ge1 Te2 Sb1 160_556 . 147_555 174.75(12)
Ge1 Te2 Sb1 160_556 . 147_556 0.18(12)
Ge1 Te2 Sb1 160_556 . 52_555 90.19(12)
Ge1 Te2 Sb1 160_556 . 52_655 93.77(12)
Ge1 Te2 Sb1 160_556 . 100_555 93.77(12)
Ge1 Te2 Sb1 160_556 . 100_565 90.19(12)
Ge1 Te2 Sb1 160_556 . 148_555 180.0(5)
Ge1 Te2 Sb1 160_556 . 148_556 5.43(12)
Ge1 Te2 Sb1 160_556 . 61_555 90.06(12)
Ge1 Te2 Sb1 160_556 . 61_655 93.65(12)
Ge1 Te2 Sb1 160_556 . 109_555 93.90(12)
Ge1 Te2 Sb1 160_556 . 109_565 90.06(12)
Ge1 Te2 Sb1 160_556 . 157_555 176.29(12)
Ge1 Te2 Sb1 160_556 . 157_556 3.84(12)
Ge1 Te2 Sb1 160_556 . 62_555 90.06(12)
Ge1 Te2 Sb1 160_556 . 62_655 93.90(12)
Ge1 Te2 Sb1 160_556 . 110_555 93.65(12)
Ge1 Te2 Sb1 160_556 . 110_565 90.06(12)
Ge1 Te2 Sb1 160_556 . 158_555 176.29(12)
Ge1 Te2 Sb1 160_556 . 158_556 3.84(12)
Ge1 Te2 Sb1 160_556 . 63_555 86.23(12)
Ge1 Te2 Sb1 160_556 . 63_655 90.06(12)
Ge1 Te2 Sb1 160_556 . 111_555 90.06(12)
Ge1 Te2 Sb1 160_556 . 111_565 86.23(12)
Ge1 Te2 Sb1 160_556 . 159_555 179.82(12)
Ge1 Te2 Sb1 160_556 . 159_556 5.25(12)
Ge1 Te2 Sb1 160_556 . 64_555 86.23(12)
Ge1 Te2 Sb1 160_556 . 64_655 89.81(12)
Ge1 Te2 Sb1 160_556 . 112_555 89.81(12)
Ge1 Te2 Sb1 160_556 . 112_565 86.23(12)
Ge1 Te2 Sb1 160_556 . 160_555 174.57(12)
Ge1 Te2 Sb1 160_556 . 160_556 0.0(5)
Sb1 Te2 Sb1 49_555 . 49_655 174.57(12)
Sb1 Te2 Sb1 49_555 . 97_555 93.90(12)
Sb1 Te2 Sb1 49_555 . 97_565 89.81(12)
Sb1 Te2 Sb1 49_555 . 145_555 93.90(12)
Sb1 Te2 Sb1 49_555 . 145_556 89.81(12)
Sb1 Te2 Sb1 49_555 . 50_555 3.84(12)
Sb1 Te2 Sb1 49_555 . 50_655 176.03(12)
Sb1 Te2 Sb1 49_555 . 98_555 90.06(12)
Sb1 Te2 Sb1 49_555 . 98_565 85.96(12)
Sb1 Te2 Sb1 49_555 . 146_555 90.07(12)
Sb1 Te2 Sb1 49_555 . 146_556 86.23(12)
Sb1 Te2 Sb1 49_555 . 51_555 3.84(12)
Sb1 Te2 Sb1 49_555 . 51_655 176.03(12)
Sb1 Te2 Sb1 49_555 . 99_555 90.07(12)
Sb1 Te2 Sb1 49_555 . 99_565 86.23(12)
Sb1 Te2 Sb1 49_555 . 147_555 90.06(12)
Sb1 Te2 Sb1 49_555 . 147_556 85.96(12)
Sb1 Te2 Sb1 49_555 . 52_555 5.61(12)
Sb1 Te2 Sb1 49_555 . 52_655 179.82(12)
Sb1 Te2 Sb1 49_555 . 100_555 93.90(12)
Sb1 Te2 Sb1 49_555 . 100_565 90.07(12)
Sb1 Te2 Sb1 49_555 . 148_555 93.90(12)
Sb1 Te2 Sb1 49_555 . 148_556 90.07(12)
Sb1 Te2 Sb1 49_555 . 61_555 3.97(12)
Sb1 Te2 Sb1 49_555 . 61_655 176.16(12)
Sb1 Te2 Sb1 49_555 . 109_555 94.04(12)
Sb1 Te2 Sb1 49_555 . 109_565 89.94(12)
Sb1 Te2 Sb1 49_555 . 157_555 93.77(12)
Sb1 Te2 Sb1 49_555 . 157_556 89.93(12)
Sb1 Te2 Sb1 49_555 . 62_555 5.43(12)
Sb1 Te2 Sb1 49_555 . 62_655 180.0(5)
Sb1 Te2 Sb1 49_555 . 110_555 90.19(12)
Sb1 Te2 Sb1 49_555 . 110_565 86.10(12)
Sb1 Te2 Sb1 49_555 . 158_555 90.19(12)
Sb1 Te2 Sb1 49_555 . 158_556 86.10(12)
Sb1 Te2 Sb1 49_555 . 63_555 3.97(12)
Sb1 Te2 Sb1 49_555 . 63_655 176.16(12)
Sb1 Te2 Sb1 49_555 . 111_555 93.77(12)
Sb1 Te2 Sb1 49_555 . 111_565 89.93(12)
Sb1 Te2 Sb1 49_555 . 159_555 94.04(12)
Sb1 Te2 Sb1 49_555 . 159_556 89.94(12)
Sb1 Te2 Sb1 49_555 . 64_555 0.18(12)
Sb1 Te2 Sb1 49_555 . 64_655 174.39(12)
Sb1 Te2 Sb1 49_555 . 112_555 89.93(12)
Sb1 Te2 Sb1 49_555 . 112_565 86.10(12)
Sb1 Te2 Sb1 49_555 . 160_555 89.93(12)
Sb1 Te2 Sb1 49_555 . 160_556 86.10(12)
Sb1 Te2 Sb1 49_655 . 97_555 89.81(12)
Sb1 Te2 Sb1 49_655 . 97_565 86.23(12)
Sb1 Te2 Sb1 49_655 . 145_555 89.81(12)
Sb1 Te2 Sb1 49_655 . 145_556 86.23(12)
Sb1 Te2 Sb1 49_655 . 50_555 176.29(12)
Sb1 Te2 Sb1 49_655 . 50_655 3.84(12)
Sb1 Te2 Sb1 49_655 . 98_555 93.65(12)
Sb1 Te2 Sb1 49_655 . 98_565 90.06(12)
Sb1 Te2 Sb1 49_655 . 146_555 93.90(12)
Sb1 Te2 Sb1 49_655 . 146_556 90.06(12)
Sb1 Te2 Sb1 49_655 . 51_555 176.29(12)
Sb1 Te2 Sb1 49_655 . 51_655 3.84(12)
Sb1 Te2 Sb1 49_655 . 99_555 93.90(12)
Sb1 Te2 Sb1 49_655 . 99_565 90.06(12)
Sb1 Te2 Sb1 49_655 . 147_555 93.65(12)
Sb1 Te2 Sb1 49_655 . 147_556 90.06(12)
Sb1 Te2 Sb1 49_655 . 52_555 179.82(12)
Sb1 Te2 Sb1 49_655 . 52_655 5.25(12)
Sb1 Te2 Sb1 49_655 . 100_555 90.06(12)
Sb1 Te2 Sb1 49_655 . 100_565 86.23(12)
Sb1 Te2 Sb1 49_655 . 148_555 90.06(12)
Sb1 Te2 Sb1 49_655 . 148_556 86.23(12)
Sb1 Te2 Sb1 49_655 . 61_555 176.16(12)
Sb1 Te2 Sb1 49_655 . 61_655 3.71(12)
Sb1 Te2 Sb1 49_655 . 109_555 89.94(12)
Sb1 Te2 Sb1 49_655 . 109_565 86.35(12)
Sb1 Te2 Sb1 49_655 . 157_555 89.94(12)
Sb1 Te2 Sb1 49_655 . 157_556 86.10(12)
Sb1 Te2 Sb1 49_655 . 62_555 180.0(5)
Sb1 Te2 Sb1 49_655 . 62_655 5.43(12)
Sb1 Te2 Sb1 49_655 . 110_555 93.77(12)
Sb1 Te2 Sb1 49_655 . 110_565 90.19(12)
Sb1 Te2 Sb1 49_655 . 158_555 93.77(12)
Sb1 Te2 Sb1 49_655 . 158_556 90.19(12)
Sb1 Te2 Sb1 49_655 . 63_555 176.16(12)
Sb1 Te2 Sb1 49_655 . 63_655 3.71(12)
Sb1 Te2 Sb1 49_655 . 111_555 89.94(12)
Sb1 Te2 Sb1 49_655 . 111_565 86.10(12)
Sb1 Te2 Sb1 49_655 . 159_555 89.94(12)
Sb1 Te2 Sb1 49_655 . 159_556 86.35(12)
Sb1 Te2 Sb1 49_655 . 64_555 174.75(12)
Sb1 Te2 Sb1 49_655 . 64_655 0.18(12)
Sb1 Te2 Sb1 49_655 . 112_555 93.77(12)
Sb1 Te2 Sb1 49_655 . 112_565 89.94(12)
Sb1 Te2 Sb1 49_655 . 160_555 93.77(12)
Sb1 Te2 Sb1 49_655 . 160_556 89.94(12)
Sb1 Te2 Sb1 97_555 . 97_565 174.57(12)
Sb1 Te2 Sb1 97_555 . 145_555 93.90(12)
Sb1 Te2 Sb1 97_555 . 145_556 89.81(12)
Sb1 Te2 Sb1 97_555 . 50_555 90.06(12)
Sb1 Te2 Sb1 97_555 . 50_655 85.96(12)
Sb1 Te2 Sb1 97_555 . 98_555 3.84(12)
Sb1 Te2 Sb1 97_555 . 98_565 176.03(12)
Sb1 Te2 Sb1 97_555 . 146_555 90.07(12)
Sb1 Te2 Sb1 97_555 . 146_556 86.23(12)
Sb1 Te2 Sb1 97_555 . 51_555 93.90(12)
Sb1 Te2 Sb1 97_555 . 51_655 90.07(12)
Sb1 Te2 Sb1 97_555 . 99_555 5.61(12)
Sb1 Te2 Sb1 97_555 . 99_565 179.82(12)
Sb1 Te2 Sb1 97_555 . 147_555 93.90(12)
Sb1 Te2 Sb1 97_555 . 147_556 90.07(12)
Sb1 Te2 Sb1 97_555 . 52_555 90.07(12)
Sb1 Te2 Sb1 97_555 . 52_655 86.23(12)
Sb1 Te2 Sb1 97_555 . 100_555 3.84(12)
Sb1 Te2 Sb1 97_555 . 100_565 176.03(12)
Sb1 Te2 Sb1 97_555 . 148_555 90.06(12)
Sb1 Te2 Sb1 97_555 . 148_556 85.96(12)
Sb1 Te2 Sb1 97_555 . 61_555 94.04(12)
Sb1 Te2 Sb1 97_555 . 61_655 89.94(12)
Sb1 Te2 Sb1 97_555 . 109_555 3.97(12)
Sb1 Te2 Sb1 97_555 . 109_565 176.16(12)
Sb1 Te2 Sb1 97_555 . 157_555 93.77(12)
Sb1 Te2 Sb1 97_555 . 157_556 89.93(12)
Sb1 Te2 Sb1 97_555 . 62_555 90.19(12)
Sb1 Te2 Sb1 97_555 . 62_655 86.10(12)
Sb1 Te2 Sb1 97_555 . 110_555 5.43(12)
Sb1 Te2 Sb1 97_555 . 110_565 180.0(5)
Sb1 Te2 Sb1 97_555 . 158_555 90.19(12)
Sb1 Te2 Sb1 97_555 . 158_556 86.10(12)
Sb1 Te2 Sb1 97_555 . 63_555 89.93(12)
Sb1 Te2 Sb1 97_555 . 63_655 86.10(12)
Sb1 Te2 Sb1 97_555 . 111_555 0.18(12)
Sb1 Te2 Sb1 97_555 . 111_565 174.39(12)
Sb1 Te2 Sb1 97_555 . 159_555 89.93(12)
Sb1 Te2 Sb1 97_555 . 159_556 86.10(12)
Sb1 Te2 Sb1 97_555 . 64_555 93.77(12)
Sb1 Te2 Sb1 97_555 . 64_655 89.93(12)
Sb1 Te2 Sb1 97_555 . 112_555 3.97(12)
Sb1 Te2 Sb1 97_555 . 112_565 176.16(12)
Sb1 Te2 Sb1 97_555 . 160_555 94.04(12)
Sb1 Te2 Sb1 97_555 . 160_556 89.94(12)
Sb1 Te2 Sb1 97_565 . 145_555 89.81(12)
Sb1 Te2 Sb1 97_565 . 145_556 86.23(12)
Sb1 Te2 Sb1 97_565 . 50_555 93.65(12)
Sb1 Te2 Sb1 97_565 . 50_655 90.06(12)
Sb1 Te2 Sb1 97_565 . 98_555 176.29(12)
Sb1 Te2 Sb1 97_565 . 98_565 3.84(12)
Sb1 Te2 Sb1 97_565 . 146_555 93.90(12)
Sb1 Te2 Sb1 97_565 . 146_556 90.06(12)
Sb1 Te2 Sb1 97_565 . 51_555 90.06(12)
Sb1 Te2 Sb1 97_565 . 51_655 86.23(12)
Sb1 Te2 Sb1 97_565 . 99_555 179.82(12)
Sb1 Te2 Sb1 97_565 . 99_565 5.25(12)
Sb1 Te2 Sb1 97_565 . 147_555 90.06(12)
Sb1 Te2 Sb1 97_565 . 147_556 86.23(12)
Sb1 Te2 Sb1 97_565 . 52_555 93.90(12)
Sb1 Te2 Sb1 97_565 . 52_655 90.06(12)
Sb1 Te2 Sb1 97_565 . 100_555 176.29(12)
Sb1 Te2 Sb1 97_565 . 100_565 3.84(12)
Sb1 Te2 Sb1 97_565 . 148_555 93.65(12)
Sb1 Te2 Sb1 97_565 . 148_556 90.06(12)
Sb1 Te2 Sb1 97_565 . 61_555 89.94(12)
Sb1 Te2 Sb1 97_565 . 61_655 86.35(12)
Sb1 Te2 Sb1 97_565 . 109_555 176.16(12)
Sb1 Te2 Sb1 97_565 . 109_565 3.71(12)
Sb1 Te2 Sb1 97_565 . 157_555 89.94(12)
Sb1 Te2 Sb1 97_565 . 157_556 86.10(12)
Sb1 Te2 Sb1 97_565 . 62_555 93.77(12)
Sb1 Te2 Sb1 97_565 . 62_655 90.19(12)
Sb1 Te2 Sb1 97_565 . 110_555 180.0(5)
Sb1 Te2 Sb1 97_565 . 110_565 5.43(12)
Sb1 Te2 Sb1 97_565 . 158_555 93.77(12)
Sb1 Te2 Sb1 97_565 . 158_556 90.19(12)
Sb1 Te2 Sb1 97_565 . 63_555 93.77(12)
Sb1 Te2 Sb1 97_565 . 63_655 89.94(12)
Sb1 Te2 Sb1 97_565 . 111_555 174.75(12)
Sb1 Te2 Sb1 97_565 . 111_565 0.18(12)
Sb1 Te2 Sb1 97_565 . 159_555 93.77(12)
Sb1 Te2 Sb1 97_565 . 159_556 89.94(12)
Sb1 Te2 Sb1 97_565 . 64_555 89.94(12)
Sb1 Te2 Sb1 97_565 . 64_655 86.10(12)
Sb1 Te2 Sb1 97_565 . 112_555 176.16(12)
Sb1 Te2 Sb1 97_565 . 112_565 3.71(12)
Sb1 Te2 Sb1 97_565 . 160_555 89.94(12)
Sb1 Te2 Sb1 97_565 . 160_556 86.35(12)
Sb1 Te2 Sb1 145_555 . 145_556 174.57(12)
Sb1 Te2 Sb1 145_555 . 50_555 93.90(12)
Sb1 Te2 Sb1 145_555 . 50_655 90.07(12)
Sb1 Te2 Sb1 145_555 . 98_555 93.90(12)
Sb1 Te2 Sb1 145_555 . 98_565 90.07(12)
Sb1 Te2 Sb1 145_555 . 146_555 5.61(12)
Sb1 Te2 Sb1 145_555 . 146_556 179.82(12)
Sb1 Te2 Sb1 145_555 . 51_555 90.06(12)
Sb1 Te2 Sb1 145_555 . 51_655 85.96(12)
Sb1 Te2 Sb1 145_555 . 99_555 90.07(12)
Sb1 Te2 Sb1 145_555 . 99_565 86.23(12)
Sb1 Te2 Sb1 145_555 . 147_555 3.84(12)
Sb1 Te2 Sb1 145_555 . 147_556 176.03(12)
Sb1 Te2 Sb1 145_555 . 52_555 90.07(12)
Sb1 Te2 Sb1 145_555 . 52_655 86.23(12)
Sb1 Te2 Sb1 145_555 . 100_555 90.06(12)
Sb1 Te2 Sb1 145_555 . 100_565 85.96(12)
Sb1 Te2 Sb1 145_555 . 148_555 3.84(12)
Sb1 Te2 Sb1 145_555 . 148_556 176.03(12)
Sb1 Te2 Sb1 145_555 . 61_555 89.93(12)
Sb1 Te2 Sb1 145_555 . 61_655 86.10(12)
Sb1 Te2 Sb1 145_555 . 109_555 89.93(12)
Sb1 Te2 Sb1 145_555 . 109_565 86.10(12)
Sb1 Te2 Sb1 145_555 . 157_555 0.18(12)
Sb1 Te2 Sb1 145_555 . 157_556 174.39(12)
Sb1 Te2 Sb1 145_555 . 62_555 90.19(12)
Sb1 Te2 Sb1 145_555 . 62_655 86.10(12)
Sb1 Te2 Sb1 145_555 . 110_555 90.19(12)
Sb1 Te2 Sb1 145_555 . 110_565 86.10(12)
Sb1 Te2 Sb1 145_555 . 158_555 5.43(12)
Sb1 Te2 Sb1 145_555 . 158_556 180.0(5)
Sb1 Te2 Sb1 145_555 . 63_555 94.04(12)
Sb1 Te2 Sb1 145_555 . 63_655 89.94(12)
Sb1 Te2 Sb1 145_555 . 111_555 93.77(12)
Sb1 Te2 Sb1 145_555 . 111_565 89.93(12)
Sb1 Te2 Sb1 145_555 . 159_555 3.97(12)
Sb1 Te2 Sb1 145_555 . 159_556 176.16(12)
Sb1 Te2 Sb1 145_555 . 64_555 93.77(12)
Sb1 Te2 Sb1 145_555 . 64_655 89.93(12)
Sb1 Te2 Sb1 145_555 . 112_555 94.04(12)
Sb1 Te2 Sb1 145_555 . 112_565 89.94(12)
Sb1 Te2 Sb1 145_555 . 160_555 3.97(12)
Sb1 Te2 Sb1 145_555 . 160_556 176.16(12)
Sb1 Te2 Sb1 145_556 . 50_555 90.06(12)
Sb1 Te2 Sb1 145_556 . 50_655 86.23(12)
Sb1 Te2 Sb1 145_556 . 98_555 90.06(12)
Sb1 Te2 Sb1 145_556 . 98_565 86.23(12)
Sb1 Te2 Sb1 145_556 . 146_555 179.82(12)
Sb1 Te2 Sb1 145_556 . 146_556 5.25(12)
Sb1 Te2 Sb1 145_556 . 51_555 93.65(12)
Sb1 Te2 Sb1 145_556 . 51_655 90.06(12)
Sb1 Te2 Sb1 145_556 . 99_555 93.90(12)
Sb1 Te2 Sb1 145_556 . 99_565 90.06(12)
Sb1 Te2 Sb1 145_556 . 147_555 176.29(12)
Sb1 Te2 Sb1 145_556 . 147_556 3.84(12)
Sb1 Te2 Sb1 145_556 . 52_555 93.90(12)
Sb1 Te2 Sb1 145_556 . 52_655 90.06(12)
Sb1 Te2 Sb1 145_556 . 100_555 93.65(12)
Sb1 Te2 Sb1 145_556 . 100_565 90.06(12)
Sb1 Te2 Sb1 145_556 . 148_555 176.29(12)
Sb1 Te2 Sb1 145_556 . 148_556 3.84(12)
Sb1 Te2 Sb1 145_556 . 61_555 93.77(12)
Sb1 Te2 Sb1 145_556 . 61_655 89.94(12)
Sb1 Te2 Sb1 145_556 . 109_555 93.77(12)
Sb1 Te2 Sb1 145_556 . 109_565 89.94(12)
Sb1 Te2 Sb1 145_556 . 157_555 174.75(12)
Sb1 Te2 Sb1 145_556 . 157_556 0.18(12)
Sb1 Te2 Sb1 145_556 . 62_555 93.77(12)
Sb1 Te2 Sb1 145_556 . 62_655 90.19(12)
Sb1 Te2 Sb1 145_556 . 110_555 93.77(12)
Sb1 Te2 Sb1 145_556 . 110_565 90.19(12)
Sb1 Te2 Sb1 145_556 . 158_555 180.0(5)
Sb1 Te2 Sb1 145_556 . 158_556 5.43(12)
Sb1 Te2 Sb1 145_556 . 63_555 89.94(12)
Sb1 Te2 Sb1 145_556 . 63_655 86.35(12)
Sb1 Te2 Sb1 145_556 . 111_555 89.94(12)
Sb1 Te2 Sb1 145_556 . 111_565 86.10(12)
Sb1 Te2 Sb1 145_556 . 159_555 176.16(12)
Sb1 Te2 Sb1 145_556 . 159_556 3.71(12)
Sb1 Te2 Sb1 145_556 . 64_555 89.94(12)
Sb1 Te2 Sb1 145_556 . 64_655 86.10(12)
Sb1 Te2 Sb1 145_556 . 112_555 89.94(12)
Sb1 Te2 Sb1 145_556 . 112_565 86.35(12)
Sb1 Te2 Sb1 145_556 . 160_555 176.16(12)
Sb1 Te2 Sb1 145_556 . 160_556 3.71(12)
Sb1 Te2 Sb1 50_555 . 50_655 174.57(12)
Sb1 Te2 Sb1 50_555 . 98_555 86.23(12)
Sb1 Te2 Sb1 50_555 . 98_565 89.81(12)
Sb1 Te2 Sb1 50_555 . 146_555 89.81(12)
Sb1 Te2 Sb1 50_555 . 146_556 86.23(12)
Sb1 Te2 Sb1 50_555 . 51_555 5.25(12)
Sb1 Te2 Sb1 50_555 . 51_655 179.82(12)
Sb1 Te2 Sb1 50_555 . 99_555 86.23(12)
Sb1 Te2 Sb1 50_555 . 99_565 90.06(12)
Sb1 Te2 Sb1 50_555 . 147_555 90.06(12)
Sb1 Te2 Sb1 50_555 . 147_556 86.23(12)
Sb1 Te2 Sb1 50_555 . 52_555 3.84(12)
Sb1 Te2 Sb1 50_555 . 52_655 176.29(12)
Sb1 Te2 Sb1 50_555 . 100_555 90.06(12)
Sb1 Te2 Sb1 50_555 . 100_565 93.90(12)
Sb1 Te2 Sb1 50_555 . 148_555 93.65(12)
Sb1 Te2 Sb1 50_555 . 148_556 90.06(12)
Sb1 Te2 Sb1 50_555 . 61_555 5.43(12)
Sb1 Te2 Sb1 50_555 . 61_655 180.0(5)
Sb1 Te2 Sb1 50_555 . 109_555 90.19(12)
Sb1 Te2 Sb1 50_555 . 109_565 93.77(12)
Sb1 Te2 Sb1 50_555 . 157_555 93.77(12)
Sb1 Te2 Sb1 50_555 . 157_556 90.19(12)
Sb1 Te2 Sb1 50_555 . 62_555 3.71(12)
Sb1 Te2 Sb1 50_555 . 62_655 176.16(12)
Sb1 Te2 Sb1 50_555 . 110_555 86.35(12)
Sb1 Te2 Sb1 50_555 . 110_565 89.94(12)
Sb1 Te2 Sb1 50_555 . 158_555 89.94(12)
Sb1 Te2 Sb1 50_555 . 158_556 86.10(12)
Sb1 Te2 Sb1 50_555 . 63_555 0.18(12)
Sb1 Te2 Sb1 50_555 . 63_655 174.75(12)
Sb1 Te2 Sb1 50_555 . 111_555 89.94(12)
Sb1 Te2 Sb1 50_555 . 111_565 93.77(12)
Sb1 Te2 Sb1 50_555 . 159_555 93.77(12)
Sb1 Te2 Sb1 50_555 . 159_556 89.94(12)
Sb1 Te2 Sb1 50_555 . 64_555 3.71(12)
Sb1 Te2 Sb1 50_555 . 64_655 176.16(12)
Sb1 Te2 Sb1 50_555 . 112_555 86.10(12)
Sb1 Te2 Sb1 50_555 . 112_565 89.94(12)
Sb1 Te2 Sb1 50_555 . 160_555 89.94(12)
Sb1 Te2 Sb1 50_555 . 160_556 86.35(12)
Sb1 Te2 Sb1 50_655 . 98_555 89.81(12)
Sb1 Te2 Sb1 50_655 . 98_565 93.90(12)
Sb1 Te2 Sb1 50_655 . 146_555 93.90(12)
Sb1 Te2 Sb1 50_655 . 146_556 89.81(12)
Sb1 Te2 Sb1 50_655 . 51_555 179.82(12)
Sb1 Te2 Sb1 50_655 . 51_655 5.61(12)
Sb1 Te2 Sb1 50_655 . 99_555 90.07(12)
Sb1 Te2 Sb1 50_655 . 99_565 93.90(12)
Sb1 Te2 Sb1 50_655 . 147_555 93.90(12)
Sb1 Te2 Sb1 50_655 . 147_556 90.07(12)
Sb1 Te2 Sb1 50_655 . 52_555 176.03(12)
Sb1 Te2 Sb1 50_655 . 52_655 3.84(12)
Sb1 Te2 Sb1 50_655 . 100_555 86.23(12)
Sb1 Te2 Sb1 50_655 . 100_565 90.07(12)
Sb1 Te2 Sb1 50_655 . 148_555 90.06(12)
Sb1 Te2 Sb1 50_655 . 148_556 85.96(12)
Sb1 Te2 Sb1 50_655 . 61_555 180.0(5)
Sb1 Te2 Sb1 50_655 . 61_655 5.43(12)
Sb1 Te2 Sb1 50_655 . 109_555 86.10(12)
Sb1 Te2 Sb1 50_655 . 109_565 90.19(12)
Sb1 Te2 Sb1 50_655 . 157_555 90.19(12)
Sb1 Te2 Sb1 50_655 . 157_556 86.10(12)
Sb1 Te2 Sb1 50_655 . 62_555 176.16(12)
Sb1 Te2 Sb1 50_655 . 62_655 3.97(12)
Sb1 Te2 Sb1 50_655 . 110_555 89.94(12)
Sb1 Te2 Sb1 50_655 . 110_565 94.04(12)
Sb1 Te2 Sb1 50_655 . 158_555 93.77(12)
Sb1 Te2 Sb1 50_655 . 158_556 89.93(12)
Sb1 Te2 Sb1 50_655 . 63_555 174.39(12)
Sb1 Te2 Sb1 50_655 . 63_655 0.18(12)
Sb1 Te2 Sb1 50_655 . 111_555 86.10(12)
Sb1 Te2 Sb1 50_655 . 111_565 89.93(12)
Sb1 Te2 Sb1 50_655 . 159_555 89.93(12)
Sb1 Te2 Sb1 50_655 . 159_556 86.10(12)
Sb1 Te2 Sb1 50_655 . 64_555 176.16(12)
Sb1 Te2 Sb1 50_655 . 64_655 3.97(12)
Sb1 Te2 Sb1 50_655 . 112_555 89.93(12)
Sb1 Te2 Sb1 50_655 . 112_565 93.77(12)
Sb1 Te2 Sb1 50_655 . 160_555 94.04(12)
Sb1 Te2 Sb1 50_655 . 160_556 89.94(12)
Sb1 Te2 Sb1 98_555 . 98_565 174.57(12)
Sb1 Te2 Sb1 98_555 . 146_555 89.81(12)
Sb1 Te2 Sb1 98_555 . 146_556 86.23(12)
Sb1 Te2 Sb1 98_555 . 51_555 90.06(12)
Sb1 Te2 Sb1 98_555 . 51_655 93.90(12)
Sb1 Te2 Sb1 98_555 . 99_555 3.84(12)
Sb1 Te2 Sb1 98_555 . 99_565 176.29(12)
Sb1 Te2 Sb1 98_555 . 147_555 93.65(12)
Sb1 Te2 Sb1 98_555 . 147_556 90.06(12)
Sb1 Te2 Sb1 98_555 . 52_555 86.23(12)
Sb1 Te2 Sb1 98_555 . 52_655 90.06(12)
Sb1 Te2 Sb1 98_555 . 100_555 5.25(12)
Sb1 Te2 Sb1 98_555 . 100_565 179.82(12)
Sb1 Te2 Sb1 98_555 . 148_555 90.06(12)
Sb1 Te2 Sb1 98_555 . 148_556 86.23(12)
Sb1 Te2 Sb1 98_555 . 61_555 90.19(12)
Sb1 Te2 Sb1 98_555 . 61_655 93.77(12)
Sb1 Te2 Sb1 98_555 . 109_555 5.43(12)
Sb1 Te2 Sb1 98_555 . 109_565 180.0(5)
Sb1 Te2 Sb1 98_555 . 157_555 93.77(12)
Sb1 Te2 Sb1 98_555 . 157_556 90.19(12)
Sb1 Te2 Sb1 98_555 . 62_555 86.35(12)
Sb1 Te2 Sb1 98_555 . 62_655 89.94(12)
Sb1 Te2 Sb1 98_555 . 110_555 3.71(12)
Sb1 Te2 Sb1 98_555 . 110_565 176.16(12)
Sb1 Te2 Sb1 98_555 . 158_555 89.94(12)
Sb1 Te2 Sb1 98_555 . 158_556 86.10(12)
Sb1 Te2 Sb1 98_555 . 63_555 86.10(12)
Sb1 Te2 Sb1 98_555 . 63_655 89.94(12)
Sb1 Te2 Sb1 98_555 . 111_555 3.71(12)
Sb1 Te2 Sb1 98_555 . 111_565 176.16(12)
Sb1 Te2 Sb1 98_555 . 159_555 89.94(12)
Sb1 Te2 Sb1 98_555 . 159_556 86.35(12)
Sb1 Te2 Sb1 98_555 . 64_555 89.94(12)
Sb1 Te2 Sb1 98_555 . 64_655 93.77(12)
Sb1 Te2 Sb1 98_555 . 112_555 0.18(12)
Sb1 Te2 Sb1 98_555 . 112_565 174.75(12)
Sb1 Te2 Sb1 98_555 . 160_555 93.77(12)
Sb1 Te2 Sb1 98_555 . 160_556 89.94(12)
Sb1 Te2 Sb1 98_565 . 146_555 93.90(12)
Sb1 Te2 Sb1 98_565 . 146_556 89.81(12)
Sb1 Te2 Sb1 98_565 . 51_555 86.23(12)
Sb1 Te2 Sb1 98_565 . 51_655 90.07(12)
Sb1 Te2 Sb1 98_565 . 99_555 176.03(12)
Sb1 Te2 Sb1 98_565 . 99_565 3.84(12)
Sb1 Te2 Sb1 98_565 . 147_555 90.06(12)
Sb1 Te2 Sb1 98_565 . 147_556 85.96(12)
Sb1 Te2 Sb1 98_565 . 52_555 90.07(12)
Sb1 Te2 Sb1 98_565 . 52_655 93.90(12)
Sb1 Te2 Sb1 98_565 . 100_555 179.82(12)
Sb1 Te2 Sb1 98_565 . 100_565 5.61(12)
Sb1 Te2 Sb1 98_565 . 148_555 93.90(12)
Sb1 Te2 Sb1 98_565 . 148_556 90.07(12)
Sb1 Te2 Sb1 98_565 . 61_555 86.10(12)
Sb1 Te2 Sb1 98_565 . 61_655 90.19(12)
Sb1 Te2 Sb1 98_565 . 109_555 180.0(5)
Sb1 Te2 Sb1 98_565 . 109_565 5.43(12)
Sb1 Te2 Sb1 98_565 . 157_555 90.19(12)
Sb1 Te2 Sb1 98_565 . 157_556 86.10(12)
Sb1 Te2 Sb1 98_565 . 62_555 89.94(12)
Sb1 Te2 Sb1 98_565 . 62_655 94.04(12)
Sb1 Te2 Sb1 98_565 . 110_555 176.16(12)
Sb1 Te2 Sb1 98_565 . 110_565 3.97(12)
Sb1 Te2 Sb1 98_565 . 158_555 93.77(12)
Sb1 Te2 Sb1 98_565 . 158_556 89.93(12)
Sb1 Te2 Sb1 98_565 . 63_555 89.93(12)
Sb1 Te2 Sb1 98_565 . 63_655 93.77(12)
Sb1 Te2 Sb1 98_565 . 111_555 176.16(12)
Sb1 Te2 Sb1 98_565 . 111_565 3.97(12)
Sb1 Te2 Sb1 98_565 . 159_555 94.04(12)
Sb1 Te2 Sb1 98_565 . 159_556 89.94(12)
Sb1 Te2 Sb1 98_565 . 64_555 86.10(12)
Sb1 Te2 Sb1 98_565 . 64_655 89.93(12)
Sb1 Te2 Sb1 98_565 . 112_555 174.39(12)
Sb1 Te2 Sb1 98_565 . 112_565 0.18(12)
Sb1 Te2 Sb1 98_565 . 160_555 89.93(12)
Sb1 Te2 Sb1 98_565 . 160_556 86.10(12)
Sb1 Te2 Sb1 146_555 . 146_556 174.57(12)
Sb1 Te2 Sb1 146_555 . 51_555 86.23(12)
Sb1 Te2 Sb1 146_555 . 51_655 90.07(12)
Sb1 Te2 Sb1 146_555 . 99_555 85.96(12)
Sb1 Te2 Sb1 146_555 . 99_565 90.06(12)
Sb1 Te2 Sb1 146_555 . 147_555 3.84(12)
Sb1 Te2 Sb1 146_555 . 147_556 176.03(12)
Sb1 Te2 Sb1 146_555 . 52_555 85.96(12)
Sb1 Te2 Sb1 146_555 . 52_655 90.06(12)
Sb1 Te2 Sb1 146_555 . 100_555 86.23(12)
Sb1 Te2 Sb1 146_555 . 100_565 90.07(12)
Sb1 Te2 Sb1 146_555 . 148_555 3.84(12)
Sb1 Te2 Sb1 146_555 . 148_556 176.03(12)
Sb1 Te2 Sb1 146_555 . 61_555 86.10(12)
Sb1 Te2 Sb1 146_555 . 61_655 90.19(12)
Sb1 Te2 Sb1 146_555 . 109_555 86.10(12)
Sb1 Te2 Sb1 146_555 . 109_565 90.19(12)
Sb1 Te2 Sb1 146_555 . 157_555 5.43(12)
Sb1 Te2 Sb1 146_555 . 157_556 180.0(5)
Sb1 Te2 Sb1 146_555 . 62_555 86.10(12)
Sb1 Te2 Sb1 146_555 . 62_655 89.93(12)
Sb1 Te2 Sb1 146_555 . 110_555 86.10(12)
Sb1 Te2 Sb1 146_555 . 110_565 89.93(12)
Sb1 Te2 Sb1 146_555 . 158_555 0.18(12)
Sb1 Te2 Sb1 146_555 . 158_556 174.39(12)
Sb1 Te2 Sb1 146_555 . 63_555 89.93(12)
Sb1 Te2 Sb1 146_555 . 63_655 93.77(12)
Sb1 Te2 Sb1 146_555 . 111_555 89.94(12)
Sb1 Te2 Sb1 146_555 . 111_565 94.04(12)
Sb1 Te2 Sb1 146_555 . 159_555 3.97(12)
Sb1 Te2 Sb1 146_555 . 159_556 176.16(12)
Sb1 Te2 Sb1 146_555 . 64_555 89.94(12)
Sb1 Te2 Sb1 146_555 . 64_655 94.04(12)
Sb1 Te2 Sb1 146_555 . 112_555 89.93(12)
Sb1 Te2 Sb1 146_555 . 112_565 93.77(12)
Sb1 Te2 Sb1 146_555 . 160_555 3.97(12)
Sb1 Te2 Sb1 146_555 . 160_556 176.16(12)
Sb1 Te2 Sb1 146_556 . 51_555 90.06(12)
Sb1 Te2 Sb1 146_556 . 51_655 93.90(12)
Sb1 Te2 Sb1 146_556 . 99_555 90.06(12)
Sb1 Te2 Sb1 146_556 . 99_565 93.65(12)
Sb1 Te2 Sb1 146_556 . 147_555 176.29(12)
Sb1 Te2 Sb1 146_556 . 147_556 3.84(12)
Sb1 Te2 Sb1 146_556 . 52_555 90.06(12)
Sb1 Te2 Sb1 146_556 . 52_655 93.65(12)
Sb1 Te2 Sb1 146_556 . 100_555 90.06(12)
Sb1 Te2 Sb1 146_556 . 100_565 93.90(12)
Sb1 Te2 Sb1 146_556 . 148_555 176.29(12)
Sb1 Te2 Sb1 146_556 . 148_556 3.84(12)
Sb1 Te2 Sb1 146_556 . 61_555 90.19(12)
Sb1 Te2 Sb1 146_556 . 61_655 93.77(12)
Sb1 Te2 Sb1 146_556 . 109_555 90.19(12)
Sb1 Te2 Sb1 146_556 . 109_565 93.77(12)
Sb1 Te2 Sb1 146_556 . 157_555 180.0(5)
Sb1 Te2 Sb1 146_556 . 157_556 5.43(12)
Sb1 Te2 Sb1 146_556 . 62_555 89.94(12)
Sb1 Te2 Sb1 146_556 . 62_655 93.77(12)
Sb1 Te2 Sb1 146_556 . 110_555 89.94(12)
Sb1 Te2 Sb1 146_556 . 110_565 93.77(12)
Sb1 Te2 Sb1 146_556 . 158_555 174.75(12)
Sb1 Te2 Sb1 146_556 . 158_556 0.18(12)
Sb1 Te2 Sb1 146_556 . 63_555 86.10(12)
Sb1 Te2 Sb1 146_556 . 63_655 89.94(12)
Sb1 Te2 Sb1 146_556 . 111_555 86.35(12)
Sb1 Te2 Sb1 146_556 . 111_565 89.94(12)
Sb1 Te2 Sb1 146_556 . 159_555 176.16(12)
Sb1 Te2 Sb1 146_556 . 159_556 3.71(12)
Sb1 Te2 Sb1 146_556 . 64_555 86.35(12)
Sb1 Te2 Sb1 146_556 . 64_655 89.94(12)
Sb1 Te2 Sb1 146_556 . 112_555 86.10(12)
Sb1 Te2 Sb1 146_556 . 112_565 89.94(12)
Sb1 Te2 Sb1 146_556 . 160_555 176.16(12)
Sb1 Te2 Sb1 146_556 . 160_556 3.71(12)
Sb1 Te2 Sb1 51_555 . 51_655 174.57(12)
Sb1 Te2 Sb1 51_555 . 99_555 89.81(12)
Sb1 Te2 Sb1 51_555 . 99_565 86.23(12)
Sb1 Te2 Sb1 51_555 . 147_555 86.23(12)
Sb1 Te2 Sb1 51_555 . 147_556 89.81(12)
Sb1 Te2 Sb1 51_555 . 52_555 3.84(12)
Sb1 Te2 Sb1 51_555 . 52_655 176.29(12)
Sb1 Te2 Sb1 51_555 . 100_555 93.65(12)
Sb1 Te2 Sb1 51_555 . 100_565 90.06(12)
Sb1 Te2 Sb1 51_555 . 148_555 90.06(12)
Sb1 Te2 Sb1 51_555 . 148_556 93.90(12)
Sb1 Te2 Sb1 51_555 . 61_555 0.18(12)
Sb1 Te2 Sb1 51_555 . 61_655 174.75(12)
Sb1 Te2 Sb1 51_555 . 109_555 93.77(12)
Sb1 Te2 Sb1 51_555 . 109_565 89.94(12)
Sb1 Te2 Sb1 51_555 . 157_555 89.94(12)
Sb1 Te2 Sb1 51_555 . 157_556 93.77(12)
Sb1 Te2 Sb1 51_555 . 62_555 3.71(12)
Sb1 Te2 Sb1 51_555 . 62_655 176.16(12)
Sb1 Te2 Sb1 51_555 . 110_555 89.94(12)
Sb1 Te2 Sb1 51_555 . 110_565 86.10(12)
Sb1 Te2 Sb1 51_555 . 158_555 86.35(12)
Sb1 Te2 Sb1 51_555 . 158_556 89.94(12)
Sb1 Te2 Sb1 51_555 . 63_555 5.43(12)
Sb1 Te2 Sb1 51_555 . 63_655 180.0(5)
Sb1 Te2 Sb1 51_555 . 111_555 93.77(12)
Sb1 Te2 Sb1 51_555 . 111_565 90.19(12)
Sb1 Te2 Sb1 51_555 . 159_555 90.19(12)
Sb1 Te2 Sb1 51_555 . 159_556 93.77(12)
Sb1 Te2 Sb1 51_555 . 64_555 3.71(12)
Sb1 Te2 Sb1 51_555 . 64_655 176.16(12)
Sb1 Te2 Sb1 51_555 . 112_555 89.94(12)
Sb1 Te2 Sb1 51_555 . 112_565 86.35(12)
Sb1 Te2 Sb1 51_555 . 160_555 86.10(12)
Sb1 Te2 Sb1 51_555 . 160_556 89.94(12)
Sb1 Te2 Sb1 51_655 . 99_555 93.90(12)
Sb1 Te2 Sb1 51_655 . 99_565 89.81(12)
Sb1 Te2 Sb1 51_655 . 147_555 89.81(12)
Sb1 Te2 Sb1 51_655 . 147_556 93.90(12)
Sb1 Te2 Sb1 51_655 . 52_555 176.03(12)
Sb1 Te2 Sb1 51_655 . 52_655 3.84(12)
Sb1 Te2 Sb1 51_655 . 100_555 90.06(12)
Sb1 Te2 Sb1 51_655 . 100_565 85.96(12)
Sb1 Te2 Sb1 51_655 . 148_555 86.23(12)
Sb1 Te2 Sb1 51_655 . 148_556 90.07(12)
Sb1 Te2 Sb1 51_655 . 61_555 174.39(12)
Sb1 Te2 Sb1 51_655 . 61_655 0.18(12)
Sb1 Te2 Sb1 51_655 . 109_555 89.93(12)
Sb1 Te2 Sb1 51_655 . 109_565 86.10(12)
Sb1 Te2 Sb1 51_655 . 157_555 86.10(12)
Sb1 Te2 Sb1 51_655 . 157_556 89.93(12)
Sb1 Te2 Sb1 51_655 . 62_555 176.16(12)
Sb1 Te2 Sb1 51_655 . 62_655 3.97(12)
Sb1 Te2 Sb1 51_655 . 110_555 93.77(12)
Sb1 Te2 Sb1 51_655 . 110_565 89.93(12)
Sb1 Te2 Sb1 51_655 . 158_555 89.94(12)
Sb1 Te2 Sb1 51_655 . 158_556 94.04(12)
Sb1 Te2 Sb1 51_655 . 63_555 180.0(5)
Sb1 Te2 Sb1 51_655 . 63_655 5.43(12)
Sb1 Te2 Sb1 51_655 . 111_555 90.19(12)
Sb1 Te2 Sb1 51_655 . 111_565 86.10(12)
Sb1 Te2 Sb1 51_655 . 159_555 86.10(12)
Sb1 Te2 Sb1 51_655 . 159_556 90.19(12)
Sb1 Te2 Sb1 51_655 . 64_555 176.16(12)
Sb1 Te2 Sb1 51_655 . 64_655 3.97(12)
Sb1 Te2 Sb1 51_655 . 112_555 94.04(12)
Sb1 Te2 Sb1 51_655 . 112_565 89.94(12)
Sb1 Te2 Sb1 51_655 . 160_555 89.93(12)
Sb1 Te2 Sb1 51_655 . 160_556 93.77(12)
Sb1 Te2 Sb1 99_555 . 99_565 174.57(12)
Sb1 Te2 Sb1 99_555 . 147_555 89.81(12)
Sb1 Te2 Sb1 99_555 . 147_556 93.90(12)
Sb1 Te2 Sb1 99_555 . 52_555 85.96(12)
Sb1 Te2 Sb1 99_555 . 52_655 90.06(12)
Sb1 Te2 Sb1 99_555 . 100_555 3.84(12)
Sb1 Te2 Sb1 99_555 . 100_565 176.03(12)
Sb1 Te2 Sb1 99_555 . 148_555 86.23(12)
Sb1 Te2 Sb1 99_555 . 148_556 90.07(12)
Sb1 Te2 Sb1 99_555 . 61_555 89.93(12)
Sb1 Te2 Sb1 99_555 . 61_655 93.77(12)
Sb1 Te2 Sb1 99_555 . 109_555 3.97(12)
Sb1 Te2 Sb1 99_555 . 109_565 176.16(12)
Sb1 Te2 Sb1 99_555 . 157_555 89.94(12)
Sb1 Te2 Sb1 99_555 . 157_556 94.04(12)
Sb1 Te2 Sb1 99_555 . 62_555 86.10(12)
Sb1 Te2 Sb1 99_555 . 62_655 89.93(12)
Sb1 Te2 Sb1 99_555 . 110_555 0.18(12)
Sb1 Te2 Sb1 99_555 . 110_565 174.39(12)
Sb1 Te2 Sb1 99_555 . 158_555 86.10(12)
Sb1 Te2 Sb1 99_555 . 158_556 89.93(12)
Sb1 Te2 Sb1 99_555 . 63_555 86.10(12)
Sb1 Te2 Sb1 99_555 . 63_655 90.19(12)
Sb1 Te2 Sb1 99_555 . 111_555 5.43(12)
Sb1 Te2 Sb1 99_555 . 111_565 180.0(5)
Sb1 Te2 Sb1 99_555 . 159_555 86.10(12)
Sb1 Te2 Sb1 99_555 . 159_556 90.19(12)
Sb1 Te2 Sb1 99_555 . 64_555 89.94(12)
Sb1 Te2 Sb1 99_555 . 64_655 94.04(12)
Sb1 Te2 Sb1 99_555 . 112_555 3.97(12)
Sb1 Te2 Sb1 99_555 . 112_565 176.16(12)
Sb1 Te2 Sb1 99_555 . 160_555 89.93(12)
Sb1 Te2 Sb1 99_555 . 160_556 93.77(12)
Sb1 Te2 Sb1 99_565 . 147_555 86.23(12)
Sb1 Te2 Sb1 99_565 . 147_556 89.81(12)
Sb1 Te2 Sb1 99_565 . 52_555 90.06(12)
Sb1 Te2 Sb1 99_565 . 52_655 93.65(12)
Sb1 Te2 Sb1 99_565 . 100_555 176.29(12)
Sb1 Te2 Sb1 99_565 . 100_565 3.84(12)
Sb1 Te2 Sb1 99_565 . 148_555 90.06(12)
Sb1 Te2 Sb1 99_565 . 148_556 93.90(12)
Sb1 Te2 Sb1 99_565 . 61_555 86.10(12)
Sb1 Te2 Sb1 99_565 . 61_655 89.94(12)
Sb1 Te2 Sb1 99_565 . 109_555 176.16(12)
Sb1 Te2 Sb1 99_565 . 109_565 3.71(12)
Sb1 Te2 Sb1 99_565 . 157_555 86.35(12)
Sb1 Te2 Sb1 99_565 . 157_556 89.94(12)
Sb1 Te2 Sb1 99_565 . 62_555 89.94(12)
Sb1 Te2 Sb1 99_565 . 62_655 93.77(12)
Sb1 Te2 Sb1 99_565 . 110_555 174.75(12)
Sb1 Te2 Sb1 99_565 . 110_565 0.18(12)
Sb1 Te2 Sb1 99_565 . 158_555 89.94(12)
Sb1 Te2 Sb1 99_565 . 158_556 93.77(12)
Sb1 Te2 Sb1 99_565 . 63_555 90.19(12)
Sb1 Te2 Sb1 99_565 . 63_655 93.77(12)
Sb1 Te2 Sb1 99_565 . 111_555 180.0(5)
Sb1 Te2 Sb1 99_565 . 111_565 5.43(12)
Sb1 Te2 Sb1 99_565 . 159_555 90.19(12)
Sb1 Te2 Sb1 99_565 . 159_556 93.77(12)
Sb1 Te2 Sb1 99_565 . 64_555 86.35(12)
Sb1 Te2 Sb1 99_565 . 64_655 89.94(12)
Sb1 Te2 Sb1 99_565 . 112_555 176.16(12)
Sb1 Te2 Sb1 99_565 . 112_565 3.71(12)
Sb1 Te2 Sb1 99_565 . 160_555 86.10(12)
Sb1 Te2 Sb1 99_565 . 160_556 89.94(12)
Sb1 Te2 Sb1 147_555 . 147_556 174.57(12)
Sb1 Te2 Sb1 147_555 . 52_555 86.23(12)
Sb1 Te2 Sb1 147_555 . 52_655 90.06(12)
Sb1 Te2 Sb1 147_555 . 100_555 90.06(12)
Sb1 Te2 Sb1 147_555 . 100_565 86.23(12)
Sb1 Te2 Sb1 147_555 . 148_555 5.25(12)
Sb1 Te2 Sb1 147_555 . 148_556 179.82(12)
Sb1 Te2 Sb1 147_555 . 61_555 86.10(12)
Sb1 Te2 Sb1 147_555 . 61_655 89.94(12)
Sb1 Te2 Sb1 147_555 . 109_555 89.94(12)
Sb1 Te2 Sb1 147_555 . 109_565 86.35(12)
Sb1 Te2 Sb1 147_555 . 157_555 3.71(12)
Sb1 Te2 Sb1 147_555 . 157_556 176.16(12)
Sb1 Te2 Sb1 147_555 . 62_555 86.35(12)
Sb1 Te2 Sb1 147_555 . 62_655 89.94(12)
Sb1 Te2 Sb1 147_555 . 110_555 89.94(12)
Sb1 Te2 Sb1 147_555 . 110_565 86.10(12)
Sb1 Te2 Sb1 147_555 . 158_555 3.71(12)
Sb1 Te2 Sb1 147_555 . 158_556 176.16(12)
Sb1 Te2 Sb1 147_555 . 63_555 90.19(12)
Sb1 Te2 Sb1 147_555 . 63_655 93.77(12)
Sb1 Te2 Sb1 147_555 . 111_555 93.77(12)
Sb1 Te2 Sb1 147_555 . 111_565 90.19(12)
Sb1 Te2 Sb1 147_555 . 159_555 5.43(12)
Sb1 Te2 Sb1 147_555 . 159_556 180.0(5)
Sb1 Te2 Sb1 147_555 . 64_555 89.94(12)
Sb1 Te2 Sb1 147_555 . 64_655 93.77(12)
Sb1 Te2 Sb1 147_555 . 112_555 93.77(12)
Sb1 Te2 Sb1 147_555 . 112_565 89.94(12)
Sb1 Te2 Sb1 147_555 . 160_555 0.18(12)
Sb1 Te2 Sb1 147_555 . 160_556 174.75(12)
Sb1 Te2 Sb1 147_556 . 52_555 90.07(12)
Sb1 Te2 Sb1 147_556 . 52_655 93.90(12)
Sb1 Te2 Sb1 147_556 . 100_555 93.90(12)
Sb1 Te2 Sb1 147_556 . 100_565 90.07(12)
Sb1 Te2 Sb1 147_556 . 148_555 179.82(12)
Sb1 Te2 Sb1 147_556 . 148_556 5.61(12)
Sb1 Te2 Sb1 147_556 . 61_555 89.93(12)
Sb1 Te2 Sb1 147_556 . 61_655 93.77(12)
Sb1 Te2 Sb1 147_556 . 109_555 94.04(12)
Sb1 Te2 Sb1 147_556 . 109_565 89.94(12)
Sb1 Te2 Sb1 147_556 . 157_555 176.16(12)
Sb1 Te2 Sb1 147_556 . 157_556 3.97(12)
Sb1 Te2 Sb1 147_556 . 62_555 89.94(12)
Sb1 Te2 Sb1 147_556 . 62_655 94.04(12)
Sb1 Te2 Sb1 147_556 . 110_555 93.77(12)
Sb1 Te2 Sb1 147_556 . 110_565 89.93(12)
Sb1 Te2 Sb1 147_556 . 158_555 176.16(12)
Sb1 Te2 Sb1 147_556 . 158_556 3.97(12)
Sb1 Te2 Sb1 147_556 . 63_555 86.10(12)
Sb1 Te2 Sb1 147_556 . 63_655 90.19(12)
Sb1 Te2 Sb1 147_556 . 111_555 90.19(12)
Sb1 Te2 Sb1 147_556 . 111_565 86.10(12)
Sb1 Te2 Sb1 147_556 . 159_555 180.0(5)
Sb1 Te2 Sb1 147_556 . 159_556 5.43(12)
Sb1 Te2 Sb1 147_556 . 64_555 86.10(12)
Sb1 Te2 Sb1 147_556 . 64_655 89.93(12)
Sb1 Te2 Sb1 147_556 . 112_555 89.93(12)
Sb1 Te2 Sb1 147_556 . 112_565 86.10(12)
Sb1 Te2 Sb1 147_556 . 160_555 174.39(12)
Sb1 Te2 Sb1 147_556 . 160_556 0.18(12)
Sb1 Te2 Sb1 52_555 . 52_655 174.57(12)
Sb1 Te2 Sb1 52_555 . 100_555 89.81(12)
Sb1 Te2 Sb1 52_555 . 100_565 93.90(12)
Sb1 Te2 Sb1 52_555 . 148_555 89.81(12)
Sb1 Te2 Sb1 52_555 . 148_556 93.90(12)
Sb1 Te2 Sb1 52_555 . 61_555 3.97(12)
Sb1 Te2 Sb1 52_555 . 61_655 176.16(12)
Sb1 Te2 Sb1 52_555 . 109_555 89.93(12)
Sb1 Te2 Sb1 52_555 . 109_565 93.77(12)
Sb1 Te2 Sb1 52_555 . 157_555 89.94(12)
Sb1 Te2 Sb1 52_555 . 157_556 94.04(12)
Sb1 Te2 Sb1 52_555 . 62_555 0.18(12)
Sb1 Te2 Sb1 52_555 . 62_655 174.39(12)
Sb1 Te2 Sb1 52_555 . 110_555 86.10(12)
Sb1 Te2 Sb1 52_555 . 110_565 89.93(12)
Sb1 Te2 Sb1 52_555 . 158_555 86.10(12)
Sb1 Te2 Sb1 52_555 . 158_556 89.93(12)
Sb1 Te2 Sb1 52_555 . 63_555 3.97(12)
Sb1 Te2 Sb1 52_555 . 63_655 176.16(12)
Sb1 Te2 Sb1 52_555 . 111_555 89.94(12)
Sb1 Te2 Sb1 52_555 . 111_565 94.04(12)
Sb1 Te2 Sb1 52_555 . 159_555 89.93(12)
Sb1 Te2 Sb1 52_555 . 159_556 93.77(12)
Sb1 Te2 Sb1 52_555 . 64_555 5.43(12)
Sb1 Te2 Sb1 52_555 . 64_655 180.0(5)
Sb1 Te2 Sb1 52_555 . 112_555 86.10(12)
Sb1 Te2 Sb1 52_555 . 112_565 90.19(12)
Sb1 Te2 Sb1 52_555 . 160_555 86.10(12)
Sb1 Te2 Sb1 52_555 . 160_556 90.19(12)
Sb1 Te2 Sb1 52_655 . 100_555 86.23(12)
Sb1 Te2 Sb1 52_655 . 100_565 89.81(12)
Sb1 Te2 Sb1 52_655 . 148_555 86.23(12)
Sb1 Te2 Sb1 52_655 . 148_556 89.81(12)
Sb1 Te2 Sb1 52_655 . 61_555 176.16(12)
Sb1 Te2 Sb1 52_655 . 61_655 3.71(12)
Sb1 Te2 Sb1 52_655 . 109_555 86.10(12)
Sb1 Te2 Sb1 52_655 . 109_565 89.94(12)
Sb1 Te2 Sb1 52_655 . 157_555 86.35(12)
Sb1 Te2 Sb1 52_655 . 157_556 89.94(12)
Sb1 Te2 Sb1 52_655 . 62_555 174.75(12)
Sb1 Te2 Sb1 52_655 . 62_655 0.18(12)
Sb1 Te2 Sb1 52_655 . 110_555 89.94(12)
Sb1 Te2 Sb1 52_655 . 110_565 93.77(12)
Sb1 Te2 Sb1 52_655 . 158_555 89.94(12)
Sb1 Te2 Sb1 52_655 . 158_556 93.77(12)
Sb1 Te2 Sb1 52_655 . 63_555 176.16(12)
Sb1 Te2 Sb1 52_655 . 63_655 3.71(12)
Sb1 Te2 Sb1 52_655 . 111_555 86.35(12)
Sb1 Te2 Sb1 52_655 . 111_565 89.94(12)
Sb1 Te2 Sb1 52_655 . 159_555 86.10(12)
Sb1 Te2 Sb1 52_655 . 159_556 89.94(12)
Sb1 Te2 Sb1 52_655 . 64_555 180.0(5)
Sb1 Te2 Sb1 52_655 . 64_655 5.43(12)
Sb1 Te2 Sb1 52_655 . 112_555 90.19(12)
Sb1 Te2 Sb1 52_655 . 112_565 93.77(12)
Sb1 Te2 Sb1 52_655 . 160_555 90.19(12)
Sb1 Te2 Sb1 52_655 . 160_556 93.77(12)
Sb1 Te2 Sb1 100_555 . 100_565 174.57(12)
Sb1 Te2 Sb1 100_555 . 148_555 86.23(12)
Sb1 Te2 Sb1 100_555 . 148_556 89.81(12)
Sb1 Te2 Sb1 100_555 . 61_555 93.77(12)
Sb1 Te2 Sb1 100_555 . 61_655 89.94(12)
Sb1 Te2 Sb1 100_555 . 109_555 0.18(12)
Sb1 Te2 Sb1 100_555 . 109_565 174.75(12)
Sb1 Te2 Sb1 100_555 . 157_555 89.94(12)
Sb1 Te2 Sb1 100_555 . 157_556 93.77(12)
Sb1 Te2 Sb1 100_555 . 62_555 89.94(12)
Sb1 Te2 Sb1 100_555 . 62_655 86.10(12)
Sb1 Te2 Sb1 100_555 . 110_555 3.71(12)
Sb1 Te2 Sb1 100_555 . 110_565 176.16(12)
Sb1 Te2 Sb1 100_555 . 158_555 86.35(12)
Sb1 Te2 Sb1 100_555 . 158_556 89.94(12)
Sb1 Te2 Sb1 100_555 . 63_555 89.94(12)
Sb1 Te2 Sb1 100_555 . 63_655 86.35(12)
Sb1 Te2 Sb1 100_555 . 111_555 3.71(12)
Sb1 Te2 Sb1 100_555 . 111_565 176.16(12)
Sb1 Te2 Sb1 100_555 . 159_555 86.10(12)
Sb1 Te2 Sb1 100_555 . 159_556 89.94(12)
Sb1 Te2 Sb1 100_555 . 64_555 93.77(12)
Sb1 Te2 Sb1 100_555 . 64_655 90.19(12)
Sb1 Te2 Sb1 100_555 . 112_555 5.43(12)
Sb1 Te2 Sb1 100_555 . 112_565 180.0(5)
Sb1 Te2 Sb1 100_555 . 160_555 90.19(12)
Sb1 Te2 Sb1 100_555 . 160_556 93.77(12)
Sb1 Te2 Sb1 100_565 . 148_555 89.81(12)
Sb1 Te2 Sb1 100_565 . 148_556 93.90(12)
Sb1 Te2 Sb1 100_565 . 61_555 89.93(12)
Sb1 Te2 Sb1 100_565 . 61_655 86.10(12)
Sb1 Te2 Sb1 100_565 . 109_555 174.39(12)
Sb1 Te2 Sb1 100_565 . 109_565 0.18(12)
Sb1 Te2 Sb1 100_565 . 157_555 86.10(12)
Sb1 Te2 Sb1 100_565 . 157_556 89.93(12)
Sb1 Te2 Sb1 100_565 . 62_555 93.77(12)
Sb1 Te2 Sb1 100_565 . 62_655 89.93(12)
Sb1 Te2 Sb1 100_565 . 110_555 176.16(12)
Sb1 Te2 Sb1 100_565 . 110_565 3.97(12)
Sb1 Te2 Sb1 100_565 . 158_555 89.94(12)
Sb1 Te2 Sb1 100_565 . 158_556 94.04(12)
Sb1 Te2 Sb1 100_565 . 63_555 94.04(12)
Sb1 Te2 Sb1 100_565 . 63_655 89.94(12)
Sb1 Te2 Sb1 100_565 . 111_555 176.16(12)
Sb1 Te2 Sb1 100_565 . 111_565 3.97(12)
Sb1 Te2 Sb1 100_565 . 159_555 89.93(12)
Sb1 Te2 Sb1 100_565 . 159_556 93.77(12)
Sb1 Te2 Sb1 100_565 . 64_555 90.19(12)
Sb1 Te2 Sb1 100_565 . 64_655 86.10(12)
Sb1 Te2 Sb1 100_565 . 112_555 180.0(5)
Sb1 Te2 Sb1 100_565 . 112_565 5.43(12)
Sb1 Te2 Sb1 100_565 . 160_555 86.10(12)
Sb1 Te2 Sb1 100_565 . 160_556 90.19(12)
Sb1 Te2 Sb1 148_555 . 148_556 174.57(12)
Sb1 Te2 Sb1 148_555 . 61_555 89.94(12)
Sb1 Te2 Sb1 148_555 . 61_655 86.35(12)
Sb1 Te2 Sb1 148_555 . 109_555 86.10(12)
Sb1 Te2 Sb1 148_555 . 109_565 89.94(12)
Sb1 Te2 Sb1 148_555 . 157_555 3.71(12)
Sb1 Te2 Sb1 148_555 . 157_556 176.16(12)
Sb1 Te2 Sb1 148_555 . 62_555 89.94(12)
Sb1 Te2 Sb1 148_555 . 62_655 86.10(12)
Sb1 Te2 Sb1 148_555 . 110_555 86.35(12)
Sb1 Te2 Sb1 148_555 . 110_565 89.94(12)
Sb1 Te2 Sb1 148_555 . 158_555 3.71(12)
Sb1 Te2 Sb1 148_555 . 158_556 176.16(12)
Sb1 Te2 Sb1 148_555 . 63_555 93.77(12)
Sb1 Te2 Sb1 148_555 . 63_655 89.94(12)
Sb1 Te2 Sb1 148_555 . 111_555 89.94(12)
Sb1 Te2 Sb1 148_555 . 111_565 93.77(12)
Sb1 Te2 Sb1 148_555 . 159_555 0.18(12)
Sb1 Te2 Sb1 148_555 . 159_556 174.75(12)
Sb1 Te2 Sb1 148_555 . 64_555 93.77(12)
Sb1 Te2 Sb1 148_555 . 64_655 90.19(12)
Sb1 Te2 Sb1 148_555 . 112_555 90.19(12)
Sb1 Te2 Sb1 148_555 . 112_565 93.77(12)
Sb1 Te2 Sb1 148_555 . 160_555 5.43(12)
Sb1 Te2 Sb1 148_555 . 160_556 180.0(5)
Sb1 Te2 Sb1 148_556 . 61_555 94.04(12)
Sb1 Te2 Sb1 148_556 . 61_655 89.94(12)
Sb1 Te2 Sb1 148_556 . 109_555 89.93(12)
Sb1 Te2 Sb1 148_556 . 109_565 93.77(12)
Sb1 Te2 Sb1 148_556 . 157_555 176.16(12)
Sb1 Te2 Sb1 148_556 . 157_556 3.97(12)
Sb1 Te2 Sb1 148_556 . 62_555 93.77(12)
Sb1 Te2 Sb1 148_556 . 62_655 89.93(12)
Sb1 Te2 Sb1 148_556 . 110_555 89.94(12)
Sb1 Te2 Sb1 148_556 . 110_565 94.04(12)
Sb1 Te2 Sb1 148_556 . 158_555 176.16(12)
Sb1 Te2 Sb1 148_556 . 158_556 3.97(12)
Sb1 Te2 Sb1 148_556 . 63_555 89.93(12)
Sb1 Te2 Sb1 148_556 . 63_655 86.10(12)
Sb1 Te2 Sb1 148_556 . 111_555 86.10(12)
Sb1 Te2 Sb1 148_556 . 111_565 89.93(12)
Sb1 Te2 Sb1 148_556 . 159_555 174.39(12)
Sb1 Te2 Sb1 148_556 . 159_556 0.18(12)
Sb1 Te2 Sb1 148_556 . 64_555 90.19(12)
Sb1 Te2 Sb1 148_556 . 64_655 86.10(12)
Sb1 Te2 Sb1 148_556 . 112_555 86.10(12)
Sb1 Te2 Sb1 148_556 . 112_565 90.19(12)
Sb1 Te2 Sb1 148_556 . 160_555 180.0(5)
Sb1 Te2 Sb1 148_556 . 160_556 5.43(12)
Sb1 Te2 Sb1 61_555 . 61_655 174.57(12)
Sb1 Te2 Sb1 61_555 . 109_555 93.90(12)
Sb1 Te2 Sb1 61_555 . 109_565 89.81(12)
Sb1 Te2 Sb1 61_555 . 157_555 89.81(12)
Sb1 Te2 Sb1 61_555 . 157_556 93.90(12)
Sb1 Te2 Sb1 61_555 . 62_555 3.84(12)
Sb1 Te2 Sb1 61_555 . 62_655 176.03(12)
Sb1 Te2 Sb1 61_555 . 110_555 90.06(12)
Sb1 Te2 Sb1 61_555 . 110_565 85.96(12)
Sb1 Te2 Sb1 61_555 . 158_555 86.23(12)
Sb1 Te2 Sb1 61_555 . 158_556 90.07(12)
Sb1 Te2 Sb1 61_555 . 63_555 5.61(12)
Sb1 Te2 Sb1 61_555 . 63_655 179.82(12)
Sb1 Te2 Sb1 61_555 . 111_555 93.90(12)
Sb1 Te2 Sb1 61_555 . 111_565 90.07(12)
Sb1 Te2 Sb1 61_555 . 159_555 90.07(12)
Sb1 Te2 Sb1 61_555 . 159_556 93.90(12)
Sb1 Te2 Sb1 61_555 . 64_555 3.84(12)
Sb1 Te2 Sb1 61_555 . 64_655 176.03(12)
Sb1 Te2 Sb1 61_555 . 112_555 90.07(12)
Sb1 Te2 Sb1 61_555 . 112_565 86.23(12)
Sb1 Te2 Sb1 61_555 . 160_555 85.96(12)
Sb1 Te2 Sb1 61_555 . 160_556 90.06(12)
Sb1 Te2 Sb1 61_655 . 109_555 89.81(12)
Sb1 Te2 Sb1 61_655 . 109_565 86.23(12)
Sb1 Te2 Sb1 61_655 . 157_555 86.23(12)
Sb1 Te2 Sb1 61_655 . 157_556 89.81(12)
Sb1 Te2 Sb1 61_655 . 62_555 176.29(12)
Sb1 Te2 Sb1 61_655 . 62_655 3.84(12)
Sb1 Te2 Sb1 61_655 . 110_555 93.65(12)
Sb1 Te2 Sb1 61_655 . 110_565 90.06(12)
Sb1 Te2 Sb1 61_655 . 158_555 90.06(12)
Sb1 Te2 Sb1 61_655 . 158_556 93.90(12)
Sb1 Te2 Sb1 61_655 . 63_555 179.82(12)
Sb1 Te2 Sb1 61_655 . 63_655 5.25(12)
Sb1 Te2 Sb1 61_655 . 111_555 90.06(12)
Sb1 Te2 Sb1 61_655 . 111_565 86.23(12)
Sb1 Te2 Sb1 61_655 . 159_555 86.23(12)
Sb1 Te2 Sb1 61_655 . 159_556 90.06(12)
Sb1 Te2 Sb1 61_655 . 64_555 176.29(12)
Sb1 Te2 Sb1 61_655 . 64_655 3.84(12)
Sb1 Te2 Sb1 61_655 . 112_555 93.90(12)
Sb1 Te2 Sb1 61_655 . 112_565 90.06(12)
Sb1 Te2 Sb1 61_655 . 160_555 90.06(12)
Sb1 Te2 Sb1 61_655 . 160_556 93.65(12)
Sb1 Te2 Sb1 109_555 . 109_565 174.57(12)
Sb1 Te2 Sb1 109_555 . 157_555 89.81(12)
Sb1 Te2 Sb1 109_555 . 157_556 93.90(12)
Sb1 Te2 Sb1 109_555 . 62_555 90.06(12)
Sb1 Te2 Sb1 109_555 . 62_655 85.96(12)
Sb1 Te2 Sb1 109_555 . 110_555 3.84(12)
Sb1 Te2 Sb1 109_555 . 110_565 176.03(12)
Sb1 Te2 Sb1 109_555 . 158_555 86.23(12)
Sb1 Te2 Sb1 109_555 . 158_556 90.07(12)
Sb1 Te2 Sb1 109_555 . 63_555 90.07(12)
Sb1 Te2 Sb1 109_555 . 63_655 86.23(12)
Sb1 Te2 Sb1 109_555 . 111_555 3.84(12)
Sb1 Te2 Sb1 109_555 . 111_565 176.03(12)
Sb1 Te2 Sb1 109_555 . 159_555 85.96(12)
Sb1 Te2 Sb1 109_555 . 159_556 90.06(12)
Sb1 Te2 Sb1 109_555 . 64_555 93.90(12)
Sb1 Te2 Sb1 109_555 . 64_655 90.07(12)
Sb1 Te2 Sb1 109_555 . 112_555 5.61(12)
Sb1 Te2 Sb1 109_555 . 112_565 179.82(12)
Sb1 Te2 Sb1 109_555 . 160_555 90.07(12)
Sb1 Te2 Sb1 109_555 . 160_556 93.90(12)
Sb1 Te2 Sb1 109_565 . 157_555 86.23(12)
Sb1 Te2 Sb1 109_565 . 157_556 89.81(12)
Sb1 Te2 Sb1 109_565 . 62_555 93.65(12)
Sb1 Te2 Sb1 109_565 . 62_655 90.06(12)
Sb1 Te2 Sb1 109_565 . 110_555 176.29(12)
Sb1 Te2 Sb1 109_565 . 110_565 3.84(12)
Sb1 Te2 Sb1 109_565 . 158_555 90.06(12)
Sb1 Te2 Sb1 109_565 . 158_556 93.90(12)
Sb1 Te2 Sb1 109_565 . 63_555 93.90(12)
Sb1 Te2 Sb1 109_565 . 63_655 90.06(12)
Sb1 Te2 Sb1 109_565 . 111_555 176.29(12)
Sb1 Te2 Sb1 109_565 . 111_565 3.84(12)
Sb1 Te2 Sb1 109_565 . 159_555 90.06(12)
Sb1 Te2 Sb1 109_565 . 159_556 93.65(12)
Sb1 Te2 Sb1 109_565 . 64_555 90.06(12)
Sb1 Te2 Sb1 109_565 . 64_655 86.23(12)
Sb1 Te2 Sb1 109_565 . 112_555 179.82(12)
Sb1 Te2 Sb1 109_565 . 112_565 5.25(12)
Sb1 Te2 Sb1 109_565 . 160_555 86.23(12)
Sb1 Te2 Sb1 109_565 . 160_556 90.06(12)
Sb1 Te2 Sb1 157_555 . 157_556 174.57(12)
Sb1 Te2 Sb1 157_555 . 62_555 90.06(12)
Sb1 Te2 Sb1 157_555 . 62_655 86.23(12)
Sb1 Te2 Sb1 157_555 . 110_555 90.06(12)
Sb1 Te2 Sb1 157_555 . 110_565 86.23(12)
Sb1 Te2 Sb1 157_555 . 158_555 5.25(12)
Sb1 Te2 Sb1 157_555 . 158_556 179.82(12)
Sb1 Te2 Sb1 157_555 . 63_555 93.90(12)
Sb1 Te2 Sb1 157_555 . 63_655 90.06(12)
Sb1 Te2 Sb1 157_555 . 111_555 93.65(12)
Sb1 Te2 Sb1 157_555 . 111_565 90.06(12)
Sb1 Te2 Sb1 157_555 . 159_555 3.84(12)
Sb1 Te2 Sb1 157_555 . 159_556 176.29(12)
Sb1 Te2 Sb1 157_555 . 64_555 93.65(12)
Sb1 Te2 Sb1 157_555 . 64_655 90.06(12)
Sb1 Te2 Sb1 157_555 . 112_555 93.90(12)
Sb1 Te2 Sb1 157_555 . 112_565 90.06(12)
Sb1 Te2 Sb1 157_555 . 160_555 3.84(12)
Sb1 Te2 Sb1 157_555 . 160_556 176.29(12)
Sb1 Te2 Sb1 157_556 . 62_555 93.90(12)
Sb1 Te2 Sb1 157_556 . 62_655 90.07(12)
Sb1 Te2 Sb1 157_556 . 110_555 93.90(12)
Sb1 Te2 Sb1 157_556 . 110_565 90.07(12)
Sb1 Te2 Sb1 157_556 . 158_555 179.82(12)
Sb1 Te2 Sb1 157_556 . 158_556 5.61(12)
Sb1 Te2 Sb1 157_556 . 63_555 90.07(12)
Sb1 Te2 Sb1 157_556 . 63_655 86.23(12)
Sb1 Te2 Sb1 157_556 . 111_555 90.06(12)
Sb1 Te2 Sb1 157_556 . 111_565 85.96(12)
Sb1 Te2 Sb1 157_556 . 159_555 176.03(12)
Sb1 Te2 Sb1 157_556 . 159_556 3.84(12)
Sb1 Te2 Sb1 157_556 . 64_555 90.06(12)
Sb1 Te2 Sb1 157_556 . 64_655 85.96(12)
Sb1 Te2 Sb1 157_556 . 112_555 90.07(12)
Sb1 Te2 Sb1 157_556 . 112_565 86.23(12)
Sb1 Te2 Sb1 157_556 . 160_555 176.03(12)
Sb1 Te2 Sb1 157_556 . 160_556 3.84(12)
Sb1 Te2 Sb1 62_555 . 62_655 174.57(12)
Sb1 Te2 Sb1 62_555 . 110_555 86.23(12)
Sb1 Te2 Sb1 62_555 . 110_565 89.81(12)
Sb1 Te2 Sb1 62_555 . 158_555 86.23(12)
Sb1 Te2 Sb1 62_555 . 158_556 89.81(12)
Sb1 Te2 Sb1 62_555 . 63_555 3.84(12)
Sb1 Te2 Sb1 62_555 . 63_655 176.29(12)
Sb1 Te2 Sb1 62_555 . 111_555 90.06(12)
Sb1 Te2 Sb1 62_555 . 111_565 93.90(12)
Sb1 Te2 Sb1 62_555 . 159_555 90.06(12)
Sb1 Te2 Sb1 62_555 . 159_556 93.65(12)
Sb1 Te2 Sb1 62_555 . 64_555 5.25(12)
Sb1 Te2 Sb1 62_555 . 64_655 179.82(12)
Sb1 Te2 Sb1 62_555 . 112_555 86.23(12)
Sb1 Te2 Sb1 62_555 . 112_565 90.06(12)
Sb1 Te2 Sb1 62_555 . 160_555 86.23(12)
Sb1 Te2 Sb1 62_555 . 160_556 90.06(12)
Sb1 Te2 Sb1 62_655 . 110_555 89.81(12)
Sb1 Te2 Sb1 62_655 . 110_565 93.90(12)
Sb1 Te2 Sb1 62_655 . 158_555 89.81(12)
Sb1 Te2 Sb1 62_655 . 158_556 93.90(12)
Sb1 Te2 Sb1 62_655 . 63_555 176.03(12)
Sb1 Te2 Sb1 62_655 . 63_655 3.84(12)
Sb1 Te2 Sb1 62_655 . 111_555 86.23(12)
Sb1 Te2 Sb1 62_655 . 111_565 90.07(12)
Sb1 Te2 Sb1 62_655 . 159_555 85.96(12)
Sb1 Te2 Sb1 62_655 . 159_556 90.06(12)
Sb1 Te2 Sb1 62_655 . 64_555 179.82(12)
Sb1 Te2 Sb1 62_655 . 64_655 5.61(12)
Sb1 Te2 Sb1 62_655 . 112_555 90.07(12)
Sb1 Te2 Sb1 62_655 . 112_565 93.90(12)
Sb1 Te2 Sb1 62_655 . 160_555 90.07(12)
Sb1 Te2 Sb1 62_655 . 160_556 93.90(12)
Sb1 Te2 Sb1 110_555 . 110_565 174.57(12)
Sb1 Te2 Sb1 110_555 . 158_555 86.23(12)
Sb1 Te2 Sb1 110_555 . 158_556 89.81(12)
Sb1 Te2 Sb1 110_555 . 63_555 86.23(12)
Sb1 Te2 Sb1 110_555 . 63_655 90.06(12)
Sb1 Te2 Sb1 110_555 . 111_555 5.25(12)
Sb1 Te2 Sb1 110_555 . 111_565 179.82(12)
Sb1 Te2 Sb1 110_555 . 159_555 86.23(12)
Sb1 Te2 Sb1 110_555 . 159_556 90.06(12)
Sb1 Te2 Sb1 110_555 . 64_555 90.06(12)
Sb1 Te2 Sb1 110_555 . 64_655 93.90(12)
Sb1 Te2 Sb1 110_555 . 112_555 3.84(12)
Sb1 Te2 Sb1 110_555 . 112_565 176.29(12)
Sb1 Te2 Sb1 110_555 . 160_555 90.06(12)
Sb1 Te2 Sb1 110_555 . 160_556 93.65(12)
Sb1 Te2 Sb1 110_565 . 158_555 89.81(12)
Sb1 Te2 Sb1 110_565 . 158_556 93.90(12)
Sb1 Te2 Sb1 110_565 . 63_555 90.07(12)
Sb1 Te2 Sb1 110_565 . 63_655 93.90(12)
Sb1 Te2 Sb1 110_565 . 111_555 179.82(12)
Sb1 Te2 Sb1 110_565 . 111_565 5.61(12)
Sb1 Te2 Sb1 110_565 . 159_555 90.07(12)
Sb1 Te2 Sb1 110_565 . 159_556 93.90(12)
Sb1 Te2 Sb1 110_565 . 64_555 86.23(12)
Sb1 Te2 Sb1 110_565 . 64_655 90.07(12)
Sb1 Te2 Sb1 110_565 . 112_555 176.03(12)
Sb1 Te2 Sb1 110_565 . 112_565 3.84(12)
Sb1 Te2 Sb1 110_565 . 160_555 85.96(12)
Sb1 Te2 Sb1 110_565 . 160_556 90.06(12)
Sb1 Te2 Sb1 158_555 . 158_556 174.57(12)
Sb1 Te2 Sb1 158_555 . 63_555 90.06(12)
Sb1 Te2 Sb1 158_555 . 63_655 93.65(12)
Sb1 Te2 Sb1 158_555 . 111_555 90.06(12)
Sb1 Te2 Sb1 158_555 . 111_565 93.90(12)
Sb1 Te2 Sb1 158_555 . 159_555 3.84(12)
Sb1 Te2 Sb1 158_555 . 159_556 176.29(12)
Sb1 Te2 Sb1 158_555 . 64_555 90.06(12)
Sb1 Te2 Sb1 158_555 . 64_655 93.90(12)
Sb1 Te2 Sb1 158_555 . 112_555 90.06(12)
Sb1 Te2 Sb1 158_555 . 112_565 93.65(12)
Sb1 Te2 Sb1 158_555 . 160_555 3.84(12)
Sb1 Te2 Sb1 158_555 . 160_556 176.29(12)
Sb1 Te2 Sb1 158_556 . 63_555 85.96(12)
Sb1 Te2 Sb1 158_556 . 63_655 90.06(12)
Sb1 Te2 Sb1 158_556 . 111_555 86.23(12)
Sb1 Te2 Sb1 158_556 . 111_565 90.07(12)
Sb1 Te2 Sb1 158_556 . 159_555 176.03(12)
Sb1 Te2 Sb1 158_556 . 159_556 3.84(12)
Sb1 Te2 Sb1 158_556 . 64_555 86.23(12)
Sb1 Te2 Sb1 158_556 . 64_655 90.07(12)
Sb1 Te2 Sb1 158_556 . 112_555 85.96(12)
Sb1 Te2 Sb1 158_556 . 112_565 90.06(12)
Sb1 Te2 Sb1 158_556 . 160_555 176.03(12)
Sb1 Te2 Sb1 158_556 . 160_556 3.84(12)
Sb1 Te2 Sb1 63_555 . 63_655 174.57(12)
Sb1 Te2 Sb1 63_555 . 111_555 89.81(12)
Sb1 Te2 Sb1 63_555 . 111_565 93.90(12)
Sb1 Te2 Sb1 63_555 . 159_555 93.90(12)
Sb1 Te2 Sb1 63_555 . 159_556 89.81(12)
Sb1 Te2 Sb1 63_555 . 64_555 3.84(12)
Sb1 Te2 Sb1 63_555 . 64_655 176.03(12)
Sb1 Te2 Sb1 63_555 . 112_555 85.96(12)
Sb1 Te2 Sb1 63_555 . 112_565 90.06(12)
Sb1 Te2 Sb1 63_555 . 160_555 90.07(12)
Sb1 Te2 Sb1 63_555 . 160_556 86.23(12)
Sb1 Te2 Sb1 63_655 . 111_555 86.23(12)
Sb1 Te2 Sb1 63_655 . 111_565 89.81(12)
Sb1 Te2 Sb1 63_655 . 159_555 89.81(12)
Sb1 Te2 Sb1 63_655 . 159_556 86.23(12)
Sb1 Te2 Sb1 63_655 . 64_555 176.29(12)
Sb1 Te2 Sb1 63_655 . 64_655 3.84(12)
Sb1 Te2 Sb1 63_655 . 112_555 90.06(12)
Sb1 Te2 Sb1 63_655 . 112_565 93.65(12)
Sb1 Te2 Sb1 63_655 . 160_555 93.90(12)
Sb1 Te2 Sb1 63_655 . 160_556 90.06(12)
Sb1 Te2 Sb1 111_555 . 111_565 174.57(12)
Sb1 Te2 Sb1 111_555 . 159_555 89.81(12)
Sb1 Te2 Sb1 111_555 . 159_556 86.23(12)
Sb1 Te2 Sb1 111_555 . 64_555 93.65(12)
Sb1 Te2 Sb1 111_555 . 64_655 90.06(12)
Sb1 Te2 Sb1 111_555 . 112_555 3.84(12)
Sb1 Te2 Sb1 111_555 . 112_565 176.29(12)
Sb1 Te2 Sb1 111_555 . 160_555 93.90(12)
Sb1 Te2 Sb1 111_555 . 160_556 90.06(12)
Sb1 Te2 Sb1 111_565 . 159_555 93.90(12)
Sb1 Te2 Sb1 111_565 . 159_556 89.81(12)
Sb1 Te2 Sb1 111_565 . 64_555 90.06(12)
Sb1 Te2 Sb1 111_565 . 64_655 85.96(12)
Sb1 Te2 Sb1 111_565 . 112_555 176.03(12)
Sb1 Te2 Sb1 111_565 . 112_565 3.84(12)
Sb1 Te2 Sb1 111_565 . 160_555 90.07(12)
Sb1 Te2 Sb1 111_565 . 160_556 86.23(12)
Sb1 Te2 Sb1 159_555 . 159_556 174.57(12)
Sb1 Te2 Sb1 159_555 . 64_555 93.90(12)
Sb1 Te2 Sb1 159_555 . 64_655 90.07(12)
Sb1 Te2 Sb1 159_555 . 112_555 90.07(12)
Sb1 Te2 Sb1 159_555 . 112_565 93.90(12)
Sb1 Te2 Sb1 159_555 . 160_555 5.61(12)
Sb1 Te2 Sb1 159_555 . 160_556 179.82(12)
Sb1 Te2 Sb1 159_556 . 64_555 90.06(12)
Sb1 Te2 Sb1 159_556 . 64_655 86.23(12)
Sb1 Te2 Sb1 159_556 . 112_555 86.23(12)
Sb1 Te2 Sb1 159_556 . 112_565 90.06(12)
Sb1 Te2 Sb1 159_556 . 160_555 179.82(12)
Sb1 Te2 Sb1 159_556 . 160_556 5.25(12)
Sb1 Te2 Sb1 64_555 . 64_655 174.57(12)
Sb1 Te2 Sb1 64_555 . 112_555 89.81(12)
Sb1 Te2 Sb1 64_555 . 112_565 86.23(12)
Sb1 Te2 Sb1 64_555 . 160_555 89.81(12)
Sb1 Te2 Sb1 64_555 . 160_556 86.23(12)
Sb1 Te2 Sb1 64_655 . 112_555 93.90(12)
Sb1 Te2 Sb1 64_655 . 112_565 89.81(12)
Sb1 Te2 Sb1 64_655 . 160_555 93.90(12)
Sb1 Te2 Sb1 64_655 . 160_556 89.81(12)
Sb1 Te2 Sb1 112_555 . 112_565 174.57(12)
Sb1 Te2 Sb1 112_555 . 160_555 93.90(12)
Sb1 Te2 Sb1 112_555 . 160_556 89.81(12)
Sb1 Te2 Sb1 112_565 . 160_555 89.81(12)
Sb1 Te2 Sb1 112_565 . 160_556 86.23(12)
Sb1 Te2 Sb1 160_555 . 160_556 174.57(12)

loop_
_geom_bond_atom_site_label_1
_geom_bond_atom_site_label_2
_geom_bond_site_symmetry_1
_geom_bond_site_symmetry_2
_geom_bond_distance
Ge1 Ge1 . 2_555 0.283(6)
Ge1 Ge1 . 3_555 0.283(6)
Ge1 Ge1 . 4_555 0.283(6)
Ge1 Ge1 . 13_555 0.200(6)
Ge1 Ge1 . 14_555 0.347(6)
Ge1 Ge1 . 15_555 0.200(6)
Ge1 Ge1 . 16_555 0.200(6)
Ge1 Sb1 . . 0
Ge1 Sb1 . 2_555 0.283(6)
Ge1 Sb1 . 3_555 0.283(6)
Ge1 Sb1 . 4_555 0.283(6)
Ge1 Sb1 . 13_555 0.200(6)
Ge1 Sb1 . 14_555 0.347(6)
Ge1 Sb1 . 15_555 0.200(6)
Ge1 Sb1 . 16_555 0.200(6)
Ge1 Te2 . 49_444 3.093(6)
Ge1 Te2 . 49_544 2.893(6)
Ge1 Te2 . 97_444 3.093(6)
Ge1 Te2 . 97_454 2.893(6)
Ge1 Te2 . 145_444 3.093(6)
Ge1 Te2 . 145_445 2.893(6)
Sb1 Sb1 . 2_555 0.283(6)
Sb1 Sb1 . 3_555 0.283(6)
Sb1 Sb1 . 4_555 0.283(6)
Sb1 Sb1 . 13_555 0.200(6)
Sb1 Sb1 . 14_555 0.347(6)
Sb1 Sb1 . 15_555 0.200(6)
Sb1 Sb1 . 16_555 0.200(6)
Sb1 Te2 . 49_444 3.093(6)
Sb1 Te2 . 49_544 2.893(6)
Sb1 Te2 . 97_444 3.093(6)
Sb1 Te2 . 97_454 2.893(6)
Sb1 Te2 . 145_444 3.093(6)
Sb1 Te2 . 145_445 2.893(6)
